data_7128912
loop_
_publ_author_name
'Wang, Qi-Li-Sha'
'Lin, Yue-Jian'
'Jin, Guo-Xin'

_publ_section_title
;
 Same knot, longer rope: altering ligand geometry provides control over
 nuclearity in self-assembled trefoil knots.
;
_journal_issue 76
_journal_name_full 'Chemical communications (Cambridge, England)'
_journal_page_first 9772
_journal_page_last 9775
_journal_paper_doi 10.1039/d1cc03699h
_journal_volume 57
_journal_year 2021
_chemical_formula_sum 'C258 H300 F24 N24 O64 Rh8 S8'
_chemical_formula_weight 6296.96
_space_group_crystal_system monoclinic
_space_group_IT_number 15
_space_group_name_Hall '-C 2yc'
_space_group_name_H-M_alt 'C 1 2/c 1'
_atom_sites_solution_hydrogens geom
_audit_creation_method SHELXL-2016/6
_audit_update_record
;
2021-05-31 deposited with the CCDC.	2021-08-30 downloaded from the CCDC.
;
_cell_angle_alpha 90
_cell_angle_beta 99.200(5)
_cell_angle_gamma 90
_cell_formula_units_Z 8
_cell_length_a 71.010(4)
_cell_length_b 16.0851(10)
_cell_length_c 49.267(2)
_cell_measurement_reflns_used 9216
_cell_measurement_temperature 170(2)
_cell_measurement_theta_max 62.40
_cell_measurement_theta_min 2.37
_cell_volume 55549(5)
_computing_cell_refinement 'Bruker SAINT'
_computing_data_collection 'Bruker APEX2'
_computing_data_reduction 'Bruker SAINT'
_computing_molecular_graphics 'Bruker SHELXTL'
_computing_publication_material 'Bruker SHELXTL'
_computing_structure_refinement 'SHELXL-2016/6 (Sheldrick, 2016)'
_computing_structure_solution 'SHELXT 2018/2 (Sheldrick, 2018)'
_diffrn_ambient_temperature 170(2)
_diffrn_measured_fraction_theta_full 1.000
_diffrn_measured_fraction_theta_max 0.999
_diffrn_measurement_device_type 'Bruker APEX-II CCD'
_diffrn_measurement_method '\f and \w scans'
_diffrn_radiation_type CuK\a
_diffrn_radiation_wavelength 1.54178
_diffrn_reflns_av_R_equivalents 0.1766
_diffrn_reflns_av_unetI/netI 0.1159
_diffrn_reflns_Laue_measured_fraction_full 1.000
_diffrn_reflns_Laue_measured_fraction_max 0.999
_diffrn_reflns_limit_h_max 86
_diffrn_reflns_limit_h_min -86
_diffrn_reflns_limit_k_max 19
_diffrn_reflns_limit_k_min -19
_diffrn_reflns_limit_l_max 60
_diffrn_reflns_limit_l_min -58
_diffrn_reflns_number 414239
_diffrn_reflns_point_group_measured_fraction_full 1.000
_diffrn_reflns_point_group_measured_fraction_max 0.999
_diffrn_reflns_theta_full 67.679
_diffrn_reflns_theta_max 70.000
_diffrn_reflns_theta_min 2.039
_exptl_absorpt_coefficient_mu 5.143
_exptl_absorpt_correction_T_max 0.753
_exptl_absorpt_correction_T_min 0.475
_exptl_absorpt_correction_type multi-scan
_exptl_absorpt_process_details sadabs
_exptl_crystal_colour brown
_exptl_crystal_density_diffrn 1.506
_exptl_crystal_description block
_exptl_crystal_F_000 25856
_exptl_crystal_size_max 0.250
_exptl_crystal_size_mid 0.220
_exptl_crystal_size_min 0.180
_refine_diff_density_max 2.502
_refine_diff_density_min -1.628
_refine_diff_density_rms 0.110
_refine_ls_extinction_coef 0.000018(3)
_refine_ls_extinction_expression Fc^*^=kFc[1+0.001xFc^2^\l^3^/sin(2\q)]^-1/4^
_refine_ls_extinction_method 'SHELXL-2016/6 (Sheldrick 2016)'
_refine_ls_goodness_of_fit_ref 1.067
_refine_ls_hydrogen_treatment constr
_refine_ls_matrix_type full
_refine_ls_number_parameters 2724
_refine_ls_number_reflns 52659
_refine_ls_number_restraints 134
_refine_ls_restrained_S_all 1.071
_refine_ls_R_factor_all 0.1506
_refine_ls_R_factor_gt 0.1040
_refine_ls_shift/su_max 0.002
_refine_ls_shift/su_mean 0.000
_refine_ls_structure_factor_coef Fsqd
_refine_ls_weighting_details 'w=1/[\s^2^(Fo^2^)+(0.2000P)^2^] where P=(Fo^2^+2Fc^2^)/3'
_refine_ls_weighting_scheme calc
_refine_ls_wR_factor_gt 0.2942
_refine_ls_wR_factor_ref 0.3509
_reflns_Friedel_coverage 0.000
_reflns_number_gt 27742
_reflns_number_total 52659
_reflns_threshold_expression 'I > 2\s(I)'
_cod_data_source_file d1cc03699h2.cif
_cod_data_source_block platon_sq
_cod_depositor_comments 'Adding full bibliography for 7128912--7128915.cif.'
_cod_original_sg_symbol_H-M 'C 2/c'
_cod_database_code 7128912
_shelx_shelxl_version_number 2016/6
_shelx_space_group_comment
; 
The symmetry employed for this shelxl refinement is uniquely defined 
by the following loop, which should always be used as a source of 
symmetry information in preference to the above space-group names. 
They are only intended as comments. 
;
_shelx_estimated_absorpt_t_min 0.360
_shelx_estimated_absorpt_t_max 0.458

loop_
_space_group_symop_operation_xyz
'x, y, z'
'-x, y, -z+1/2'
'x+1/2, y+1/2, z'
'-x+1/2, y+1/2, -z+1/2'
'-x, -y, -z'
'x, -y, z-1/2'
'-x+1/2, -y+1/2, -z'
'x+1/2, -y+1/2, z-1/2'

loop_
_atom_site_label
_atom_site_type_symbol
_atom_site_fract_x
_atom_site_fract_y
_atom_site_fract_z
_atom_site_U_iso_or_equiv
_atom_site_adp_type
_atom_site_occupancy
_atom_site_site_symmetry_order
_atom_site_calc_flag
_atom_site_refinement_flags_posn
_atom_site_refinement_flags_adp
_atom_site_refinement_flags_occupancy
_atom_site_disorder_assembly
_atom_site_disorder_group
Rh1 Rh 0.30069(2) 0.88369(6) 0.16811(2) 0.1019(2) Uani 1 1 d . . . . .
Rh2 Rh 0.27795(2) 1.16754(6) 0.21953(2) 0.1069(3) Uani 1 1 d . . . . .
Rh3 Rh 0.45528(2) 0.61216(6) 0.58923(2) 0.1027(2) Uani 1 1 d . . . . .
Rh4 Rh 0.44936(2) 0.35456(6) 0.51309(2) 0.0959(2) Uani 1 1 d . . . . .
Rh5 Rh 0.43130(2) 1.15520(6) 0.24636(2) 0.1041(2) Uani 1 1 d . . . . .
Rh6 Rh 0.45247(2) 0.90187(4) 0.18071(2) 0.08504(19) Uani 1 1 d . . . . .
Rh7 Rh 0.31389(2) 0.18594(5) 0.48268(2) 0.0942(2) Uani 1 1 d . . . . .
Rh8 Rh 0.31343(2) 0.50030(6) 0.53000(2) 0.1056(3) Uani 1 1 d . . . . .
N1 N 0.30294(13) 1.0180(6) 0.16574(18) 0.107(2) Uani 1 1 d . . . . .
N2 N 0.29276(11) 0.9203(6) 0.20800(16) 0.093(2) Uani 1 1 d . . . . .
N3 N 0.28355(11) 1.0364(5) 0.22862(17) 0.097(2) Uani 1 1 d . . . . .
N4 N 0.29300(14) 1.1326(7) 0.1865(2) 0.122(3) Uani 1 1 d . . . . .
N5 N 0.44256(12) 0.4909(5) 0.58307(16) 0.095(2) Uani 1 1 d . . . . .
N6 N 0.45684(12) 0.5926(6) 0.54530(18) 0.103(2) Uani 1 1 d . . . . .
N7 N 0.45365(12) 0.4865(6) 0.51451(17) 0.102(2) Uani 1 1 d . . . . .
N8 N 0.44059(10) 0.3854(6) 0.55213(15) 0.092(2) Uani 1 1 d . . . . .
N9 N 0.42593(11) 1.1157(5) 0.20348(18) 0.093(2) Uani 1 1 d . . . . .
N10 N 0.44217(11) 1.0305(6) 0.25048(18) 0.102(2) Uani 1 1 d . . . . .
N11 N 0.45034(10) 0.9260(5) 0.22430(15) 0.0894(19) Uani 1 1 d . . . . .
N12 N 0.43474(10) 1.0109(5) 0.17639(15) 0.0884(18) Uani 1 1 d . . . . .
N13 N 0.30610(12) 0.3125(6) 0.4705(2) 0.108(3) Uani 1 1 d . . . . .
N14 N 0.32776(12) 0.2533(6) 0.51830(16) 0.100(2) Uani 1 1 d . . . . .
N15 N 0.32627(13) 0.3792(6) 0.53860(18) 0.104(2) Uani 1 1 d . . . . .
N16 N 0.30615(11) 0.4418(6) 0.48957(19) 0.101(2) Uani 1 1 d . . . . .
N17 N 0.30461(11) 1.1924(5) 0.24499(18) 0.098(2) Uani 1 1 d . . . . .
N18 N 0.42833(11) 0.6646(5) 0.57632(17) 0.096(2) Uani 1 1 d . . . . .
N19 N 0.42064(10) 0.3744(5) 0.49495(17) 0.093(2) Uani 1 1 d . . . . .
N20 N 0.40376(11) 1.1093(5) 0.25035(17) 0.091(2) Uani 1 1 d . . . . .
N21 N 0.42729(10) 0.8310(4) 0.17930(15) 0.0819(17) Uani 1 1 d . . . . .
N22 N 0.33887(12) 0.1969(5) 0.46391(17) 0.094(2) Uani 1 1 d . . . . .
N23 N 0.33967(11) 0.5388(5) 0.51836(18) 0.0924(19) Uani 1 1 d . . . . .
N24 N 0.32943(11) 0.8799(5) 0.18824(16) 0.0921(19) Uani 1 1 d . . . . .
O1 O 0.35906(11) 1.1661(5) 0.31928(16) 0.112(2) Uani 1 1 d . . . . .
O2 O 0.37251(10) 1.2405(5) 0.28814(16) 0.1075(19) Uani 1 1 d . . . . .
O3 O 0.37377(11) 0.7934(5) 0.51830(16) 0.111(2) Uani 1 1 d . . . . .
O4 O 0.35986(13) 0.7550(6) 0.55292(19) 0.132(3) Uani 1 1 d . . . . .
O5 O 0.35992(9) 0.4604(4) 0.43803(13) 0.0946(16) Uani 1 1 d . . . . .
O6 O 0.34928(9) 0.3974(4) 0.47336(14) 0.0959(17) Uani 1 1 d . . . . .
O7 O 0.34884(9) 0.9657(4) 0.27909(13) 0.0953(16) Uani 1 1 d . . . . .
O8 O 0.33469(9) 1.0269(4) 0.23980(14) 0.0914(15) Uani 1 1 d . . . . .
O9 O 0.37819(9) 0.6559(4) 0.20939(14) 0.0945(16) Uani 1 1 d . . . . .
O10 O 0.36182(10) 0.7027(5) 0.16943(15) 0.1066(19) Uani 1 1 d . . . . .
O11 O 0.38551(11) 0.2935(5) 0.40778(14) 0.1055(19) Uani 1 1 d . . . . .
O12 O 0.40503(12) 0.2211(6) 0.44089(19) 0.126(3) Uani 1 1 d . . . . .
O13 O 0.39213(10) 0.6508(5) 0.47572(16) 0.113(2) Uani 1 1 d . . . . .
O14 O 0.40827(11) 0.5843(5) 0.51200(17) 0.115(2) Uani 1 1 d . . . . .
O15 O 0.38885(8) 0.8277(4) 0.25244(13) 0.0920(16) Uani 1 1 d . . . . .
O16 O 0.39943(9) 0.9165(4) 0.22303(13) 0.0919(15) Uani 1 1 d . . . . .
O17 O 0.40773(14) 0.5909(6) 0.6510(2) 0.141(3) Uani 1 1 d . . . . .
O18 O 0.38800(19) 0.6013(8) 0.6859(2) 0.174(4) Uani 1 1 d . . . . .
O19 O 0.3991(2) 0.4645(7) 0.6709(3) 0.188(5) Uani 1 1 d . . . . .
S1 S 0.39519(6) 0.5508(3) 0.66567(8) 0.1388(11) Uani 1 1 d . . . . .
F1 F 0.36814(16) 0.6138(8) 0.6314(3) 0.182(4) Uani 1 1 d . . . . .
F2 F 0.37863(16) 0.5048(7) 0.6161(2) 0.191(4) Uani 1 1 d . . . . .
F3 F 0.35920(16) 0.5023(8) 0.6470(3) 0.202(4) Uani 1 1 d . . . . .
C1 C 0.29519(14) 1.0500(7) 0.1865(2) 0.100(3) Uani 1 1 d . . . . .
C2 C 0.28979(13) 1.0018(8) 0.2068(2) 0.098(3) Uani 1 1 d . . . . .
C3 C 0.28803(13) 0.8927(6) 0.23234(18) 0.089(2) Uani 1 1 d . . . . .
C4 C 0.28982(13) 0.8180(7) 0.2458(2) 0.096(3) Uani 1 1 d . . . . .
H4 H 0.293835 0.769736 0.237259 0.115 Uiso 1 1 calc R U . . .
C5 C 0.28563(15) 0.8147(8) 0.2723(2) 0.106(3) Uani 1 1 d . . . . .
H5 H 0.286896 0.763389 0.281951 0.127 Uiso 1 1 calc R U . . .
C6 C 0.27952(15) 0.8857(8) 0.2851(2) 0.105(3) Uani 1 1 d . . . . .
H6 H 0.276277 0.880657 0.303039 0.126 Uiso 1 1 calc R U . . .
C7 C 0.27813(15) 0.9627(7) 0.2724(2) 0.101(3) Uani 1 1 d . . . . .
H7 H 0.274434 1.010374 0.281618 0.122 Uiso 1 1 calc R U . . .
C8 C 0.28234(13) 0.9688(7) 0.2452(2) 0.100(3) Uani 1 1 d . . . . .
C9 C 0.3004(2) 1.1561(9) 0.1637(3) 0.120(4) Uani 1 1 d . . . . .
C10 C 0.3019(3) 1.2384(12) 0.1531(4) 0.168(6) Uani 1 1 d . U . . .
H10 H 0.298135 1.286080 0.162307 0.201 Uiso 1 1 calc R U . . .
C11 C 0.3092(4) 1.2444(15) 0.1286(5) 0.209(9) Uani 1 1 d D U . . .
H11 H 0.310355 1.297040 0.120272 0.250 Uiso 1 1 calc R U . . .
C12 C 0.3147(3) 1.1739(16) 0.1167(4) 0.194(8) Uani 1 1 d D U . . .
H12 H 0.319252 1.180385 0.099718 0.233 Uiso 1 1 calc R U . . .
C13 C 0.3144(3) 1.0944(12) 0.1268(3) 0.160(6) Uani 1 1 d . . . . .
H13 H 0.319295 1.047390 0.118635 0.192 Uiso 1 1 calc R U . . .
C14 C 0.3059(2) 1.0904(11) 0.1507(3) 0.140(5) Uani 1 1 d . . . . .
C15 C 0.44632(14) 0.4607(7) 0.5593(2) 0.095(2) Uani 1 1 d . . . . .
C16 C 0.45311(13) 0.5147(7) 0.5400(2) 0.096(3) Uani 1 1 d . . . . .
C17 C 0.45937(14) 0.6246(7) 0.5204(2) 0.104(3) Uani 1 1 d . . . . .
C18 C 0.46357(16) 0.7051(9) 0.5127(3) 0.119(3) Uani 1 1 d . . . . .
H18 H 0.465946 0.747521 0.526243 0.142 Uiso 1 1 calc R U . . .
C19 C 0.4643(2) 0.7229(12) 0.4860(3) 0.144(5) Uani 1 1 d . . . . .
H19 H 0.466264 0.778348 0.480422 0.173 Uiso 1 1 calc R U . . .
C20 C 0.46191(16) 0.6549(11) 0.4659(3) 0.129(5) Uani 1 1 d . . . . .
H20 H 0.462606 0.667113 0.447204 0.155 Uiso 1 1 calc R U . . .
C21 C 0.45873(15) 0.5743(9) 0.4731(2) 0.116(4) Uani 1 1 d . . . . .
H21 H 0.457680 0.529847 0.460239 0.139 Uiso 1 1 calc R U . . .
C22 C 0.45712(14) 0.5624(9) 0.5013(2) 0.107(3) Uani 1 1 d . . . . .
C23 C 0.43161(14) 0.3574(6) 0.57374(18) 0.090(2) Uani 1 1 d . . . . .
C24 C 0.42197(14) 0.2862(7) 0.5779(2) 0.098(3) Uani 1 1 d . . . . .
H24 H 0.421388 0.241406 0.565183 0.117 Uiso 1 1 calc R U . . .
C25 C 0.41282(15) 0.2801(7) 0.6015(2) 0.101(3) Uani 1 1 d . . . . .
H25 H 0.405785 0.231775 0.604560 0.121 Uiso 1 1 calc R U . . .
C26 C 0.41436(16) 0.3464(7) 0.6200(3) 0.109(3) Uani 1 1 d . . . . .
H26 H 0.408292 0.341099 0.635754 0.131 Uiso 1 1 calc R U . . .
C27 C 0.42426(15) 0.4202(7) 0.6169(2) 0.104(3) Uani 1 1 d . . . . .
H27 H 0.425135 0.464141 0.629885 0.125 Uiso 1 1 calc R U . . .
C28 C 0.43288(14) 0.4246(7) 0.5928(2) 0.096(3) Uani 1 1 d . . . . .
C29 C 0.44326(12) 1.0013(7) 0.2253(2) 0.090(2) Uani 1 1 d . . . . .
C30 C 0.43517(11) 1.0432(6) 0.2010(2) 0.088(2) Uani 1 1 d . . . . .
C31 C 0.41821(15) 1.1324(6) 0.1765(2) 0.097(3) Uani 1 1 d . . . . .
C32 C 0.40580(18) 1.1960(7) 0.1646(3) 0.115(3) Uani 1 1 d . . . . .
H32 H 0.401442 1.237370 0.175901 0.137 Uiso 1 1 calc R U . . .
C33 C 0.4003(2) 1.1974(9) 0.1378(3) 0.128(4) Uani 1 1 d . . . . .
H33 H 0.393077 1.242913 0.129500 0.153 Uiso 1 1 calc R U . . .
C34 C 0.4052(2) 1.1330(9) 0.1217(3) 0.126(4) Uani 1 1 d . . . . .
H34 H 0.399902 1.133005 0.102747 0.151 Uiso 1 1 calc R U . . .
C35 C 0.41705(16) 1.0692(8) 0.1315(2) 0.112(3) Uani 1 1 d . . . . .
H35 H 0.420572 1.026849 0.119860 0.134 Uiso 1 1 calc R U . . .
C36 C 0.42372(14) 1.0701(6) 0.1599(2) 0.094(2) Uani 1 1 d . . . . .
C37 C 0.45480(13) 0.8978(7) 0.2507(2) 0.098(3) Uani 1 1 d . . . . .
C38 C 0.46172(14) 0.8250(9) 0.2630(3) 0.117(4) Uani 1 1 d . . . . .
H38 H 0.464910 0.779549 0.252312 0.141 Uiso 1 1 calc R U . . .
C39 C 0.46394(18) 0.8193(11) 0.2911(3) 0.139(5) Uani 1 1 d D . . . .
H39 H 0.469069 0.769725 0.299856 0.167 Uiso 1 1 calc R U . . .
C40 C 0.45892(19) 0.8834(12) 0.3070(3) 0.138(5) Uani 1 1 d D . . . .
H40 H 0.460962 0.877002 0.326411 0.165 Uiso 1 1 calc R U . . .
C41 C 0.45133(17) 0.9539(11) 0.2963(2) 0.126(4) Uani 1 1 d . . . . .
H41 H 0.447267 0.995789 0.307702 0.151 Uiso 1 1 calc R U . . .
C42 C 0.44943(13) 0.9652(9) 0.2668(2) 0.108(3) Uani 1 1 d . . . . .
C43 C 0.31052(13) 0.3604(6) 0.4925(2) 0.086(2) Uani 1 1 d . . . . .
C44 C 0.32121(14) 0.3303(6) 0.5164(2) 0.093(2) Uani 1 1 d . . . . .
C45 C 0.33927(16) 0.2506(7) 0.5445(2) 0.104(3) Uani 1 1 d . . . . .
C46 C 0.34994(18) 0.1878(8) 0.5576(2) 0.113(3) Uani 1 1 d . . . . .
H46 H 0.350234 0.134357 0.549464 0.136 Uiso 1 1 calc R U . . .
C47 C 0.3605(2) 0.2052(10) 0.5835(3) 0.131(4) Uani 1 1 d . . . . .
H47 H 0.368391 0.163462 0.592948 0.158 Uiso 1 1 calc R U . . .
C48 C 0.3594(2) 0.2823(10) 0.5954(2) 0.126(4) Uani 1 1 d . . . . .
H48 H 0.366627 0.291789 0.613100 0.151 Uiso 1 1 calc R U . . .
C49 C 0.34854(19) 0.3456(9) 0.5829(2) 0.117(4) Uani 1 1 d . . . . .
H49 H 0.348332 0.398555 0.591407 0.140 Uiso 1 1 calc R U . . .
C50 C 0.33774(15) 0.3296(7) 0.5573(2) 0.099(3) Uani 1 1 d . . . . .
C51 C 0.29823(13) 0.4486(7) 0.4619(2) 0.097(3) Uani 1 1 d . . . . .
C52 C 0.29231(15) 0.5176(9) 0.4462(3) 0.124(4) Uani 1 1 d . . . . .
H52 H 0.292399 0.571437 0.454214 0.148 Uiso 1 1 calc R U . . .
C53 C 0.28625(17) 0.5054(9) 0.4185(3) 0.128(4) Uani 1 1 d . . . . .
H53 H 0.282158 0.551780 0.407120 0.154 Uiso 1 1 calc R U . . .
C54 C 0.28602(18) 0.4280(10) 0.4070(3) 0.130(4) Uani 1 1 d . . . . .
H54 H 0.281305 0.422076 0.387985 0.156 Uiso 1 1 calc R U . . .
C55 C 0.29235(14) 0.3579(8) 0.4220(2) 0.107(3) Uani 1 1 d . . . . .
H55 H 0.292323 0.304727 0.413565 0.128 Uiso 1 1 calc R U . . .
C56 C 0.29879(13) 0.3687(7) 0.4501(2) 0.096(3) Uani 1 1 d . . . . .
C57 C 0.31952(15) 1.2273(6) 0.2350(2) 0.101(3) Uani 1 1 d . . . . .
H57 H 0.317895 1.246563 0.216528 0.122 Uiso 1 1 calc R U . . .
C58 C 0.33689(14) 1.2349(6) 0.2515(2) 0.092(2) Uani 1 1 d . . . . .
H58 H 0.347178 1.260486 0.244472 0.111 Uiso 1 1 calc R U . . .
C59 C 0.33958(14) 1.2062(6) 0.2778(2) 0.093(2) Uani 1 1 d . . . . .
C60 C 0.32389(15) 1.1706(7) 0.2874(2) 0.099(3) Uani 1 1 d . . . . .
H60 H 0.325313 1.148620 0.305478 0.118 Uiso 1 1 calc R U . . .
C61 C 0.30682(14) 1.1675(7) 0.2710(2) 0.104(3) Uani 1 1 d . . . . .
H61 H 0.296093 1.147033 0.278232 0.125 Uiso 1 1 calc R U . . .
C62 C 0.35893(15) 1.2088(6) 0.2949(2) 0.098(3) Uani 1 1 d . . . . .
C63 C 0.37694(18) 1.1609(9) 0.3377(3) 0.122(4) Uani 1 1 d . . . . .
H63A H 0.381631 1.217272 0.343300 0.146 Uiso 1 1 calc R U . . .
H63B H 0.386627 1.132803 0.328541 0.146 Uiso 1 1 calc R U . . .
C64 C 0.37346(17) 1.1123(7) 0.3622(3) 0.109(3) Uani 1 1 d . . . . .
C65 C 0.3891(2) 1.0897(9) 0.3810(3) 0.139(4) Uani 1 1 d . . . . .
H65 H 0.401367 1.108521 0.378587 0.167 Uiso 1 1 calc R U . . .
C66 C 0.3871(2) 1.0375(9) 0.4045(3) 0.132(4) Uani 1 1 d . . . . .
H66 H 0.398031 1.021586 0.417091 0.158 Uiso 1 1 calc R U . . .
C67 C 0.36909(16) 1.0110(7) 0.4083(2) 0.105(3) Uani 1 1 d . . . . .
C68 C 0.35336(18) 1.0419(8) 0.3899(2) 0.115(3) Uani 1 1 d . . . . .
H68 H 0.340782 1.030070 0.393068 0.138 Uiso 1 1 calc R U . . .
C69 C 0.35599(18) 1.0898(8) 0.3669(2) 0.114(3) Uani 1 1 d . . . . .
H69 H 0.345113 1.106731 0.354280 0.137 Uiso 1 1 calc R U . . .
C70 C 0.36660(19) 0.9620(7) 0.4318(2) 0.109(3) Uani 1 1 d . . . . .
C71 C 0.37869(19) 0.9727(7) 0.4576(3) 0.119(3) Uani 1 1 d . . . . .
H71 H 0.388973 1.011144 0.459315 0.143 Uiso 1 1 calc R U . . .
C72 C 0.3754(2) 0.9268(9) 0.4801(3) 0.130(4) Uani 1 1 d . . . . .
H72 H 0.383632 0.934207 0.497115 0.156 Uiso 1 1 calc R U . . .
C73 C 0.36029(18) 0.8697(8) 0.4788(3) 0.114(3) Uani 1 1 d . . . . .
C74 C 0.35001(19) 0.8588(9) 0.4533(3) 0.128(4) Uani 1 1 d . . . . .
H74 H 0.340720 0.815783 0.451268 0.153 Uiso 1 1 calc R U . . .
C75 C 0.3517(2) 0.9018(8) 0.4311(3) 0.125(4) Uani 1 1 d . . . . .
H75 H 0.342967 0.893027 0.414638 0.151 Uiso 1 1 calc R U . . .
C76 C 0.35704(18) 0.8273(8) 0.5036(3) 0.116(3) Uani 1 1 d . . . . .
H76A H 0.351561 0.867151 0.515528 0.140 Uiso 1 1 calc R U . . .
H76B H 0.347626 0.782264 0.498636 0.140 Uiso 1 1 calc R U . . .
C77 C 0.37387(17) 0.7619(7) 0.5434(2) 0.103(3) Uani 1 1 d . . . . .
C78 C 0.41277(14) 0.6403(6) 0.5862(2) 0.095(2) Uani 1 1 d . . . . .
H78 H 0.413991 0.600770 0.600708 0.114 Uiso 1 1 calc R U . . .
C79 C 0.39451(15) 0.6720(6) 0.5755(2) 0.094(2) Uani 1 1 d . . . . .
H79 H 0.383531 0.653568 0.582574 0.113 Uiso 1 1 calc R U . . .
C80 C 0.39295(14) 0.7297(6) 0.5548(2) 0.096(2) Uani 1 1 d . . . . .
C81 C 0.40902(17) 0.7578(7) 0.5456(2) 0.107(3) Uani 1 1 d . . . . .
H81 H 0.408013 0.799711 0.531887 0.128 Uiso 1 1 calc R U . . .
C82 C 0.42703(17) 0.7248(7) 0.5564(3) 0.113(3) Uani 1 1 d . . . . .
H82 H 0.438174 0.744035 0.550018 0.136 Uiso 1 1 calc R U . . .
C83 C 0.40623(13) 0.3450(6) 0.50724(19) 0.090(2) Uani 1 1 d . . . . .
H83 H 0.409245 0.314396 0.523852 0.108 Uiso 1 1 calc R U . . .
C84 C 0.38732(13) 0.3581(6) 0.49645(19) 0.089(2) Uani 1 1 d . . . . .
H84 H 0.377642 0.334116 0.505214 0.107 Uiso 1 1 calc R U . . .
C85 C 0.38218(13) 0.4063(6) 0.47270(18) 0.086(2) Uani 1 1 d . . . . .
C86 C 0.39711(14) 0.4380(6) 0.4601(2) 0.093(2) Uani 1 1 d . . . . .
H86 H 0.394312 0.469970 0.443750 0.111 Uiso 1 1 calc R U . . .
C87 C 0.41609(15) 0.4225(7) 0.4717(2) 0.099(3) Uani 1 1 d . . . . .
H87 H 0.426062 0.445720 0.463394 0.119 Uiso 1 1 calc R U . . .
C88 C 0.36225(14) 0.4198(5) 0.46154(19) 0.086(2) Uani 1 1 d . . . . .
C89 C 0.34048(14) 0.4777(7) 0.4254(2) 0.103(3) Uani 1 1 d . . . . .
H89A H 0.332995 0.498149 0.439330 0.124 Uiso 1 1 calc R U . . .
H89B H 0.334351 0.426514 0.416984 0.124 Uiso 1 1 calc R U . . .
C90 C 0.34128(13) 0.5430(7) 0.4036(2) 0.094(2) Uani 1 1 d . . . . .
C91 C 0.3296(2) 0.5360(8) 0.3801(3) 0.127(4) Uani 1 1 d . . . . .
H91 H 0.322012 0.487348 0.376967 0.152 Uiso 1 1 calc R U . . .
C92 C 0.32792(19) 0.5975(9) 0.3590(3) 0.129(4) Uani 1 1 d . . . . .
H92 H 0.319321 0.591378 0.342270 0.154 Uiso 1 1 calc R U . . .
C93 C 0.33987(15) 0.6691(7) 0.3645(2) 0.099(3) Uani 1 1 d . . . . .
C94 C 0.3524(2) 0.6720(10) 0.3883(3) 0.136(4) Uani 1 1 d . . . . .
H94 H 0.360918 0.717736 0.391544 0.164 Uiso 1 1 calc R U . . .
C95 C 0.3531(2) 0.6115(10) 0.4077(3) 0.141(5) Uani 1 1 d . . . . .
H95 H 0.361941 0.616423 0.424260 0.169 Uiso 1 1 calc R U . . .
C96 C 0.33858(13) 0.7366(6) 0.3431(2) 0.093(2) Uani 1 1 d . . . . .
C97 C 0.33885(17) 0.8168(7) 0.3510(2) 0.109(3) Uani 1 1 d . . . . .
H97 H 0.340480 0.829509 0.370030 0.130 Uiso 1 1 calc R U . . .
C98 C 0.33675(19) 0.8824(8) 0.3317(3) 0.117(3) Uani 1 1 d . . . . .
H98 H 0.337224 0.938607 0.337620 0.141 Uiso 1 1 calc R U . . .
C99 C 0.33392(13) 0.8625(6) 0.3031(2) 0.092(2) Uani 1 1 d . . . . .
C100 C 0.33358(16) 0.7813(7) 0.2958(2) 0.104(3) Uani 1 1 d . . . . .
H100 H 0.332001 0.767017 0.276908 0.125 Uiso 1 1 calc R U . . .
C101 C 0.33554(15) 0.7167(7) 0.3159(2) 0.104(3) Uani 1 1 d . . . . .
H101 H 0.334728 0.660117 0.310289 0.125 Uiso 1 1 calc R U . . .
C102 C 0.33014(14) 0.9296(7) 0.2829(2) 0.105(3) Uani 1 1 d . . . . .
H10A H 0.322035 0.972739 0.289499 0.126 Uiso 1 1 calc R U . . .
H10B H 0.323410 0.907576 0.265176 0.126 Uiso 1 1 calc R U . . .
C103 C 0.34888(12) 1.0133(5) 0.25658(19) 0.083(2) Uani 1 1 d . . . . .
C104 C 0.38829(12) 1.1249(6) 0.2311(2) 0.088(2) Uani 1 1 d . . . . .
H104 H 0.389812 1.157230 0.215435 0.105 Uiso 1 1 calc R U . . .
C105 C 0.37057(13) 1.0957(6) 0.23352(19) 0.087(2) Uani 1 1 d . . . . .
H105 H 0.359971 1.109160 0.219907 0.104 Uiso 1 1 calc R U . . .
C106 C 0.36797(12) 1.0469(5) 0.25549(17) 0.081(2) Uani 1 1 d . . . . .
C107 C 0.38394(13) 1.0326(6) 0.2754(2) 0.088(2) Uani 1 1 d . . . . .
H107 H 0.382653 1.000551 0.291179 0.106 Uiso 1 1 calc R U . . .
C108 C 0.40115(14) 1.0633(6) 0.27253(19) 0.092(2) Uani 1 1 d . . . . .
H108 H 0.411753 1.052568 0.286450 0.111 Uiso 1 1 calc R U . . .
C109 C 0.41084(11) 0.8491(6) 0.16272(18) 0.083(2) Uani 1 1 d . . . . .
H109 H 0.410604 0.893053 0.149807 0.099 Uiso 1 1 calc R U . . .
C110 C 0.39435(12) 0.8053(6) 0.16401(18) 0.083(2) Uani 1 1 d . . . . .
H110 H 0.382920 0.819490 0.152118 0.100 Uiso 1 1 calc R U . . .
C111 C 0.39437(11) 0.7406(6) 0.18262(17) 0.081(2) Uani 1 1 d . . . . .
C112 C 0.41151(13) 0.7215(6) 0.1991(2) 0.094(2) Uani 1 1 d . . . . .
H112 H 0.412213 0.677132 0.211921 0.113 Uiso 1 1 calc R U . . .
C113 C 0.42728(12) 0.7666(6) 0.1966(2) 0.096(3) Uani 1 1 d . . . . .
H113 H 0.438977 0.751725 0.207774 0.115 Uiso 1 1 calc R U . . .
C114 C 0.37635(13) 0.6985(6) 0.1859(2) 0.094(2) Uani 1 1 d . . . . .
C115 C 0.36191(15) 0.6090(7) 0.2148(3) 0.108(3) Uani 1 1 d . . . . .
H11A H 0.358507 0.565662 0.200592 0.129 Uiso 1 1 calc R U . . .
H11B H 0.350778 0.645943 0.214879 0.129 Uiso 1 1 calc R U . . .
C116 C 0.36774(15) 0.5694(7) 0.2429(2) 0.102(3) Uani 1 1 d . . . . .
C117 C 0.3681(2) 0.4863(8) 0.2466(3) 0.135(5) Uani 1 1 d . . . . .
H117 H 0.364922 0.450540 0.231150 0.163 Uiso 1 1 calc R U . . .
C118 C 0.3730(3) 0.4526(8) 0.2727(3) 0.141(5) Uani 1 1 d . . . . .
H118 H 0.372678 0.393812 0.274576 0.169 Uiso 1 1 calc R U . . .
C119 C 0.37823(16) 0.4985(6) 0.2958(2) 0.101(3) Uani 1 1 d . . . . .
C120 C 0.37724(19) 0.5850(8) 0.2925(3) 0.122(4) Uani 1 1 d . . . . .
H120 H 0.380248 0.620417 0.307999 0.146 Uiso 1 1 calc R U . . .
C121 C 0.37189(19) 0.6184(7) 0.2667(3) 0.123(4) Uani 1 1 d . . . . .
H121 H 0.370958 0.677115 0.264964 0.147 Uiso 1 1 calc R U . . .
C122 C 0.3848(2) 0.4612(7) 0.3233(2) 0.114(3) Uani 1 1 d . . . . .
C123 C 0.4005(3) 0.4066(13) 0.3285(4) 0.168(6) Uani 1 1 d . U . . .
H123 H 0.407703 0.396698 0.314058 0.202 Uiso 1 1 calc R U . . .
C124 C 0.4059(2) 0.3684(13) 0.3525(3) 0.159(5) Uani 1 1 d . U . . .
H124 H 0.417246 0.335878 0.354680 0.190 Uiso 1 1 calc R U . . .
C125 C 0.39630(18) 0.3732(7) 0.3737(3) 0.112(3) Uani 1 1 d . . . . .
C126 C 0.3847(3) 0.4414(14) 0.3734(4) 0.178(7) Uani 1 1 d . U . . .
H126 H 0.381175 0.461430 0.389965 0.214 Uiso 1 1 calc R U . . .
C127 C 0.3781(3) 0.4823(13) 0.3480(4) 0.177(7) Uani 1 1 d . . . . .
H127 H 0.368810 0.525130 0.347572 0.212 Uiso 1 1 calc R U . . .
C128 C 0.40293(18) 0.3239(8) 0.3977(3) 0.118(3) Uani 1 1 d . . . . .
H12A H 0.410804 0.357903 0.411959 0.142 Uiso 1 1 calc R U . . .
H12B H 0.410687 0.276508 0.392951 0.142 Uiso 1 1 calc R U . . .
C129 C 0.38929(18) 0.2432(6) 0.4309(2) 0.100(3) Uani 1 1 d . . . . .
C130 C 0.33717(15) 0.2261(7) 0.4381(2) 0.099(3) Uani 1 1 d . . . . .
H130 H 0.324955 0.238454 0.427946 0.119 Uiso 1 1 calc R U . . .
C131 C 0.35359(15) 0.2379(6) 0.4263(2) 0.098(3) Uani 1 1 d . . . . .
H131 H 0.352459 0.258008 0.407989 0.117 Uiso 1 1 calc R U . . .
C132 C 0.37096(13) 0.2215(6) 0.44044(19) 0.091(2) Uani 1 1 d . . . . .
C133 C 0.37217(16) 0.1877(6) 0.4665(2) 0.096(2) Uani 1 1 d . . . . .
H133 H 0.384192 0.171978 0.476550 0.115 Uiso 1 1 calc R U . . .
C134 C 0.35597(15) 0.1773(6) 0.4776(2) 0.098(3) Uani 1 1 d . . . . .
H134 H 0.356902 0.155286 0.495661 0.117 Uiso 1 1 calc R U . . .
C135 C 0.34040(14) 0.5842(6) 0.4971(2) 0.093(2) Uani 1 1 d . . . . .
H135 H 0.328699 0.600396 0.486213 0.112 Uiso 1 1 calc R U . . .
C136 C 0.35728(15) 0.6110(6) 0.4889(2) 0.101(3) Uani 1 1 d . . . . .
H136 H 0.357180 0.645910 0.473356 0.121 Uiso 1 1 calc R U . . .
C137 C 0.37446(13) 0.5843(6) 0.50469(19) 0.087(2) Uani 1 1 d . . . . .
C138 C 0.37382(12) 0.5360(6) 0.52770(19) 0.090(2) Uani 1 1 d . . . . .
H138 H 0.385203 0.518725 0.539133 0.107 Uiso 1 1 calc R U . . .
C139 C 0.35617(16) 0.5135(6) 0.5336(2) 0.100(3) Uani 1 1 d . . . . .
H139 H 0.355612 0.478821 0.549055 0.120 Uiso 1 1 calc R U . . .
C140 C 0.39362(15) 0.6089(7) 0.4980(2) 0.098(3) Uani 1 1 d . . . . .
C141 C 0.4113(2) 0.6816(12) 0.4685(3) 0.147(5) Uani 1 1 d . . . . .
H14A H 0.415686 0.731966 0.479194 0.177 Uiso 1 1 calc R U . . .
H14B H 0.421228 0.638024 0.472510 0.177 Uiso 1 1 calc R U . . .
C142 C 0.4077(2) 0.7007(10) 0.4385(3) 0.127(4) Uani 1 1 d . . . . .
C143 C 0.4128(2) 0.6380(9) 0.4201(3) 0.129(4) Uani 1 1 d . . . . .
H143 H 0.417137 0.585094 0.427053 0.155 Uiso 1 1 calc R U . . .
C144 C 0.41142(19) 0.6545(9) 0.3929(3) 0.124(4) Uani 1 1 d . . . . .
H144 H 0.415442 0.613579 0.381123 0.149 Uiso 1 1 calc R U . . .
C145 C 0.40427(16) 0.7297(8) 0.3816(2) 0.107(3) Uani 1 1 d . . . . .
C146 C 0.39792(19) 0.7880(10) 0.3989(3) 0.130(4) Uani 1 1 d . . . . .
H146 H 0.391957 0.837767 0.391528 0.156 Uiso 1 1 calc R U . . .
C147 C 0.4004(2) 0.7728(11) 0.4278(3) 0.139(4) Uani 1 1 d . . . . .
H147 H 0.396770 0.814307 0.439649 0.167 Uiso 1 1 calc R U . . .
C148 C 0.40377(14) 0.7479(7) 0.3518(2) 0.100(3) Uani 1 1 d . . . . .
C149 C 0.41876(16) 0.7232(8) 0.3379(3) 0.113(3) Uani 1 1 d . . . . .
H149 H 0.428630 0.689782 0.347670 0.136 Uiso 1 1 calc R U . . .
C150 C 0.42000(15) 0.7437(7) 0.3119(2) 0.103(3) Uani 1 1 d . . . . .
H150 H 0.430600 0.726333 0.303731 0.124 Uiso 1 1 calc R U . . .
C151 C 0.40541(13) 0.7913(6) 0.2969(2) 0.092(2) Uani 1 1 d . . . . .
C152 C 0.39037(16) 0.8135(7) 0.3094(2) 0.104(3) Uani 1 1 d . . . . .
H152 H 0.380116 0.843889 0.299195 0.125 Uiso 1 1 calc R U . . .
C153 C 0.38965(16) 0.7928(7) 0.3367(2) 0.106(3) Uani 1 1 d . . . . .
H153 H 0.379078 0.810357 0.344827 0.127 Uiso 1 1 calc R U . . .
C154 C 0.40766(13) 0.8224(7) 0.26903(19) 0.093(2) Uani 1 1 d . . . . .
H15A H 0.413778 0.877850 0.270537 0.111 Uiso 1 1 calc R U . . .
H15B H 0.415816 0.783895 0.260376 0.111 Uiso 1 1 calc R U . . .
C155 C 0.38707(12) 0.8765(5) 0.23007(18) 0.080(2) Uani 1 1 d . . . . .
C156 C 0.34301(14) 0.9243(6) 0.17912(18) 0.092(2) Uani 1 1 d . . . . .
H156 H 0.339610 0.956702 0.162960 0.110 Uiso 1 1 calc R U . . .
C157 C 0.36184(14) 0.9254(6) 0.19209(19) 0.090(2) Uani 1 1 d . . . . .
H157 H 0.371147 0.958218 0.185175 0.108 Uiso 1 1 calc R U . . .
C158 C 0.36669(12) 0.8765(5) 0.21577(17) 0.0804(19) Uani 1 1 d . . . . .
C159 C 0.35273(12) 0.8304(6) 0.22474(19) 0.087(2) Uani 1 1 d . . . . .
H159 H 0.355601 0.796508 0.240665 0.105 Uiso 1 1 calc R U . . .
C160 C 0.33445(14) 0.8337(6) 0.21034(19) 0.093(2) Uani 1 1 d . . . . .
H160 H 0.324914 0.800853 0.216680 0.111 Uiso 1 1 calc R U . . .
C161 C 0.3016(2) 0.8186(9) 0.1302(2) 0.120(4) Uani 1 1 d . . . . .
C162 C 0.29932(15) 0.7611(9) 0.1504(2) 0.115(3) Uani 1 1 d . . . . .
C163 C 0.28263(17) 0.7761(10) 0.1614(3) 0.122(4) Uani 1 1 d . . . . .
C164 C 0.27365(18) 0.8436(12) 0.1470(3) 0.143(5) Uani 1 1 d . . . . .
C165 C 0.2859(3) 0.8728(10) 0.1270(3) 0.148(6) Uani 1 1 d . . . . .
C166 C 0.3176(3) 0.8268(13) 0.1133(3) 0.175(7) Uani 1 1 d . . . . .
H16A H 0.328540 0.793729 0.121793 0.263 Uiso 1 1 calc R U . . .
H16B H 0.321323 0.885314 0.112672 0.263 Uiso 1 1 calc R U . . .
H16C H 0.313175 0.806710 0.094604 0.263 Uiso 1 1 calc R U . . .
C167 C 0.3126(2) 0.6907(9) 0.1598(3) 0.140(4) Uani 1 1 d . . . . .
H16D H 0.307939 0.639833 0.150053 0.210 Uiso 1 1 calc R U . . .
H16E H 0.313125 0.682465 0.179655 0.210 Uiso 1 1 calc R U . . .
H16F H 0.325366 0.703840 0.155960 0.210 Uiso 1 1 calc R U . . .
C168 C 0.2742(2) 0.7259(12) 0.1810(4) 0.162(6) Uani 1 1 d . . . . .
H16G H 0.265630 0.760495 0.189991 0.244 Uiso 1 1 calc R U . . .
H16H H 0.284301 0.703268 0.194906 0.244 Uiso 1 1 calc R U . . .
H16I H 0.266910 0.680032 0.171268 0.244 Uiso 1 1 calc R U . . .
C169 C 0.2546(3) 0.8824(14) 0.1516(5) 0.216(11) Uani 1 1 d . . . . .
H16J H 0.244346 0.862508 0.137418 0.325 Uiso 1 1 calc R U . . .
H16K H 0.255460 0.943073 0.150620 0.325 Uiso 1 1 calc R U . . .
H16L H 0.251883 0.866234 0.169793 0.325 Uiso 1 1 calc R U . . .
C170 C 0.2805(4) 0.9362(14) 0.1075(4) 0.214(10) Uani 1 1 d . . . . .
H17A H 0.291943 0.960550 0.101966 0.322 Uiso 1 1 calc R U . . .
H17B H 0.273422 0.979305 0.115677 0.322 Uiso 1 1 calc R U . . .
H17C H 0.272398 0.912631 0.091375 0.322 Uiso 1 1 calc R U . . .
C171 C 0.2535(2) 1.2214(13) 0.1935(4) 0.146(5) Uani 1 1 d . . . . .
C172 C 0.24715(15) 1.1584(8) 0.2084(3) 0.119(4) Uani 1 1 d . . . . .
C173 C 0.25216(16) 1.1823(8) 0.2373(3) 0.117(4) Uani 1 1 d . . . . .
C174 C 0.26174(16) 1.2610(8) 0.2388(3) 0.116(3) Uani 1 1 d . . . . .
C175 C 0.26354(18) 1.2837(9) 0.2120(4) 0.135(5) Uani 1 1 d . . . . .
C176 C 0.2525(3) 1.2294(16) 0.1616(5) 0.208(10) Uani 1 1 d . . . . .
H17D H 0.245918 1.281082 0.155213 0.312 Uiso 1 1 calc R U . . .
H17E H 0.245510 1.181939 0.152464 0.312 Uiso 1 1 calc R U . . .
H17F H 0.265463 1.230292 0.157093 0.312 Uiso 1 1 calc R U . . .
C177 C 0.23756(19) 1.0814(12) 0.1978(5) 0.180(8) Uani 1 1 d . . . . .
H17G H 0.223743 1.090500 0.194117 0.271 Uiso 1 1 calc R U . . .
H17H H 0.240535 1.037034 0.211389 0.271 Uiso 1 1 calc R U . . .
H17I H 0.242017 1.065387 0.180667 0.271 Uiso 1 1 calc R U . . .
C178 C 0.24676(19) 1.1357(9) 0.2608(4) 0.149(5) Uani 1 1 d . . . . .
H17J H 0.255646 1.149226 0.277513 0.224 Uiso 1 1 calc R U . . .
H17K H 0.247285 1.075897 0.257135 0.224 Uiso 1 1 calc R U . . .
H17L H 0.233778 1.151060 0.263164 0.224 Uiso 1 1 calc R U . . .
C179 C 0.2680(2) 1.3094(10) 0.2644(4) 0.163(6) Uani 1 1 d . . . . .
H17M H 0.279195 1.342939 0.262287 0.244 Uiso 1 1 calc R U . . .
H17N H 0.271323 1.270994 0.279914 0.244 Uiso 1 1 calc R U . . .
H17O H 0.257638 1.345945 0.267973 0.244 Uiso 1 1 calc R U . . .
C180 C 0.2713(3) 1.3653(11) 0.2048(5) 0.182(8) Uani 1 1 d . . . . .
H18A H 0.262089 1.409314 0.206926 0.273 Uiso 1 1 calc R U . . .
H18B H 0.273616 1.364025 0.185759 0.273 Uiso 1 1 calc R U . . .
H18C H 0.283310 1.376417 0.217122 0.273 Uiso 1 1 calc R U . . .
C181 C 0.46574(18) 0.6067(9) 0.6323(2) 0.115(3) Uani 1 1 d . . . . .
C182 C 0.48001(17) 0.5769(9) 0.6175(3) 0.124(4) Uani 1 1 d D . . . .
C183 C 0.48479(17) 0.6452(11) 0.6003(3) 0.141(5) Uani 1 1 d D U . . .
C184 C 0.47213(19) 0.7144(9) 0.6057(3) 0.126(4) Uani 1 1 d . . . . .
C185 C 0.46207(19) 0.6885(9) 0.6261(3) 0.121(4) Uani 1 1 d . . . . .
C186 C 0.4587(3) 0.5586(13) 0.6531(4) 0.176(7) Uani 1 1 d . . . . .
H18D H 0.468150 0.559147 0.669984 0.264 Uiso 1 1 calc R U . . .
H18E H 0.456517 0.501203 0.646729 0.264 Uiso 1 1 calc R U . . .
H18F H 0.446724 0.582663 0.656869 0.264 Uiso 1 1 calc R U . . .
C187 C 0.4881(3) 0.4956(14) 0.6179(4) 0.197(9) Uani 1 1 d . . . . .
H18G H 0.502043 0.500053 0.619599 0.295 Uiso 1 1 calc R U . . .
H18H H 0.483082 0.466547 0.600818 0.295 Uiso 1 1 calc R U . . .
H18I H 0.484873 0.464375 0.633606 0.295 Uiso 1 1 calc R U . . .
C188 C 0.4995(3) 0.6435(13) 0.5822(4) 0.177(6) Uani 1 1 d . U . . .
H18J H 0.496753 0.686852 0.568152 0.266 Uiso 1 1 calc R U . . .
H18K H 0.499419 0.589014 0.573283 0.266 Uiso 1 1 calc R U . . .
H18L H 0.512051 0.653499 0.593190 0.266 Uiso 1 1 calc R U . . .
C189 C 0.4715(3) 0.8019(11) 0.5932(3) 0.167(6) Uani 1 1 d . . . . .
H18M H 0.467264 0.798334 0.573271 0.251 Uiso 1 1 calc R U . . .
H18N H 0.484227 0.826802 0.596834 0.251 Uiso 1 1 calc R U . . .
H18O H 0.462525 0.836442 0.601417 0.251 Uiso 1 1 calc R U . . .
C190 C 0.4474(2) 0.7435(11) 0.6368(3) 0.155(5) Uani 1 1 d . . . . .
H19A H 0.437159 0.708934 0.641764 0.232 Uiso 1 1 calc R U . . .
H19B H 0.442131 0.783063 0.622432 0.232 Uiso 1 1 calc R U . . .
H19C H 0.453596 0.774095 0.653011 0.232 Uiso 1 1 calc R U . . .
C191 C 0.45265(15) 0.2423(11) 0.5033(2) 0.136(5) Uani 1 1 d D U . . .
C192 C 0.46021(16) 0.2848(8) 0.4821(2) 0.108(3) Uani 1 1 d D . . . .
C193 C 0.47540(16) 0.3311(9) 0.4965(2) 0.115(4) Uani 1 1 d . . . . .
C194 C 0.47784(16) 0.3099(10) 0.5259(3) 0.125(4) Uani 1 1 d . . . . .
C195 C 0.46430(17) 0.2402(8) 0.5270(3) 0.117(4) Uani 1 1 d . . . . .
C196 C 0.4394(2) 0.1705(10) 0.4953(3) 0.174(8) Uani 1 1 d D U . . .
H19D H 0.443801 0.138798 0.480533 0.261 Uiso 1 1 calc R U . . .
H19E H 0.426486 0.191496 0.488878 0.261 Uiso 1 1 calc R U . . .
H19F H 0.439204 0.134235 0.511256 0.261 Uiso 1 1 calc R U . . .
C197 C 0.4530(2) 0.2880(10) 0.4508(2) 0.136(4) Uani 1 1 d . . . . .
H19G H 0.449629 0.345358 0.445310 0.203 Uiso 1 1 calc R U . . .
H19H H 0.441746 0.252383 0.446299 0.203 Uiso 1 1 calc R U . . .
H19I H 0.463087 0.268335 0.440918 0.203 Uiso 1 1 calc R U . . .
C198 C 0.4868(2) 0.3968(11) 0.4849(4) 0.160(6) Uani 1 1 d . . . . .
H19J H 0.500330 0.381053 0.487954 0.241 Uiso 1 1 calc R U . . .
H19K H 0.485278 0.450010 0.493953 0.241 Uiso 1 1 calc R U . . .
H19L H 0.482326 0.402318 0.465076 0.241 Uiso 1 1 calc R U . . .
C199 C 0.49161(17) 0.3391(12) 0.5485(3) 0.150(5) Uani 1 1 d . . . . .
H19M H 0.485753 0.341094 0.565193 0.225 Uiso 1 1 calc R U . . .
H19N H 0.495905 0.394926 0.544347 0.225 Uiso 1 1 calc R U . . .
H19O H 0.502562 0.301244 0.551351 0.225 Uiso 1 1 calc R U . . .
C200 C 0.4626(2) 0.1948(10) 0.5534(3) 0.140(5) Uani 1 1 d . . . . .
H20A H 0.451425 0.158093 0.550272 0.209 Uiso 1 1 calc R U . . .
H20B H 0.461065 0.235265 0.567732 0.209 Uiso 1 1 calc R U . . .
H20C H 0.474097 0.161719 0.559127 0.209 Uiso 1 1 calc R U . . .
C201 C 0.42760(18) 1.2831(7) 0.2560(3) 0.112(3) Uani 1 1 d . . . . .
C202 C 0.4346(2) 1.2408(9) 0.2806(3) 0.128(4) Uani 1 1 d . . . . .
C203 C 0.4535(3) 1.2047(12) 0.2794(4) 0.166(7) Uani 1 1 d D . . . .
C204 C 0.4565(2) 1.2286(11) 0.2540(5) 0.156(6) Uani 1 1 d D . . . .
C205 C 0.4417(2) 1.2753(8) 0.2383(3) 0.136(5) Uani 1 1 d . . . . .
C206 C 0.4092(2) 1.3305(8) 0.2509(3) 0.135(5) Uani 1 1 d . . . . .
H20D H 0.398822 1.295099 0.255227 0.203 Uiso 1 1 calc R U . . .
H20E H 0.406459 1.347415 0.231583 0.203 Uiso 1 1 calc R U . . .
H20F H 0.410227 1.380019 0.262669 0.203 Uiso 1 1 calc R U . . .
C207 C 0.4245(3) 1.2335(10) 0.3047(3) 0.154(6) Uani 1 1 d . . . . .
H20G H 0.411584 1.256575 0.300021 0.231 Uiso 1 1 calc R U . . .
H20H H 0.431512 1.264354 0.320257 0.231 Uiso 1 1 calc R U . . .
H20I H 0.423653 1.174836 0.309734 0.231 Uiso 1 1 calc R U . . .
C208 C 0.4656(3) 1.1520(15) 0.3007(5) 0.248(13) Uani 1 1 d D U . . .
H20J H 0.473772 1.115542 0.291642 0.372 Uiso 1 1 calc R U . . .
H20K H 0.457371 1.118148 0.310442 0.372 Uiso 1 1 calc R U . . .
H20L H 0.473623 1.188018 0.313860 0.372 Uiso 1 1 calc R U . . .
C209 C 0.4737(3) 1.2044(19) 0.2403(7) 0.284(14) Uani 1 1 d D U . . .
H20M H 0.474993 1.243896 0.225605 0.426 Uiso 1 1 calc R U . . .
H20N H 0.471809 1.148276 0.232617 0.426 Uiso 1 1 calc R U . . .
H20O H 0.485354 1.205400 0.254066 0.426 Uiso 1 1 calc R U . . .
C210 C 0.4394(3) 1.3185(11) 0.2113(4) 0.188(8) Uani 1 1 d . U . . .
H21A H 0.438600 1.378587 0.214069 0.281 Uiso 1 1 calc R U . . .
H21B H 0.427792 1.298965 0.199623 0.281 Uiso 1 1 calc R U . . .
H21C H 0.450490 1.306239 0.202283 0.281 Uiso 1 1 calc R U . . .
C211 C 0.48278(12) 0.9182(7) 0.1859(2) 0.098(3) Uani 1 1 d . . . . .
C212 C 0.47838(13) 0.8328(6) 0.1839(2) 0.099(3) Uani 1 1 d . . . . .
C213 C 0.46750(14) 0.8149(7) 0.1590(3) 0.109(3) Uani 1 1 d . . . . .
C214 C 0.46443(16) 0.8927(9) 0.1436(3) 0.119(4) Uani 1 1 d . . . . .
C215 C 0.47466(15) 0.9560(7) 0.1609(3) 0.111(3) Uani 1 1 d . . . . .
C216 C 0.49458(16) 0.9622(9) 0.2094(3) 0.130(4) Uani 1 1 d . . . . .
H21D H 0.507590 0.969351 0.205479 0.195 Uiso 1 1 calc R U . . .
H21E H 0.494890 0.929380 0.226182 0.195 Uiso 1 1 calc R U . . .
H21F H 0.488983 1.016878 0.211844 0.195 Uiso 1 1 calc R U . . .
C217 C 0.48629(19) 0.7713(9) 0.2059(3) 0.141(5) Uani 1 1 d . . . . .
H21G H 0.476975 0.726726 0.206714 0.212 Uiso 1 1 calc R U . . .
H21H H 0.488878 0.799519 0.223722 0.212 Uiso 1 1 calc R U . . .
H21I H 0.498150 0.747481 0.201519 0.212 Uiso 1 1 calc R U . . .
C218 C 0.46082(19) 0.7336(10) 0.1486(4) 0.156(6) Uani 1 1 d . . . . .
H21J H 0.470731 0.706704 0.139971 0.234 Uiso 1 1 calc R U . . .
H21K H 0.449239 0.740257 0.135033 0.234 Uiso 1 1 calc R U . . .
H21L H 0.457992 0.699120 0.163876 0.234 Uiso 1 1 calc R U . . .
C219 C 0.4543(2) 0.9063(15) 0.1146(3) 0.180(7) Uani 1 1 d . U . . .
H21M H 0.447629 0.959880 0.113528 0.271 Uiso 1 1 calc R U . . .
H21N H 0.445034 0.861569 0.109577 0.271 Uiso 1 1 calc R U . . .
H21O H 0.463628 0.906391 0.101984 0.271 Uiso 1 1 calc R U . . .
C220 C 0.4749(2) 1.0455(9) 0.1533(4) 0.163(6) Uani 1 1 d . U . . .
H22A H 0.462172 1.069224 0.152901 0.244 Uiso 1 1 calc R U . . .
H22B H 0.478733 1.051017 0.135162 0.244 Uiso 1 1 calc R U . . .
H22C H 0.484060 1.075191 0.166974 0.244 Uiso 1 1 calc R U . . .
C221 C 0.28576(15) 0.1482(7) 0.4887(2) 0.101(3) Uani 1 1 d . . . . .
C222 C 0.28870(17) 0.1239(7) 0.4609(2) 0.107(3) Uani 1 1 d . . . . .
C223 C 0.30407(18) 0.0696(7) 0.4627(3) 0.117(3) Uani 1 1 d . . . . .
C224 C 0.31171(17) 0.0566(7) 0.4921(2) 0.108(3) Uani 1 1 d . . . . .
C225 C 0.29957(16) 0.1032(7) 0.5075(2) 0.106(3) Uani 1 1 d . . . . .
C226 C 0.27071(15) 0.2039(8) 0.4960(3) 0.116(3) Uani 1 1 d . . . . .
H22D H 0.262919 0.173656 0.507416 0.174 Uiso 1 1 calc R U . . .
H22E H 0.262605 0.222913 0.479125 0.174 Uiso 1 1 calc R U . . .
H22F H 0.276639 0.252013 0.506153 0.174 Uiso 1 1 calc R U . . .
C227 C 0.27697(18) 0.1527(9) 0.4350(3) 0.129(4) Uani 1 1 d . . . . .
H22G H 0.283928 0.143248 0.419667 0.193 Uiso 1 1 calc R U . . .
H22H H 0.274279 0.212167 0.436426 0.193 Uiso 1 1 calc R U . . .
H22I H 0.264935 0.121684 0.431883 0.193 Uiso 1 1 calc R U . . .
C228 C 0.3121(2) 0.0344(9) 0.4396(3) 0.138(5) Uani 1 1 d . . . . .
H22J H 0.307834 -0.023301 0.436587 0.208 Uiso 1 1 calc R U . . .
H22K H 0.326057 0.035940 0.443759 0.208 Uiso 1 1 calc R U . . .
H22L H 0.307769 0.067031 0.422959 0.208 Uiso 1 1 calc R U . . .
C229 C 0.3270(2) -0.0009(8) 0.5032(4) 0.141(5) Uani 1 1 d . . . . .
H22M H 0.333679 0.020514 0.520731 0.212 Uiso 1 1 calc R U . . .
H22N H 0.336003 -0.006181 0.490150 0.212 Uiso 1 1 calc R U . . .
H22O H 0.321520 -0.055478 0.506086 0.212 Uiso 1 1 calc R U . . .
C230 C 0.30162(19) 0.1071(8) 0.5381(2) 0.116(3) Uani 1 1 d . . . . .
H23A H 0.296891 0.160836 0.543603 0.175 Uiso 1 1 calc R U . . .
H23B H 0.315093 0.100998 0.546120 0.175 Uiso 1 1 calc R U . . .
H23C H 0.294210 0.062176 0.544724 0.175 Uiso 1 1 calc R U . . .
C231 C 0.30125(17) 0.5039(7) 0.5674(2) 0.179(7) Uani 1 1 d G U . . .
C232 C 0.31297(12) 0.5750(8) 0.5664(2) 0.144(5) Uani 1 1 d G . . . .
C233 C 0.30523(13) 0.6225(5) 0.5430(3) 0.129(4) Uani 1 1 d G . . . .
C234 C 0.28872(11) 0.5808(6) 0.5295(2) 0.127(4) Uani 1 1 d G U . . .
C235 C 0.28625(13) 0.5075(5) 0.5446(2) 0.137(4) Uani 1 1 d DG U . . .
C236 C 0.3010(3) 0.4274(14) 0.5861(4) 0.177(7) Uani 1 1 d . . . . .
H23D H 0.307073 0.441253 0.604771 0.265 Uiso 1 1 calc R U . . .
H23E H 0.307892 0.381602 0.578989 0.265 Uiso 1 1 calc R U . . .
H23F H 0.287725 0.410479 0.586299 0.265 Uiso 1 1 calc R U . . .
C237 C 0.3293(3) 0.5912(14) 0.5881(5) 0.205(10) Uani 1 1 d . . . . .
H23G H 0.336759 0.637641 0.582665 0.307 Uiso 1 1 calc R U . . .
H23H H 0.337313 0.541416 0.591010 0.307 Uiso 1 1 calc R U . . .
H23I H 0.324615 0.605216 0.605254 0.307 Uiso 1 1 calc R U . . .
C238 C 0.3127(2) 0.7048(9) 0.5346(4) 0.165(7) Uani 1 1 d . . . . .
H23J H 0.317994 0.697798 0.517579 0.248 Uiso 1 1 calc R U . . .
H23K H 0.322612 0.725034 0.549186 0.248 Uiso 1 1 calc R U . . .
H23L H 0.302184 0.745146 0.531546 0.248 Uiso 1 1 calc R U . . .
C239 C 0.2756(2) 0.6146(12) 0.5045(4) 0.172(7) Uani 1 1 d . . . . .
H23M H 0.264417 0.640579 0.510427 0.258 Uiso 1 1 calc R U . . .
H23N H 0.271399 0.568910 0.491814 0.258 Uiso 1 1 calc R U . . .
H23O H 0.282428 0.655977 0.495261 0.258 Uiso 1 1 calc R U . . .
C240 C 0.26994(19) 0.4446(11) 0.5347(4) 0.175(7) Uani 1 1 d D U . . .
H24A H 0.257685 0.468661 0.537288 0.263 Uiso 1 1 calc R U . . .
H24B H 0.272158 0.393072 0.545320 0.263 Uiso 1 1 calc R U . . .
H24C H 0.269719 0.432404 0.515124 0.263 Uiso 1 1 calc R U . . .
C241 C 0.3743(2) 0.5471(10) 0.6394(3) 0.125(4) Uani 1 1 d . . . . .
O41 O 0.27201(18) 0.7559(9) 0.0714(3) 0.179(4) Uani 1 1 d . . . . .
O42 O 0.24953(15) 0.8913(9) 0.0471(3) 0.184(5) Uani 1 1 d . U . . .
O43 O 0.2595(2) 0.6606(12) 0.1138(3) 0.218(7) Uani 1 1 d . U . . .

loop_
_atom_site_aniso_label
_atom_site_aniso_U_11
_atom_site_aniso_U_22
_atom_site_aniso_U_33
_atom_site_aniso_U_23
_atom_site_aniso_U_13
_atom_site_aniso_U_12
Rh1 0.0831(4) 0.1468(7) 0.0741(4) 0.0031(4) 0.0072(3) 0.0068(4)
Rh2 0.0815(4) 0.1198(6) 0.1220(6) 0.0163(4) 0.0240(4) 0.0108(4)
Rh3 0.0857(4) 0.1274(6) 0.0953(5) 0.0016(4) 0.0151(4) -0.0038(4)
Rh4 0.0763(4) 0.1308(6) 0.0836(4) 0.0063(4) 0.0218(3) 0.0108(4)
Rh5 0.0833(4) 0.1218(6) 0.1092(6) -0.0183(4) 0.0222(4) -0.0134(4)
Rh6 0.0643(3) 0.1011(4) 0.0899(4) 0.0047(3) 0.0130(3) 0.0030(3)
Rh7 0.0916(4) 0.1077(5) 0.0852(4) -0.0071(3) 0.0199(3) -0.0027(4)
Rh8 0.0883(4) 0.1162(6) 0.1178(6) -0.0208(4) 0.0329(4) -0.0071(4)
N1 0.103(5) 0.132(7) 0.088(5) 0.021(5) 0.021(4) -0.001(5)
N2 0.078(4) 0.120(6) 0.081(4) -0.007(4) 0.013(3) 0.007(4)
N3 0.081(4) 0.116(6) 0.099(5) 0.005(4) 0.028(4) 0.007(4)
N4 0.103(6) 0.133(8) 0.135(8) 0.034(6) 0.036(6) 0.009(5)
N5 0.097(5) 0.109(5) 0.082(5) -0.003(4) 0.025(4) -0.003(4)
N6 0.090(5) 0.130(7) 0.090(5) 0.006(5) 0.015(4) 0.001(5)
N7 0.087(5) 0.132(7) 0.088(5) -0.004(4) 0.021(4) -0.004(4)
N8 0.076(4) 0.124(6) 0.080(4) -0.007(4) 0.024(3) 0.000(4)
N9 0.078(4) 0.102(5) 0.102(6) 0.005(4) 0.020(4) -0.003(4)
N10 0.070(4) 0.141(7) 0.093(5) -0.010(5) 0.007(4) 0.001(4)
N11 0.077(4) 0.112(6) 0.078(4) -0.001(4) 0.011(3) -0.005(4)
N12 0.076(4) 0.109(5) 0.083(4) 0.003(4) 0.019(3) 0.004(4)
N13 0.088(5) 0.106(6) 0.135(7) -0.026(5) 0.038(5) -0.023(4)
N14 0.094(5) 0.124(7) 0.080(5) 0.001(4) 0.012(4) -0.006(5)
N15 0.095(5) 0.126(6) 0.094(5) -0.016(5) 0.027(4) -0.003(5)
N16 0.080(4) 0.116(6) 0.108(6) 0.004(4) 0.021(4) 0.000(4)
N17 0.087(5) 0.105(5) 0.108(6) 0.006(4) 0.031(4) 0.006(4)
N18 0.088(5) 0.108(5) 0.093(5) 0.003(4) 0.014(4) -0.002(4)
N19 0.072(4) 0.114(5) 0.094(5) -0.001(4) 0.017(4) 0.002(4)
N20 0.078(4) 0.093(5) 0.102(5) -0.016(4) 0.015(4) 0.001(3)
N21 0.072(4) 0.091(4) 0.082(4) 0.008(3) 0.014(3) 0.005(3)
N22 0.097(5) 0.097(5) 0.087(5) -0.002(4) 0.015(4) 0.001(4)
N23 0.081(4) 0.091(5) 0.108(6) -0.003(4) 0.024(4) -0.006(4)
N24 0.080(4) 0.116(5) 0.078(4) 0.001(4) 0.008(4) 0.001(4)
O1 0.103(5) 0.132(6) 0.099(5) 0.006(4) 0.014(4) -0.012(4)
O2 0.097(4) 0.111(5) 0.118(5) -0.002(4) 0.028(4) -0.012(4)
O3 0.111(5) 0.113(5) 0.108(5) 0.006(4) 0.010(4) 0.005(4)
O4 0.104(5) 0.173(8) 0.118(6) 0.020(5) 0.017(5) 0.015(5)
O5 0.081(3) 0.111(4) 0.092(4) 0.012(3) 0.012(3) -0.003(3)
O6 0.078(3) 0.111(4) 0.102(4) 0.007(3) 0.023(3) 0.003(3)
O7 0.082(3) 0.114(4) 0.088(4) 0.004(3) 0.008(3) 0.001(3)
O8 0.080(3) 0.095(4) 0.099(4) 0.008(3) 0.013(3) 0.005(3)
O9 0.082(3) 0.102(4) 0.100(4) 0.012(3) 0.018(3) -0.010(3)
O10 0.086(4) 0.135(5) 0.096(4) -0.001(4) 0.007(3) -0.019(4)
O11 0.115(5) 0.114(5) 0.095(4) 0.000(3) 0.036(4) 0.005(4)
O12 0.098(5) 0.155(7) 0.129(6) 0.013(5) 0.026(5) 0.010(5)
O13 0.092(4) 0.145(6) 0.104(5) 0.010(4) 0.021(4) -0.009(4)
O14 0.086(4) 0.152(6) 0.108(5) -0.004(4) 0.016(4) -0.007(4)
O15 0.077(3) 0.111(4) 0.087(4) 0.013(3) 0.011(3) 0.004(3)
O16 0.087(4) 0.102(4) 0.086(4) -0.001(3) 0.013(3) 0.002(3)
O17 0.136(7) 0.154(7) 0.145(7) -0.015(6) 0.058(6) -0.034(6)
O18 0.190(11) 0.210(11) 0.134(8) -0.044(7) 0.061(8) -0.016(8)
O19 0.233(13) 0.134(8) 0.208(12) 0.068(8) 0.071(10) 0.023(8)
S1 0.152(3) 0.143(3) 0.128(2) -0.006(2) 0.044(2) -0.012(2)
F1 0.153(8) 0.200(10) 0.187(10) -0.025(8) 0.006(7) 0.001(7)
F2 0.183(9) 0.218(10) 0.174(9) -0.072(8) 0.035(7) -0.011(7)
F3 0.164(8) 0.220(10) 0.226(11) 0.015(8) 0.043(8) -0.065(8)
C1 0.084(5) 0.123(8) 0.092(6) 0.015(5) 0.013(5) 0.013(5)
C2 0.075(5) 0.135(9) 0.085(6) 0.011(5) 0.021(4) 0.005(5)
C3 0.077(5) 0.114(7) 0.076(5) 0.012(4) 0.014(4) -0.007(4)
C4 0.079(5) 0.123(7) 0.085(6) 0.005(5) 0.010(4) -0.014(5)
C5 0.096(6) 0.124(8) 0.097(7) 0.006(6) 0.011(5) -0.015(6)
C6 0.096(6) 0.132(8) 0.087(6) 0.004(6) 0.014(5) -0.018(6)
C7 0.099(6) 0.118(7) 0.094(6) -0.002(5) 0.035(5) -0.006(5)
C8 0.076(5) 0.121(7) 0.104(7) 0.006(6) 0.019(5) 0.001(5)
C9 0.126(9) 0.136(9) 0.104(8) 0.037(7) 0.032(7) 0.005(7)
C10 0.169(12) 0.174(12) 0.160(12) 0.050(10) 0.027(10) -0.018(10)
C11 0.233(16) 0.207(15) 0.201(15) 0.076(13) 0.078(13) -0.020(13)
C12 0.227(16) 0.230(16) 0.145(12) 0.039(12) 0.088(12) -0.026(13)
C13 0.181(15) 0.190(15) 0.120(10) 0.037(10) 0.058(10) 0.000(12)
C14 0.131(10) 0.200(15) 0.097(8) 0.047(9) 0.046(7) 0.027(10)
C15 0.088(5) 0.108(7) 0.089(6) 0.012(5) 0.019(5) -0.005(5)
C16 0.079(5) 0.114(7) 0.097(6) 0.012(5) 0.023(5) 0.005(5)
C17 0.083(6) 0.123(8) 0.109(8) 0.015(6) 0.029(5) -0.008(5)
C18 0.095(7) 0.143(10) 0.118(9) 0.021(7) 0.019(6) -0.001(6)
C19 0.122(10) 0.185(14) 0.130(11) 0.046(11) 0.034(9) 0.002(9)
C20 0.085(6) 0.189(13) 0.114(9) 0.057(9) 0.015(6) -0.006(7)
C21 0.089(6) 0.161(10) 0.098(7) 0.037(7) 0.016(5) -0.002(6)
C22 0.079(5) 0.165(10) 0.080(6) 0.028(6) 0.019(4) -0.001(6)
C23 0.089(5) 0.114(7) 0.069(5) 0.013(4) 0.018(4) 0.005(5)
C24 0.092(6) 0.116(7) 0.088(6) 0.006(5) 0.021(5) 0.008(5)
C25 0.097(6) 0.113(7) 0.096(6) 0.006(5) 0.024(5) 0.009(5)
C26 0.101(7) 0.120(8) 0.113(8) 0.020(6) 0.034(6) 0.008(6)
C27 0.100(6) 0.130(8) 0.091(6) 0.012(5) 0.041(5) 0.015(6)
C28 0.085(5) 0.118(7) 0.087(6) 0.014(5) 0.019(5) 0.009(5)
C29 0.066(4) 0.119(7) 0.087(6) -0.006(5) 0.014(4) -0.006(4)
C30 0.063(4) 0.090(5) 0.110(7) 0.002(5) 0.012(4) 0.003(4)
C31 0.098(6) 0.097(6) 0.102(7) 0.010(5) 0.036(5) 0.013(5)
C32 0.131(9) 0.114(8) 0.102(8) 0.023(6) 0.031(7) 0.025(7)
C33 0.135(10) 0.122(9) 0.129(10) 0.021(8) 0.028(8) 0.027(7)
C34 0.133(9) 0.138(10) 0.100(8) 0.035(7) 0.000(7) 0.011(8)
C35 0.107(7) 0.132(8) 0.097(7) 0.019(6) 0.017(6) 0.008(6)
C36 0.088(5) 0.100(6) 0.095(6) 0.019(5) 0.020(5) 0.001(5)
C37 0.068(5) 0.130(8) 0.097(7) 0.008(6) 0.012(4) 0.006(5)
C38 0.076(5) 0.155(10) 0.119(9) 0.046(7) 0.009(5) 0.001(6)
C39 0.087(7) 0.196(15) 0.126(11) 0.059(11) -0.008(7) -0.007(8)
C40 0.095(8) 0.210(16) 0.102(9) 0.037(10) 0.000(7) -0.008(9)
C41 0.093(7) 0.193(13) 0.093(7) 0.001(8) 0.019(6) -0.010(8)
C42 0.066(5) 0.166(10) 0.092(6) 0.024(7) 0.009(4) -0.013(6)
C43 0.079(5) 0.090(6) 0.093(6) -0.010(4) 0.022(4) -0.007(4)
C44 0.083(5) 0.100(6) 0.100(7) -0.010(5) 0.025(5) -0.001(5)
C45 0.109(7) 0.123(8) 0.078(6) 0.006(5) 0.011(5) 0.002(6)
C46 0.117(8) 0.132(9) 0.090(7) 0.004(6) 0.015(6) 0.008(7)
C47 0.134(10) 0.154(11) 0.103(8) 0.004(8) 0.011(7) 0.010(8)
C48 0.136(10) 0.159(12) 0.082(7) 0.005(7) 0.018(6) -0.009(9)
C49 0.131(9) 0.133(9) 0.091(7) -0.022(6) 0.030(7) -0.022(7)
C50 0.091(6) 0.122(7) 0.084(6) -0.009(5) 0.015(5) -0.005(5)
C51 0.074(5) 0.103(7) 0.115(8) 0.002(6) 0.018(5) -0.006(5)
C52 0.077(6) 0.152(10) 0.138(10) 0.024(8) 0.005(6) -0.007(6)
C53 0.096(7) 0.133(10) 0.147(12) 0.036(8) -0.007(7) -0.001(7)
C54 0.104(8) 0.146(11) 0.136(10) 0.026(9) 0.007(7) -0.007(7)
C55 0.083(6) 0.135(8) 0.101(7) 0.010(6) 0.009(5) -0.009(6)
C56 0.071(5) 0.116(7) 0.097(7) 0.005(5) 0.001(4) 0.000(5)
C57 0.094(6) 0.103(6) 0.112(7) 0.016(5) 0.031(6) 0.008(5)
C58 0.088(5) 0.090(5) 0.104(7) -0.003(5) 0.028(5) -0.009(4)
C59 0.094(6) 0.088(5) 0.102(6) 0.006(5) 0.029(5) 0.000(4)
C60 0.099(6) 0.111(7) 0.090(6) 0.005(5) 0.027(5) -0.001(5)
C61 0.079(5) 0.130(8) 0.106(7) 0.018(6) 0.028(5) 0.004(5)
C62 0.094(6) 0.093(6) 0.111(7) -0.013(5) 0.025(5) 0.001(5)
C63 0.109(8) 0.147(10) 0.109(8) 0.006(7) 0.014(7) -0.008(7)
C64 0.101(7) 0.111(7) 0.113(8) -0.013(6) 0.010(6) -0.008(6)
C65 0.131(10) 0.141(11) 0.145(12) -0.001(9) 0.019(9) -0.009(8)
C66 0.117(9) 0.150(11) 0.122(10) 0.010(8) 0.001(7) 0.021(8)
C67 0.099(7) 0.106(7) 0.111(7) -0.014(6) 0.021(6) 0.003(5)
C68 0.112(8) 0.131(9) 0.101(7) -0.011(6) 0.015(6) 0.006(7)
C69 0.111(8) 0.136(9) 0.092(7) -0.003(6) 0.003(6) -0.002(7)
C70 0.134(9) 0.087(6) 0.105(7) 0.006(5) 0.013(6) 0.015(6)
C71 0.124(8) 0.103(7) 0.122(9) -0.006(6) -0.004(7) -0.005(6)
C72 0.126(9) 0.149(10) 0.106(8) 0.004(8) -0.008(7) 0.029(8)
C73 0.111(8) 0.117(8) 0.109(8) -0.004(6) 0.002(6) 0.003(6)
C74 0.109(8) 0.137(10) 0.141(11) -0.014(8) 0.031(8) -0.008(7)
C75 0.154(11) 0.117(8) 0.102(8) 0.001(6) 0.010(8) -0.001(8)
C76 0.114(8) 0.120(8) 0.115(8) 0.004(6) 0.019(7) 0.007(6)
C77 0.106(7) 0.097(6) 0.105(7) 0.010(5) 0.014(6) -0.011(5)
C78 0.086(5) 0.109(6) 0.091(6) 0.004(5) 0.017(5) -0.003(5)
C79 0.093(6) 0.100(6) 0.090(6) -0.004(5) 0.014(5) 0.000(5)
C80 0.093(6) 0.099(6) 0.097(6) -0.013(5) 0.016(5) 0.002(5)
C81 0.120(8) 0.099(6) 0.102(7) 0.013(5) 0.019(6) 0.002(6)
C82 0.106(7) 0.115(8) 0.120(8) 0.003(6) 0.017(6) -0.011(6)
C83 0.087(5) 0.106(6) 0.077(5) 0.006(4) 0.017(4) 0.004(5)
C84 0.087(5) 0.093(5) 0.087(6) -0.001(4) 0.018(4) -0.001(4)
C85 0.089(5) 0.092(5) 0.078(5) -0.009(4) 0.017(4) 0.001(4)
C86 0.096(6) 0.097(6) 0.088(6) -0.001(4) 0.021(5) -0.002(5)
C87 0.092(6) 0.113(7) 0.097(6) 0.010(5) 0.030(5) 0.004(5)
C88 0.089(5) 0.083(5) 0.086(5) -0.004(4) 0.012(5) 0.004(4)
C89 0.090(6) 0.121(7) 0.097(7) 0.006(5) 0.005(5) 0.005(5)
C90 0.074(5) 0.118(7) 0.085(6) 0.005(5) 0.000(4) -0.002(5)
C91 0.145(10) 0.123(9) 0.112(9) 0.022(7) 0.016(8) -0.016(7)
C92 0.110(8) 0.160(11) 0.113(9) -0.010(8) 0.009(7) -0.019(8)
C93 0.093(6) 0.121(7) 0.079(6) 0.004(5) 0.002(5) -0.008(5)
C94 0.142(11) 0.153(11) 0.113(9) 0.014(8) 0.015(8) -0.025(9)
C95 0.129(10) 0.160(12) 0.134(11) 0.032(9) 0.021(8) -0.019(9)
C96 0.086(5) 0.106(7) 0.084(6) -0.002(5) 0.009(4) 0.001(5)
C97 0.122(8) 0.117(8) 0.088(6) -0.002(5) 0.017(6) 0.009(6)
C98 0.130(9) 0.106(7) 0.117(9) -0.009(6) 0.027(7) -0.007(6)
C99 0.082(5) 0.106(7) 0.090(6) 0.002(5) 0.020(4) 0.002(5)
C100 0.106(7) 0.117(8) 0.087(6) 0.000(5) 0.010(5) 0.002(6)
C101 0.104(7) 0.115(7) 0.092(6) -0.003(5) 0.017(5) 0.004(6)
C102 0.082(5) 0.123(7) 0.111(7) 0.013(6) 0.015(5) -0.011(5)
C103 0.079(5) 0.080(5) 0.090(5) -0.003(4) 0.016(4) 0.006(4)
C104 0.077(5) 0.095(5) 0.094(6) 0.001(4) 0.021(4) 0.007(4)
C105 0.080(5) 0.099(6) 0.081(5) -0.003(4) 0.012(4) 0.013(4)
C106 0.089(5) 0.077(5) 0.082(5) 0.002(4) 0.028(4) 0.006(4)
C107 0.082(5) 0.092(5) 0.094(6) -0.007(4) 0.020(4) -0.002(4)
C108 0.090(6) 0.111(6) 0.077(5) -0.006(5) 0.012(4) -0.002(5)
C109 0.071(4) 0.100(6) 0.079(5) -0.005(4) 0.016(4) 0.004(4)
C110 0.069(4) 0.097(5) 0.082(5) -0.009(4) 0.008(4) -0.002(4)
C111 0.073(4) 0.098(5) 0.072(4) -0.005(4) 0.014(4) -0.004(4)
C112 0.087(5) 0.100(6) 0.095(6) 0.009(5) 0.012(5) 0.001(5)
C113 0.065(4) 0.106(6) 0.115(7) 0.005(5) 0.007(4) -0.003(4)
C114 0.079(5) 0.105(6) 0.102(7) -0.015(5) 0.021(5) -0.005(5)
C115 0.083(6) 0.120(8) 0.124(8) -0.008(6) 0.024(6) -0.016(5)
C116 0.098(6) 0.099(7) 0.113(7) 0.019(5) 0.032(6) -0.005(5)
C117 0.196(14) 0.110(8) 0.116(9) -0.004(7) 0.074(9) 0.004(8)
C118 0.213(15) 0.091(7) 0.132(10) 0.006(7) 0.070(10) 0.016(8)
C119 0.114(7) 0.087(6) 0.108(7) 0.000(5) 0.038(6) 0.003(5)
C120 0.124(9) 0.111(8) 0.124(9) 0.005(7) 0.001(7) -0.006(6)
C121 0.129(9) 0.097(7) 0.130(10) 0.008(7) -0.016(7) -0.023(6)
C122 0.149(10) 0.089(6) 0.114(8) 0.005(5) 0.049(7) 0.022(6)
C123 0.144(11) 0.229(15) 0.142(11) 0.029(10) 0.059(9) 0.026(10)
C124 0.131(10) 0.231(14) 0.118(9) 0.038(9) 0.031(8) 0.029(10)
C125 0.126(8) 0.102(7) 0.123(8) 0.001(6) 0.060(7) 0.007(6)
C126 0.200(14) 0.222(15) 0.123(10) 0.021(10) 0.061(10) 0.038(12)
C127 0.191(17) 0.197(17) 0.155(14) 0.019(12) 0.066(13) 0.073(14)
C128 0.112(8) 0.137(9) 0.115(8) 0.007(7) 0.047(7) 0.005(7)
C129 0.124(8) 0.090(6) 0.091(6) 0.000(5) 0.032(6) 0.003(5)
C130 0.095(6) 0.117(7) 0.087(6) -0.006(5) 0.017(5) 0.000(5)
C131 0.104(7) 0.107(6) 0.087(6) -0.009(5) 0.033(5) -0.010(5)
C132 0.086(5) 0.105(6) 0.085(5) -0.004(4) 0.022(5) 0.009(5)
C133 0.108(7) 0.096(6) 0.085(6) 0.000(4) 0.020(5) 0.009(5)
C134 0.097(6) 0.107(7) 0.092(6) 0.007(5) 0.023(5) -0.001(5)
C135 0.086(5) 0.090(6) 0.104(7) -0.013(5) 0.015(5) -0.003(4)
C136 0.101(7) 0.101(6) 0.103(7) -0.011(5) 0.023(5) 0.004(5)
C137 0.086(5) 0.089(5) 0.087(5) -0.012(4) 0.020(4) 0.007(4)
C138 0.070(4) 0.111(6) 0.088(6) -0.016(5) 0.014(4) 0.000(4)
C139 0.119(8) 0.102(6) 0.087(6) -0.020(5) 0.035(6) -0.011(6)
C140 0.093(6) 0.108(7) 0.094(7) -0.015(5) 0.019(5) -0.013(5)
C141 0.121(9) 0.209(15) 0.111(9) 0.038(9) 0.016(7) -0.023(9)
C142 0.123(9) 0.157(11) 0.100(8) 0.006(8) 0.018(7) -0.022(8)
C143 0.127(9) 0.139(10) 0.126(10) 0.039(8) 0.036(8) 0.012(8)
C144 0.121(9) 0.143(10) 0.109(8) 0.010(7) 0.024(7) 0.010(7)
C145 0.103(7) 0.129(8) 0.090(6) 0.004(6) 0.020(5) 0.009(6)
C146 0.112(8) 0.165(11) 0.115(9) 0.008(8) 0.027(7) 0.024(8)
C147 0.143(11) 0.173(13) 0.102(9) -0.009(9) 0.018(8) 0.002(10)
C148 0.089(6) 0.115(7) 0.095(6) 0.016(5) 0.007(5) 0.008(5)
C149 0.096(6) 0.134(9) 0.110(8) 0.023(6) 0.018(6) 0.013(6)
C150 0.087(6) 0.122(7) 0.099(7) 0.007(6) 0.011(5) 0.009(5)
C151 0.077(5) 0.109(6) 0.089(6) 0.011(5) 0.010(4) 0.008(4)
C152 0.106(7) 0.113(7) 0.093(6) 0.008(5) 0.014(5) 0.013(6)
C153 0.106(7) 0.118(7) 0.099(7) 0.005(5) 0.032(6) 0.014(6)
C154 0.082(5) 0.113(7) 0.082(5) 0.011(5) 0.008(4) 0.001(5)
C155 0.068(4) 0.090(5) 0.085(5) -0.009(4) 0.017(4) 0.002(4)
C156 0.101(6) 0.104(6) 0.070(5) 0.005(4) 0.011(4) 0.006(5)
C157 0.095(6) 0.097(6) 0.081(5) 0.002(4) 0.023(5) -0.002(5)
C158 0.076(4) 0.091(5) 0.075(5) -0.001(4) 0.016(4) 0.007(4)
C159 0.080(5) 0.101(6) 0.080(5) 0.003(4) 0.011(4) 0.009(4)
C160 0.089(5) 0.112(6) 0.080(5) 0.002(5) 0.025(4) 0.008(5)
C161 0.123(9) 0.147(10) 0.090(7) -0.011(7) 0.023(6) -0.005(8)
C162 0.086(6) 0.155(10) 0.100(7) -0.022(7) 0.006(5) -0.010(6)
C163 0.091(7) 0.178(12) 0.096(7) -0.013(7) 0.008(6) 0.001(7)
C164 0.087(7) 0.224(16) 0.114(10) -0.052(10) 0.006(7) 0.000(9)
C165 0.192(15) 0.160(11) 0.072(7) -0.015(7) -0.038(8) 0.020(11)
C166 0.221(18) 0.233(18) 0.084(8) -0.035(9) 0.065(10) -0.033(14)
C167 0.135(10) 0.138(10) 0.144(12) -0.015(8) 0.011(9) -0.018(9)
C168 0.121(10) 0.216(17) 0.150(13) -0.021(12) 0.021(9) -0.042(11)
C169 0.122(12) 0.23(2) 0.27(3) -0.062(19) -0.054(15) 0.007(13)
C170 0.31(3) 0.207(19) 0.104(11) 0.015(11) -0.035(15) 0.023(19)
C171 0.092(8) 0.208(17) 0.134(12) -0.004(11) 0.002(8) 0.046(10)
C172 0.075(6) 0.122(8) 0.162(12) -0.001(8) 0.023(7) 0.001(6)
C173 0.088(6) 0.122(9) 0.142(10) -0.019(7) 0.023(7) 0.013(6)
C174 0.091(6) 0.127(9) 0.134(10) -0.001(7) 0.027(7) 0.011(6)
C175 0.089(7) 0.130(10) 0.186(15) 0.034(10) 0.021(8) 0.026(7)
C176 0.153(15) 0.26(2) 0.21(2) -0.011(18) 0.007(14) 0.075(16)
C177 0.089(8) 0.192(16) 0.26(2) -0.075(15) 0.034(10) -0.008(9)
C178 0.105(8) 0.145(11) 0.214(17) -0.010(11) 0.076(10) 0.009(7)
C179 0.122(10) 0.144(11) 0.227(19) -0.052(12) 0.042(11) -0.010(9)
C180 0.157(14) 0.139(12) 0.25(2) 0.031(13) 0.031(15) 0.004(11)
C181 0.112(8) 0.151(11) 0.082(6) 0.001(6) 0.013(6) -0.009(7)
C182 0.089(6) 0.169(12) 0.108(8) -0.001(8) 0.004(6) 0.023(7)
C183 0.080(6) 0.225(13) 0.122(9) -0.029(9) 0.033(6) -0.026(8)
C184 0.114(8) 0.154(11) 0.112(8) -0.018(8) 0.025(7) -0.038(8)
C185 0.122(9) 0.144(10) 0.099(7) 0.003(7) 0.019(6) -0.030(8)
C186 0.166(15) 0.216(18) 0.137(13) -0.003(12) -0.003(11) -0.038(13)
C187 0.177(16) 0.23(2) 0.167(17) -0.029(14) -0.027(13) 0.064(15)
C188 0.160(9) 0.210(10) 0.171(10) -0.026(8) 0.052(8) -0.007(8)
C189 0.207(18) 0.177(15) 0.118(11) -0.009(10) 0.031(11) -0.051(13)
C190 0.159(13) 0.171(13) 0.136(12) -0.040(10) 0.031(10) 0.009(11)
C191 0.071(5) 0.236(13) 0.100(7) 0.062(8) 0.013(5) 0.017(7)
C192 0.100(7) 0.141(9) 0.085(6) -0.002(6) 0.025(5) 0.023(6)
C193 0.094(7) 0.160(10) 0.096(7) 0.022(7) 0.031(6) 0.032(7)
C194 0.083(6) 0.172(11) 0.128(9) -0.006(8) 0.034(6) 0.026(7)
C195 0.104(7) 0.139(9) 0.114(8) 0.013(7) 0.037(6) 0.036(7)
C196 0.185(15) 0.197(15) 0.161(13) 0.050(11) 0.090(12) 0.108(13)
C197 0.132(9) 0.192(13) 0.089(7) -0.008(7) 0.034(7) 0.027(9)
C198 0.107(9) 0.215(16) 0.177(14) -0.010(12) 0.077(10) -0.021(9)
C199 0.083(7) 0.228(17) 0.132(11) 0.007(10) -0.006(7) 0.009(8)
C200 0.136(10) 0.180(12) 0.106(8) 0.050(8) 0.030(7) 0.042(9)
C201 0.117(8) 0.096(7) 0.128(9) -0.038(6) 0.032(7) -0.025(6)
C202 0.149(11) 0.129(9) 0.103(9) -0.026(7) 0.009(8) -0.029(8)
C203 0.153(14) 0.190(16) 0.135(13) 0.006(11) -0.036(11) -0.031(12)
C204 0.101(9) 0.146(12) 0.21(2) 0.008(12) -0.004(11) -0.033(8)
C205 0.164(12) 0.116(8) 0.143(11) -0.034(8) 0.068(10) -0.064(9)
C206 0.175(13) 0.117(9) 0.112(9) -0.016(7) 0.020(9) -0.030(9)
C207 0.205(16) 0.155(12) 0.105(9) -0.037(8) 0.032(10) -0.029(11)
C208 0.162(15) 0.28(2) 0.26(2) -0.033(19) -0.097(17) -0.011(16)
C209 0.151(15) 0.30(3) 0.42(3) -0.04(2) 0.12(2) -0.074(17)
C210 0.26(2) 0.166(13) 0.167(14) -0.019(10) 0.111(14) -0.087(13)
C211 0.062(4) 0.112(7) 0.122(8) 0.005(6) 0.025(5) 0.005(4)
C212 0.071(5) 0.098(6) 0.130(8) 0.004(5) 0.018(5) 0.007(4)
C213 0.079(5) 0.110(7) 0.138(9) -0.027(7) 0.016(6) 0.003(5)
C214 0.087(6) 0.168(12) 0.101(8) -0.009(7) 0.019(6) 0.000(7)
C215 0.086(6) 0.104(7) 0.152(10) 0.001(7) 0.050(7) 0.006(5)
C216 0.082(6) 0.146(10) 0.163(12) -0.052(9) 0.019(7) -0.010(6)
C217 0.110(8) 0.147(10) 0.168(13) 0.038(9) 0.027(8) 0.051(8)
C218 0.104(8) 0.153(12) 0.217(17) -0.074(11) 0.042(9) -0.013(8)
C219 0.137(11) 0.30(2) 0.115(10) 0.008(12) 0.056(9) 0.032(13)
C220 0.134(10) 0.130(10) 0.241(17) 0.074(11) 0.079(11) 0.014(8)
C221 0.093(6) 0.114(7) 0.098(7) -0.009(5) 0.025(5) -0.011(5)
C222 0.105(7) 0.120(8) 0.095(7) -0.005(5) 0.013(6) -0.027(6)
C223 0.115(8) 0.103(7) 0.136(10) -0.023(6) 0.033(7) -0.004(6)
C224 0.106(7) 0.111(7) 0.107(8) -0.003(6) 0.019(6) -0.003(6)
C225 0.103(7) 0.116(7) 0.101(7) -0.004(6) 0.022(6) -0.005(6)
C226 0.083(6) 0.141(9) 0.127(9) 0.005(7) 0.025(6) -0.011(6)
C227 0.109(8) 0.163(11) 0.110(9) -0.010(7) 0.007(7) -0.038(8)
C228 0.157(11) 0.132(9) 0.135(10) -0.039(8) 0.051(9) -0.013(8)
C229 0.133(10) 0.100(8) 0.195(15) -0.011(8) 0.036(10) 0.012(7)
C230 0.135(9) 0.139(9) 0.076(6) 0.015(5) 0.021(6) 0.000(7)
C231 0.163(11) 0.201(13) 0.206(13) -0.086(11) 0.127(11) -0.039(10)
C232 0.123(10) 0.164(13) 0.153(13) -0.049(10) 0.047(9) 0.025(10)
C233 0.108(8) 0.116(9) 0.172(13) -0.046(8) 0.050(9) -0.003(7)
C234 0.078(5) 0.119(7) 0.195(12) -0.047(8) 0.056(7) -0.006(5)
C235 0.131(6) 0.152(6) 0.136(6) 0.005(4) 0.048(4) 0.031(4)
C236 0.167(14) 0.24(2) 0.144(13) -0.003(13) 0.085(12) 0.014(14)
C237 0.158(14) 0.23(2) 0.22(2) -0.135(18) 0.025(14) 0.014(14)
C238 0.111(9) 0.127(10) 0.26(2) -0.055(12) 0.031(11) 0.008(8)
C239 0.105(9) 0.183(15) 0.24(2) -0.019(14) 0.051(12) 0.013(9)
C240 0.103(8) 0.190(14) 0.241(19) 0.002(13) 0.054(10) -0.043(9)
C241 0.137(10) 0.141(10) 0.103(8) -0.012(7) 0.040(8) -0.040(9)
O41 0.165(9) 0.218(12) 0.162(10) -0.018(8) 0.052(8) -0.019(8)
O42 0.115(6) 0.253(13) 0.184(10) -0.059(9) 0.021(7) 0.047(7)
O43 0.192(11) 0.329(18) 0.133(9) -0.026(10) 0.025(8) -0.105(12)

loop_
_atom_type_symbol
_atom_type_description
_atom_type_scat_dispersion_real
_atom_type_scat_dispersion_imag
_atom_type_scat_source
C C 0.0181 0.0091 'International Tables Vol C Tables 4.2.6.8 and 6.1.1.4'
H H 0.0000 0.0000 'International Tables Vol C Tables 4.2.6.8 and 6.1.1.4'
F F 0.0727 0.0534 'International Tables Vol C Tables 4.2.6.8 and 6.1.1.4'
N N 0.0311 0.0180 'International Tables Vol C Tables 4.2.6.8 and 6.1.1.4'
O O 0.0492 0.0322 'International Tables Vol C Tables 4.2.6.8 and 6.1.1.4'
Rh Rh 0.0927 3.6045 'International Tables Vol C Tables 4.2.6.8 and 6.1.1.4'
S S 0.3331 0.5567 'International Tables Vol C Tables 4.2.6.8 and 6.1.1.4'

loop_
_geom_angle_atom_site_label_1
_geom_angle_atom_site_label_2
_geom_angle_atom_site_label_3
_geom_angle
_geom_angle_site_symmetry_1
_geom_angle_site_symmetry_3
_geom_angle_publ_flag
N24 Rh1 C164 160.6(6) . . ?
N24 Rh1 C165 137.1(6) . . ?
C164 Rh1 C165 40.9(7) . . ?
N24 Rh1 C163 123.7(4) . . ?
C164 Rh1 C163 38.0(6) . . ?
C165 Rh1 C163 66.2(6) . . ?
N24 Rh1 C162 98.1(4) . . ?
C164 Rh1 C162 63.0(5) . . ?
C165 Rh1 C162 63.7(5) . . ?
C163 Rh1 C162 38.0(5) . . ?
N24 Rh1 C161 103.4(4) . . ?
C164 Rh1 C161 65.1(5) . . ?
C165 Rh1 C161 38.3(6) . . ?
C163 Rh1 C161 64.9(5) . . ?
C162 Rh1 C161 37.7(5) . . ?
N24 Rh1 N1 88.8(3) . . ?
C164 Rh1 N1 110.1(6) . . ?
C165 Rh1 N1 93.5(5) . . ?
C163 Rh1 N1 147.2(4) . . ?
C162 Rh1 N1 152.8(4) . . ?
C161 Rh1 N1 115.1(4) . . ?
N24 Rh1 N2 87.4(3) . . ?
C164 Rh1 N2 100.1(4) . . ?
C165 Rh1 N2 135.1(6) . . ?
C163 Rh1 N2 96.9(4) . . ?
C162 Rh1 N2 127.1(4) . . ?
C161 Rh1 N2 161.7(4) . . ?
N1 Rh1 N2 79.3(3) . . ?
N17 Rh2 C175 107.1(5) . . ?
N17 Rh2 N4 89.5(4) . . ?
C175 Rh2 N4 112.2(6) . . ?
N17 Rh2 C173 118.0(4) . . ?
C175 Rh2 C173 64.0(5) . . ?
N4 Rh2 C173 152.4(5) . . ?
N17 Rh2 C171 145.5(6) . . ?
C175 Rh2 C171 39.7(6) . . ?
N4 Rh2 C171 96.0(5) . . ?
C173 Rh2 C171 63.1(6) . . ?
N17 Rh2 C172 157.4(5) . . ?
C175 Rh2 C172 65.2(5) . . ?
N4 Rh2 C172 113.0(5) . . ?
C173 Rh2 C172 39.4(5) . . ?
C171 Rh2 C172 36.8(6) . . ?
N17 Rh2 N3 86.8(3) . . ?
C175 Rh2 N3 161.7(4) . . ?
N4 Rh2 N3 78.9(3) . . ?
C173 Rh2 N3 99.3(4) . . ?
C171 Rh2 N3 127.6(6) . . ?
C172 Rh2 N3 97.4(4) . . ?
N17 Rh2 C174 95.5(4) . . ?
C175 Rh2 C174 37.5(5) . . ?
N4 Rh2 C174 149.2(5) . . ?
C173 Rh2 C174 38.3(5) . . ?
C171 Rh2 C174 63.7(6) . . ?
C172 Rh2 C174 65.1(5) . . ?
N3 Rh2 C174 131.6(4) . . ?
N18 Rh3 C184 103.7(5) . . ?
N18 Rh3 C181 118.3(4) . . ?
C184 Rh3 C181 64.3(5) . . ?
N18 Rh3 C182 157.0(4) . . ?
C184 Rh3 C182 66.5(6) . . ?
C181 Rh3 C182 38.9(5) . . ?
N18 Rh3 C183 141.7(5) . . ?
C184 Rh3 C183 40.7(6) . . ?
C181 Rh3 C183 65.7(5) . . ?
C182 Rh3 C183 39.9(4) . . ?
N18 Rh3 N5 88.8(3) . . ?
C184 Rh3 N5 163.2(5) . . ?
C181 Rh3 N5 100.0(4) . . ?
C182 Rh3 N5 97.7(5) . . ?
C183 Rh3 N5 129.2(5) . . ?
N18 Rh3 C185 95.5(5) . . ?
C184 Rh3 C185 37.6(5) . . ?
C181 Rh3 C185 36.9(5) . . ?
C182 Rh3 C185 63.7(5) . . ?
C183 Rh3 C185 64.7(5) . . ?
N5 Rh3 C185 131.3(4) . . ?
N18 Rh3 N6 86.9(3) . . ?
C184 Rh3 N6 111.9(4) . . ?
C181 Rh3 N6 154.8(4) . . ?
C182 Rh3 N6 115.9(4) . . ?
C183 Rh3 N6 94.8(4) . . ?
N5 Rh3 N6 79.5(3) . . ?
C185 Rh3 N6 149.1(4) . . ?
C191 Rh4 N19 100.7(4) . . ?
C191 Rh4 C192 40.9(4) . . ?
N19 Rh4 C192 102.2(4) . . ?
C191 Rh4 N7 158.5(4) . . ?
N19 Rh4 N7 89.2(3) . . ?
C192 Rh4 N7 118.6(4) . . ?
C191 Rh4 C194 66.8(5) . . ?
N19 Rh4 C194 167.2(5) . . ?
C192 Rh4 C194 66.6(5) . . ?
N7 Rh4 C194 101.5(5) . . ?
C191 Rh4 C193 65.9(5) . . ?
N19 Rh4 C193 133.5(4) . . ?
C192 Rh4 C193 38.1(5) . . ?
N7 Rh4 C193 93.4(4) . . ?
C194 Rh4 C193 39.8(4) . . ?
C191 Rh4 N8 120.5(4) . . ?
N19 Rh4 N8 86.9(3) . . ?
C192 Rh4 N8 160.2(4) . . ?
N7 Rh4 N8 78.7(3) . . ?
C194 Rh4 N8 101.9(4) . . ?
C193 Rh4 N8 139.0(4) . . ?
C191 Rh4 C195 37.0(5) . . ?
N19 Rh4 C195 130.4(4) . . ?
C192 Rh4 C195 64.4(4) . . ?
N7 Rh4 C195 140.0(5) . . ?
C194 Rh4 C195 40.1(5) . . ?
C193 Rh4 C195 64.6(4) . . ?
N8 Rh4 C195 96.2(4) . . ?
C205 Rh5 N20 133.1(5) . . ?
C205 Rh5 C204 39.0(6) . . ?
N20 Rh5 C204 159.4(6) . . ?
C205 Rh5 C201 39.2(5) . . ?
N20 Rh5 C201 99.6(4) . . ?
C204 Rh5 C201 63.7(6) . . ?
C205 Rh5 N10 137.4(5) . . ?
N20 Rh5 N10 89.3(3) . . ?
C204 Rh5 N10 102.8(5) . . ?
C201 Rh5 N10 159.0(4) . . ?
C205 Rh5 C202 64.4(5) . . ?
N20 Rh5 C202 97.8(5) . . ?
C204 Rh5 C202 61.6(7) . . ?
C201 Rh5 C202 38.3(5) . . ?
N10 Rh5 C202 122.0(5) . . ?
C205 Rh5 N9 95.6(4) . . ?
N20 Rh5 N9 88.1(3) . . ?
C204 Rh5 N9 110.2(6) . . ?
C201 Rh5 N9 119.1(4) . . ?
N10 Rh5 N9 79.9(3) . . ?
C202 Rh5 N9 157.2(5) . . ?
C205 Rh5 C203 65.5(7) . . ?
N20 Rh5 C203 127.6(7) . . ?
C204 Rh5 C203 36.3(7) . . ?
C201 Rh5 C203 65.9(6) . . ?
N10 Rh5 C203 93.6(6) . . ?
C202 Rh5 C203 39.2(7) . . ?
N9 Rh5 C203 143.8(7) . . ?
N21 Rh6 C212 115.9(3) . . ?
N21 Rh6 C214 112.6(4) . . ?
C212 Rh6 C214 64.7(5) . . ?
N21 Rh6 C211 154.0(3) . . ?
C212 Rh6 C211 38.5(4) . . ?
C214 Rh6 C211 65.2(4) . . ?
N21 Rh6 C213 96.8(3) . . ?
C212 Rh6 C213 37.4(4) . . ?
C214 Rh6 C213 39.9(5) . . ?
C211 Rh6 C213 64.4(4) . . ?
N21 Rh6 N12 87.6(3) . . ?
C212 Rh6 N12 156.5(3) . . ?
C214 Rh6 N12 106.1(4) . . ?
C211 Rh6 N12 118.2(4) . . ?
C213 Rh6 N12 144.4(4) . . ?
N21 Rh6 C215 151.1(4) . . ?
C212 Rh6 C215 64.0(4) . . ?
C214 Rh6 C215 39.3(5) . . ?
C211 Rh6 C215 38.2(4) . . ?
C213 Rh6 C215 65.3(4) . . ?
N12 Rh6 C215 94.8(3) . . ?
N21 Rh6 N11 86.4(3) . . ?
C212 Rh6 N11 102.2(4) . . ?
C214 Rh6 N11 160.0(4) . . ?
C211 Rh6 N11 95.0(4) . . ?
C213 Rh6 N11 135.6(4) . . ?
N12 Rh6 N11 79.8(3) . . ?
C215 Rh6 N11 122.3(4) . . ?
N22 Rh7 C224 105.5(4) . . ?
N22 Rh7 C221 159.5(4) . . ?
C224 Rh7 C221 66.1(4) . . ?
N22 Rh7 N14 90.4(3) . . ?
C224 Rh7 N14 110.5(4) . . ?
C221 Rh7 N14 110.0(4) . . ?
N22 Rh7 C225 142.4(4) . . ?
C224 Rh7 C225 39.2(4) . . ?
C221 Rh7 C225 38.7(4) . . ?
N14 Rh7 C225 92.5(4) . . ?
N22 Rh7 N13 89.7(3) . . ?
C224 Rh7 N13 161.3(4) . . ?
C221 Rh7 N13 95.9(4) . . ?
N14 Rh7 N13 79.5(4) . . ?
C225 Rh7 N13 127.6(4) . . ?
N22 Rh7 C222 120.0(4) . . ?
C224 Rh7 C222 65.1(5) . . ?
C221 Rh7 C222 39.7(4) . . ?
N14 Rh7 C222 149.5(4) . . ?
C225 Rh7 C222 64.8(4) . . ?
N13 Rh7 C222 98.1(4) . . ?
N22 Rh7 C223 95.9(4) . . ?
C224 Rh7 C223 40.0(5) . . ?
C221 Rh7 C223 65.4(4) . . ?
N14 Rh7 C223 150.4(5) . . ?
C225 Rh7 C223 65.4(5) . . ?
N13 Rh7 C223 129.2(5) . . ?
C222 Rh7 C223 37.3(5) . . ?
N23 Rh8 C231 135.3(4) . . ?
N23 Rh8 C232 101.1(4) . . ?
C231 Rh8 C232 38.37(14) . . ?
N23 Rh8 N15 87.4(3) . . ?
C231 Rh8 N15 94.1(3) . . ?
C232 Rh8 N15 113.5(4) . . ?
N23 Rh8 C235 159.8(3) . . ?
C231 Rh8 C235 38.32(14) . . ?
C232 Rh8 C235 64.09(16) . . ?
N15 Rh8 C235 110.7(4) . . ?
N23 Rh8 C233 95.9(3) . . ?
C231 Rh8 C233 64.04(16) . . ?
C232 Rh8 C233 38.22(13) . . ?
N15 Rh8 C233 151.7(4) . . ?
C235 Rh8 C233 63.89(15) . . ?
N23 Rh8 C234 124.2(3) . . ?
C231 Rh8 C234 63.99(16) . . ?
C232 Rh8 C234 63.92(15) . . ?
N15 Rh8 C234 148.3(3) . . ?
C235 Rh8 C234 38.14(13) . . ?
C233 Rh8 C234 38.08(13) . . ?
N23 Rh8 N16 88.2(3) . . ?
C231 Rh8 N16 136.1(4) . . ?
C232 Rh8 N16 163.9(3) . . ?
N15 Rh8 N16 79.7(3) . . ?
C235 Rh8 N16 103.4(3) . . ?
C233 Rh8 N16 128.4(4) . . ?
C234 Rh8 N16 100.0(3) . . ?
C1 N1 C14 101.4(10) . . ?
C1 N1 Rh1 107.3(7) . . ?
C14 N1 Rh1 150.1(9) . . ?
C2 N2 C3 107.5(8) . . ?
C2 N2 Rh1 106.5(6) . . ?
C3 N2 Rh1 145.6(7) . . ?
C2 N3 C8 102.0(9) . . ?
C2 N3 Rh2 108.0(7) . . ?
C8 N3 Rh2 149.7(7) . . ?
C1 N4 C9 102.4(11) . . ?
C1 N4 Rh2 109.3(7) . . ?
C9 N4 Rh2 148.1(10) . . ?
C15 N5 C28 101.7(8) . . ?
C15 N5 Rh3 108.4(6) . . ?
C28 N5 Rh3 149.7(7) . . ?
C16 N6 C17 103.6(9) . . ?
C16 N6 Rh3 107.1(7) . . ?
C17 N6 Rh3 149.3(9) . . ?
C16 N7 C22 99.9(9) . . ?
C16 N7 Rh4 109.9(7) . . ?
C22 N7 Rh4 150.2(7) . . ?
C15 N8 C23 104.6(8) . . ?
C15 N8 Rh4 109.3(6) . . ?
C23 N8 Rh4 146.0(7) . . ?
C30 N9 C31 101.7(8) . . ?
C30 N9 Rh5 109.1(6) . . ?
C31 N9 Rh5 149.0(7) . . ?
C29 N10 C42 101.8(9) . . ?
C29 N10 Rh5 108.2(7) . . ?
C42 N10 Rh5 149.9(8) . . ?
C29 N11 C37 107.7(8) . . ?
C29 N11 Rh6 106.4(6) . . ?
C37 N11 Rh6 145.6(7) . . ?
C30 N12 C36 101.2(8) . . ?
C30 N12 Rh6 107.7(6) . . ?
C36 N12 Rh6 150.8(7) . . ?
C43 N13 C56 103.1(9) . . ?
C43 N13 Rh7 107.5(8) . . ?
C56 N13 Rh7 149.4(8) . . ?
C44 N14 C45 103.9(9) . . ?
C44 N14 Rh7 107.6(6) . . ?
C45 N14 Rh7 148.0(8) . . ?
C44 N15 C50 104.9(9) . . ?
C44 N15 Rh8 108.5(7) . . ?
C50 N15 Rh8 146.6(7) . . ?
C43 N16 C51 103.5(9) . . ?
C43 N16 Rh8 107.6(7) . . ?
C51 N16 Rh8 148.9(7) . . ?
C61 N17 C57 119.7(9) . . ?
C61 N17 Rh2 117.9(7) . . ?
C57 N17 Rh2 122.3(7) . . ?
C78 N18 C82 120.2(9) . . ?
C78 N18 Rh3 122.7(7) . . ?
C82 N18 Rh3 117.1(7) . . ?
C83 N19 C87 118.3(8) . . ?
C83 N19 Rh4 120.3(6) . . ?
C87 N19 Rh4 121.2(6) . . ?
C104 N20 C108 117.7(8) . . ?
C104 N20 Rh5 121.6(7) . . ?
C108 N20 Rh5 120.6(6) . . ?
C113 N21 C109 117.6(7) . . ?
C113 N21 Rh6 118.8(6) . . ?
C109 N21 Rh6 123.5(6) . . ?
C134 N22 C130 120.0(9) . . ?
C134 N22 Rh7 121.0(7) . . ?
C130 N22 Rh7 119.0(7) . . ?
C135 N23 C139 118.7(8) . . ?
C135 N23 Rh8 122.5(7) . . ?
C139 N23 Rh8 118.9(7) . . ?
C160 N24 C156 117.7(8) . . ?
C160 N24 Rh1 120.9(7) . . ?
C156 N24 Rh1 121.4(6) . . ?
C62 O1 C63 117.3(9) . . ?
C77 O3 C76 120.4(10) . . ?
C88 O5 C89 116.8(7) . . ?
C103 O7 C102 116.3(7) . . ?
C114 O9 C115 117.4(8) . . ?
C129 O11 C128 113.8(9) . . ?
C140 O13 C141 114.4(9) . . ?
C155 O15 C154 117.0(7) . . ?
O17 S1 O19 114.8(7) . . ?
O17 S1 O18 115.2(7) . . ?
O19 S1 O18 120.2(8) . . ?
O17 S1 C241 99.4(6) . . ?
O19 S1 C241 102.3(9) . . ?
O18 S1 C241 99.9(8) . . ?
N4 C1 N1 116.3(10) . . ?
N4 C1 C2 121.1(11) . . ?
N1 C1 C2 122.5(11) . . ?
N2 C2 N3 116.2(9) . . ?
N2 C2 C1 122.2(10) . . ?
N3 C2 C1 121.0(11) . . ?
C4 C3 N2 133.9(10) . . ?
C4 C3 C8 122.2(9) . . ?
N2 C3 C8 103.4(8) . . ?
C3 C4 C5 118.3(11) . . ?
C4 C5 C6 121.4(11) . . ?
C7 C6 C5 121.7(10) . . ?
C6 C7 C8 118.6(10) . . ?
N3 C8 C7 131.2(10) . . ?
N3 C8 C3 110.9(9) . . ?
C7 C8 C3 117.7(10) . . ?
C14 C9 N4 110.9(11) . . ?
C14 C9 C10 121.1(14) . . ?
N4 C9 C10 128.0(16) . . ?
C11 C10 C9 116.1(19) . . ?
C12 C11 C10 119.2(18) . . ?
C11 C12 C13 126.6(17) . . ?
C12 C13 C14 112.4(18) . . ?
C9 C14 C13 124.5(15) . . ?
C9 C14 N1 109.0(10) . . ?
C13 C14 N1 126.4(16) . . ?
N8 C15 N5 118.6(8) . . ?
N8 C15 C16 120.4(10) . . ?
N5 C15 C16 119.9(10) . . ?
N6 C16 N7 118.6(9) . . ?
N6 C16 C15 122.2(10) . . ?
N7 C16 C15 118.8(10) . . ?
C22 C17 N6 108.9(10) . . ?
C22 C17 C18 120.1(11) . . ?
N6 C17 C18 131.0(12) . . ?
C19 C18 C17 120.1(15) . . ?
C18 C19 C20 118.7(15) . . ?
C21 C20 C19 122.4(13) . . ?
C20 C21 C22 114.9(14) . . ?
C17 C22 N7 108.9(9) . . ?
C17 C22 C21 123.6(12) . . ?
N7 C22 C21 127.5(13) . . ?
C24 C23 N8 133.1(9) . . ?
C24 C23 C28 121.2(9) . . ?
N8 C23 C28 105.5(8) . . ?
C23 C24 C25 118.9(10) . . ?
C26 C25 C24 118.9(11) . . ?
C25 C26 C27 124.3(10) . . ?
C26 C27 C28 115.2(11) . . ?
N5 C28 C27 128.8(10) . . ?
N5 C28 C23 109.6(8) . . ?
C27 C28 C23 121.5(10) . . ?
N11 C29 N10 115.8(9) . . ?
N11 C29 C30 121.0(9) . . ?
N10 C29 C30 122.8(10) . . ?
N12 C30 N9 119.0(9) . . ?
N12 C30 C29 122.6(9) . . ?
N9 C30 C29 118.1(9) . . ?
N9 C31 C36 108.7(8) . . ?
N9 C31 C32 131.6(10) . . ?
C36 C31 C32 119.6(10) . . ?
C33 C32 C31 119.5(12) . . ?
C32 C33 C34 120.2(12) . . ?
C35 C34 C33 123.8(13) . . ?
C34 C35 C36 115.8(12) . . ?
C31 C36 C35 120.8(10) . . ?
C31 C36 N12 109.3(9) . . ?
C35 C36 N12 129.6(10) . . ?
N11 C37 C38 135.8(12) . . ?
N11 C37 C42 103.6(9) . . ?
C38 C37 C42 120.5(11) . . ?
C39 C38 C37 118.6(14) . . ?
C38 C39 C40 121.7(14) . . ?
C41 C40 C39 122.8(14) . . ?
C40 C41 C42 118.1(14) . . ?
N10 C42 C37 111.1(9) . . ?
N10 C42 C41 130.6(13) . . ?
C37 C42 C41 118.1(12) . . ?
N13 C43 N16 117.0(10) . . ?
N13 C43 C44 121.2(9) . . ?
N16 C43 C44 121.3(9) . . ?
N14 C44 N15 116.3(10) . . ?
N14 C44 C43 122.0(9) . . ?
N15 C44 C43 121.7(10) . . ?
C46 C45 N14 130.6(11) . . ?
C46 C45 C50 121.7(10) . . ?
N14 C45 C50 107.6(9) . . ?
C45 C46 C47 117.2(13) . . ?
C48 C47 C46 120.7(13) . . ?
C49 C48 C47 123.0(13) . . ?
C48 C49 C50 117.5(12) . . ?
N15 C50 C49 132.8(11) . . ?
N15 C50 C45 107.2(9) . . ?
C49 C50 C45 119.6(11) . . ?
C52 C51 N16 130.5(11) . . ?
C52 C51 C56 121.9(12) . . ?
N16 C51 C56 107.3(9) . . ?
C51 C52 C53 117.3(14) . . ?
C54 C53 C52 121.3(13) . . ?
C53 C54 C55 122.9(14) . . ?
C54 C55 C56 116.9(13) . . ?
N13 C56 C55 131.3(11) . . ?
N13 C56 C51 109.1(9) . . ?
C55 C56 C51 119.7(10) . . ?
N17 C57 C58 120.1(10) . . ?
C59 C58 C57 120.7(9) . . ?
C58 C59 C60 117.6(10) . . ?
C58 C59 C62 120.4(9) . . ?
C60 C59 C62 121.9(9) . . ?
C61 C60 C59 120.1(10) . . ?
N17 C61 C60 121.6(9) . . ?
O2 C62 O1 124.5(10) . . ?
O2 C62 C59 124.6(10) . . ?
O1 C62 C59 110.8(9) . . ?
O1 C63 C64 107.2(10) . . ?
C69 C64 C65 118.5(13) . . ?
C69 C64 C63 123.9(11) . . ?
C65 C64 C63 117.7(12) . . ?
C64 C65 C66 121.3(14) . . ?
C67 C66 C65 119.6(12) . . ?
C66 C67 C68 117.1(12) . . ?
C66 C67 C70 120.9(12) . . ?
C68 C67 C70 121.7(11) . . ?
C69 C68 C67 121.1(12) . . ?
C64 C69 C68 122.1(12) . . ?
C71 C70 C75 116.2(11) . . ?
C71 C70 C67 121.2(12) . . ?
C75 C70 C67 122.5(11) . . ?
C72 C71 C70 119.6(12) . . ?
C71 C72 C73 122.5(12) . . ?
C74 C73 C72 114.9(13) . . ?
C74 C73 C76 125.8(13) . . ?
C72 C73 C76 119.3(12) . . ?
C75 C74 C73 126.4(14) . . ?
C74 C75 C70 120.1(13) . . ?
O3 C76 C73 112.5(11) . . ?
O4 C77 O3 121.9(11) . . ?
O4 C77 C80 126.9(11) . . ?
O3 C77 C80 110.9(10) . . ?
N18 C78 C79 121.5(9) . . ?
C80 C79 C78 118.8(10) . . ?
C79 C80 C81 119.8(10) . . ?
C79 C80 C77 118.8(10) . . ?
C81 C80 C77 121.3(10) . . ?
C80 C81 C82 120.3(10) . . ?
N18 C82 C81 119.4(11) . . ?
N19 C83 C84 122.2(9) . . ?
C83 C84 C85 120.9(9) . . ?
C84 C85 C86 117.0(9) . . ?
C84 C85 C88 120.5(9) . . ?
C86 C85 C88 122.5(9) . . ?
C87 C86 C85 120.0(9) . . ?
N19 C87 C86 121.5(9) . . ?
O6 C88 O5 124.6(8) . . ?
O6 C88 C85 122.7(9) . . ?
O5 C88 C85 112.7(8) . . ?
O5 C89 C90 107.3(8) . . ?
C91 C90 C95 118.5(11) . . ?
C91 C90 C89 118.4(10) . . ?
C95 C90 C89 123.0(10) . . ?
C90 C91 C92 123.4(12) . . ?
C91 C92 C93 116.2(12) . . ?
C94 C93 C92 118.7(11) . . ?
C94 C93 C96 122.6(11) . . ?
C92 C93 C96 118.6(9) . . ?
C93 C94 C95 122.0(14) . . ?
C94 C95 C90 121.1(14) . . ?
C97 C96 C101 120.2(10) . . ?
C97 C96 C93 119.3(9) . . ?
C101 C96 C93 120.2(10) . . ?
C96 C97 C98 121.7(11) . . ?
C97 C98 C99 118.7(11) . . ?
C100 C99 C98 118.0(10) . . ?
C100 C99 C102 122.6(10) . . ?
C98 C99 C102 119.2(10) . . ?
C99 C100 C101 121.8(10) . . ?
C96 C101 C100 119.5(11) . . ?
C99 C102 O7 107.6(8) . . ?
O8 C103 O7 123.4(8) . . ?
O8 C103 C106 125.4(8) . . ?
O7 C103 C106 111.2(7) . . ?
N20 C104 C105 121.9(9) . . ?
C104 C105 C106 120.5(9) . . ?
C105 C106 C107 116.8(8) . . ?
C105 C106 C103 118.7(8) . . ?
C107 C106 C103 124.4(8) . . ?
C108 C107 C106 121.1(9) . . ?
C107 C108 N20 121.8(9) . . ?
N21 C109 C110 121.6(8) . . ?
C109 C110 C111 120.2(8) . . ?
C112 C111 C110 117.5(8) . . ?
C112 C111 C114 121.9(9) . . ?
C110 C111 C114 120.4(8) . . ?
C113 C112 C111 119.4(9) . . ?
N21 C113 C112 123.6(9) . . ?
O10 C114 O9 124.5(9) . . ?
O10 C114 C111 124.1(10) . . ?
O9 C114 C111 111.3(8) . . ?
O9 C115 C116 106.2(8) . . ?
C117 C116 C121 116.6(11) . . ?
C117 C116 C115 122.2(12) . . ?
C121 C116 C115 121.1(10) . . ?
C116 C117 C118 120.5(13) . . ?
C119 C118 C117 124.0(11) . . ?
C118 C119 C120 116.2(11) . . ?
C118 C119 C122 123.2(10) . . ?
C120 C119 C122 120.6(10) . . ?
C121 C120 C119 119.8(12) . . ?
C120 C121 C116 122.8(11) . . ?
C123 C122 C127 111.1(13) . . ?
C123 C122 C119 122.5(11) . . ?
C127 C122 C119 125.9(12) . . ?
C124 C123 C122 123.5(15) . . ?
C123 C124 C125 123.8(16) . . ?
C124 C125 C126 114.6(14) . . ?
C124 C125 C128 117.9(12) . . ?
C126 C125 C128 124.7(12) . . ?
C125 C126 C127 119.7(15) . . ?
C122 C127 C126 122.2(15) . . ?
C125 C128 O11 106.0(10) . . ?
O12 C129 O11 123.6(10) . . ?
O12 C129 C132 127.1(10) . . ?
O11 C129 C132 109.3(10) . . ?
N22 C130 C131 119.1(10) . . ?
C132 C131 C130 121.2(10) . . ?
C131 C132 C133 118.3(9) . . ?
C131 C132 C129 124.4(9) . . ?
C133 C132 C129 117.1(9) . . ?
C134 C133 C132 119.3(10) . . ?
N22 C134 C133 122.0(10) . . ?
N23 C135 C136 124.1(10) . . ?
C135 C136 C137 117.2(10) . . ?
C138 C137 C136 119.1(9) . . ?
C138 C137 C140 118.6(9) . . ?
C136 C137 C140 122.3(9) . . ?
C139 C138 C137 118.1(9) . . ?
N23 C139 C138 122.8(10) . . ?
O14 C140 O13 127.2(10) . . ?
O14 C140 C137 120.7(10) . . ?
O13 C140 C137 112.0(9) . . ?
C142 C141 O13 106.1(11) . . ?
C147 C142 C143 118.6(13) . . ?
C147 C142 C141 124.1(15) . . ?
C143 C142 C141 117.2(15) . . ?
C144 C143 C142 119.9(13) . . ?
C143 C144 C145 122.0(13) . . ?
C146 C145 C144 118.3(11) . . ?
C146 C145 C148 120.9(11) . . ?
C144 C145 C148 120.8(11) . . ?
C145 C146 C147 119.7(14) . . ?
C142 C147 C146 121.1(15) . . ?
C153 C148 C149 115.6(10) . . ?
C153 C148 C145 123.0(10) . . ?
C149 C148 C145 121.4(9) . . ?
C150 C149 C148 124.3(10) . . ?
C149 C150 C151 118.8(10) . . ?
C152 C151 C150 118.4(10) . . ?
C152 C151 C154 122.1(9) . . ?
C150 C151 C154 119.2(9) . . ?
C151 C152 C153 121.5(10) . . ?
C148 C153 C152 121.3(10) . . ?
O15 C154 C151 108.3(7) . . ?
O16 C155 O15 125.6(8) . . ?
O16 C155 C158 124.4(8) . . ?
O15 C155 C158 109.9(7) . . ?
N24 C156 C157 123.2(8) . . ?
C156 C157 C158 117.7(9) . . ?
C159 C158 C157 118.6(8) . . ?
C159 C158 C155 122.8(8) . . ?
C157 C158 C155 118.6(8) . . ?
C158 C159 C160 119.0(9) . . ?
N24 C160 C159 123.7(9) . . ?
C162 C161 C165 108.1(13) . . ?
C162 C161 C166 129.5(15) . . ?
C165 C161 C166 122.5(15) . . ?
C162 C161 Rh1 71.1(7) . . ?
C165 C161 Rh1 70.1(7) . . ?
C166 C161 Rh1 124.2(10) . . ?
C161 C162 C163 111.5(13) . . ?
C161 C162 C167 125.9(12) . . ?
C163 C162 C167 122.7(14) . . ?
C161 C162 Rh1 71.2(8) . . ?
C163 C162 Rh1 70.8(8) . . ?
C167 C162 Rh1 125.6(8) . . ?
C164 C163 C162 106.5(13) . . ?
C164 C163 C168 124.4(13) . . ?
C162 C163 C168 128.6(15) . . ?
C164 C163 Rh1 70.3(9) . . ?
C162 C163 Rh1 71.2(8) . . ?
C168 C163 Rh1 130.1(10) . . ?
C163 C164 C165 108.3(12) . . ?
C163 C164 C169 125.6(18) . . ?
C165 C164 C169 126.1(19) . . ?
C163 C164 Rh1 71.6(8) . . ?
C165 C164 Rh1 69.7(7) . . ?
C169 C164 Rh1 123.4(11) . . ?
C161 C165 C170 130(2) . . ?
C161 C165 C164 105.6(13) . . ?
C170 C165 C164 124(2) . . ?
C161 C165 Rh1 71.6(7) . . ?
C170 C165 Rh1 128.7(13) . . ?
C164 C165 Rh1 69.4(7) . . ?
C172 C171 C175 110.1(15) . . ?
C172 C171 C176 129.2(19) . . ?
C175 C171 C176 120.5(19) . . ?
C172 C171 Rh2 71.8(8) . . ?
C175 C171 Rh2 68.9(7) . . ?
C176 C171 Rh2 122.0(10) . . ?
C171 C172 C173 106.2(13) . . ?
C171 C172 C177 127.3(18) . . ?
C173 C172 C177 126.5(16) . . ?
C171 C172 Rh2 71.4(7) . . ?
C173 C172 Rh2 70.0(6) . . ?
C177 C172 Rh2 122.5(9) . . ?
C174 C173 C172 108.6(13) . . ?
C174 C173 C178 126.1(13) . . ?
C172 C173 C178 125.1(13) . . ?
C174 C173 Rh2 72.0(7) . . ?
C172 C173 Rh2 70.5(7) . . ?
C178 C173 Rh2 127.0(9) . . ?
C175 C174 C173 107.5(13) . . ?
C175 C174 C179 127.2(15) . . ?
C173 C174 C179 125.3(14) . . ?
C175 C174 Rh2 68.8(7) . . ?
C173 C174 Rh2 69.7(7) . . ?
C179 C174 Rh2 128.1(9) . . ?
C174 C175 C171 107.5(14) . . ?
C174 C175 C180 123.3(18) . . ?
C171 C175 C180 128.3(18) . . ?
C174 C175 Rh2 73.7(7) . . ?
C171 C175 Rh2 71.3(8) . . ?
C180 C175 Rh2 128.9(11) . . ?
C185 C181 C182 109.7(12) . . ?
C185 C181 C186 127.0(15) . . ?
C182 C181 C186 122.7(15) . . ?
C185 C181 Rh3 73.5(7) . . ?
C182 C181 Rh3 70.7(7) . . ?
C186 C181 Rh3 128.9(10) . . ?
C181 C182 C187 128.4(16) . . ?
C181 C182 C183 107.2(12) . . ?
C187 C182 C183 124.4(15) . . ?
C181 C182 Rh3 70.4(7) . . ?
C187 C182 Rh3 122.6(11) . . ?
C183 C182 Rh3 70.3(7) . . ?
C182 C183 C188 126.1(16) . . ?
C182 C183 C184 104.8(10) . . ?
C188 C183 C184 129.1(16) . . ?
C182 C183 Rh3 69.7(6) . . ?
C188 C183 Rh3 126.8(12) . . ?
C184 C183 Rh3 68.7(6) . . ?
C185 C184 C183 107.6(13) . . ?
C185 C184 C189 125.5(15) . . ?
C183 C184 C189 126.7(13) . . ?
C185 C184 Rh3 73.7(8) . . ?
C183 C184 Rh3 70.6(7) . . ?
C189 C184 Rh3 125.4(10) . . ?
C181 C185 C184 110.4(13) . . ?
C181 C185 C190 126.9(13) . . ?
C184 C185 C190 122.4(15) . . ?
C181 C185 Rh3 69.6(7) . . ?
C184 C185 Rh3 68.7(7) . . ?
C190 C185 Rh3 122.9(10) . . ?
C195 C191 C192 113.9(12) . . ?
C195 C191 C196 119.5(13) . . ?
C192 C191 C196 118.0(13) . . ?
C195 C191 Rh4 83.4(11) . . ?
C192 C191 Rh4 78.7(9) . . ?
C196 C191 Rh4 134.7(9) . . ?
C193 C192 C191 103.5(10) . . ?
C193 C192 C197 126.1(11) . . ?
C191 C192 C197 130.1(12) . . ?
C193 C192 Rh4 72.4(6) . . ?
C191 C192 Rh4 60.4(8) . . ?
C197 C192 Rh4 126.6(8) . . ?
C192 C193 C194 109.5(11) . . ?
C192 C193 C198 126.8(12) . . ?
C194 C193 C198 123.6(14) . . ?
C192 C193 Rh4 69.5(6) . . ?
C194 C193 Rh4 69.1(6) . . ?
C198 C193 Rh4 124.5(10) . . ?
C199 C194 C193 130.2(14) . . ?
C199 C194 C195 125.6(13) . . ?
C193 C194 C195 103.8(11) . . ?
C199 C194 Rh4 127.6(10) . . ?
C193 C194 Rh4 71.1(6) . . ?
C195 C194 Rh4 71.2(6) . . ?
C191 C195 C194 105.4(12) . . ?
C191 C195 C200 130.3(13) . . ?
C194 C195 C200 122.7(13) . . ?
C191 C195 Rh4 59.6(9) . . ?
C194 C195 Rh4 68.7(7) . . ?
C200 C195 Rh4 125.2(8) . . ?
C202 C201 C205 107.2(14) . . ?
C202 C201 C206 124.5(12) . . ?
C205 C201 C206 128.3(15) . . ?
C202 C201 Rh5 71.7(7) . . ?
C205 C201 Rh5 70.0(7) . . ?
C206 C201 Rh5 126.0(8) . . ?
C201 C202 C203 110.9(13) . . ?
C201 C202 C207 125.2(15) . . ?
C203 C202 C207 124.0(16) . . ?
C201 C202 Rh5 70.0(6) . . ?
C203 C202 Rh5 72.8(9) . . ?
C207 C202 Rh5 124.5(10) . . ?
C204 C203 C202 101.7(14) . . ?
C204 C203 C208 130(2) . . ?
C202 C203 C208 128(2) . . ?
C204 C203 Rh5 68.0(9) . . ?
C202 C203 Rh5 68.0(7) . . ?
C208 C203 Rh5 124.5(13) . . ?
C203 C204 C205 115.9(16) . . ?
C203 C204 C209 126(2) . . ?
C205 C204 C209 118(2) . . ?
C203 C204 Rh5 75.7(9) . . ?
C205 C204 Rh5 70.4(7) . . ?
C209 C204 Rh5 119.1(13) . . ?
C204 C205 C201 104.3(14) . . ?
C204 C205 C210 134.1(16) . . ?
C201 C205 C210 121.3(17) . . ?
C204 C205 Rh5 70.6(8) . . ?
C201 C205 Rh5 70.8(6) . . ?
C210 C205 Rh5 126.8(10) . . ?
C212 C211 C215 107.9(10) . . ?
C212 C211 C216 127.3(11) . . ?
C215 C211 C216 124.8(11) . . ?
C212 C211 Rh6 70.4(5) . . ?
C215 C211 Rh6 71.7(5) . . ?
C216 C211 Rh6 125.3(7) . . ?
C213 C212 C211 110.7(10) . . ?
C213 C212 C217 126.5(11) . . ?
C211 C212 C217 122.6(11) . . ?
C213 C212 Rh6 71.8(6) . . ?
C211 C212 Rh6 71.1(5) . . ?
C217 C212 Rh6 127.8(8) . . ?
C212 C213 C218 127.5(14) . . ?
C212 C213 C214 107.4(10) . . ?
C218 C213 C214 125.0(13) . . ?
C212 C213 Rh6 70.8(6) . . ?
C218 C213 Rh6 126.9(8) . . ?
C214 C213 Rh6 69.8(6) . . ?
C215 C214 C213 106.2(11) . . ?
C215 C214 C219 125.0(15) . . ?
C213 C214 C219 128.6(14) . . ?
C215 C214 Rh6 71.3(7) . . ?
C213 C214 Rh6 70.3(7) . . ?
C219 C214 Rh6 127.1(9) . . ?
C211 C215 C214 107.8(10) . . ?
C211 C215 C220 128.1(13) . . ?
C214 C215 C220 124.0(14) . . ?
C211 C215 Rh6 70.1(6) . . ?
C214 C215 Rh6 69.4(6) . . ?
C220 C215 Rh6 122.8(8) . . ?
C225 C221 C222 106.5(10) . . ?
C225 C221 C226 126.5(10) . . ?
C222 C221 C226 126.9(11) . . ?
C225 C221 Rh7 71.2(6) . . ?
C222 C221 Rh7 70.9(6) . . ?
C226 C221 Rh7 125.7(8) . . ?
C223 C222 C221 109.7(11) . . ?
C223 C222 C227 125.2(12) . . ?
C221 C222 C227 125.1(12) . . ?
C223 C222 Rh7 71.5(7) . . ?
C221 C222 Rh7 69.4(6) . . ?
C227 C222 Rh7 125.9(8) . . ?
C222 C223 C228 126.4(13) . . ?
C222 C223 C224 108.1(10) . . ?
C228 C223 C224 125.4(12) . . ?
C222 C223 Rh7 71.2(6) . . ?
C228 C223 Rh7 123.2(9) . . ?
C224 C223 Rh7 68.7(6) . . ?
C225 C224 C229 126.8(12) . . ?
C225 C224 C223 106.6(10) . . ?
C229 C224 C223 126.1(12) . . ?
C225 C224 Rh7 71.4(7) . . ?
C229 C224 Rh7 128.3(9) . . ?
C223 C224 Rh7 71.3(7) . . ?
C221 C225 C224 108.9(10) . . ?
C221 C225 C230 125.3(11) . . ?
C224 C225 C230 125.7(11) . . ?
C221 C225 Rh7 70.1(6) . . ?
C224 C225 Rh7 69.4(6) . . ?
C230 C225 Rh7 124.5(8) . . ?
C235 C231 C232 108.0 . . ?
C235 C231 C236 115.2(12) . . ?
C232 C231 C236 136.8(12) . . ?
C235 C231 Rh8 71.2(3) . . ?
C232 C231 Rh8 71.0(3) . . ?
C236 C231 Rh8 122.3(8) . . ?
C233 C232 C231 108.0 . . ?
C233 C232 C237 130.9(14) . . ?
C231 C232 C237 121.0(14) . . ?
C233 C232 Rh8 71.4(3) . . ?
C231 C232 Rh8 70.6(3) . . ?
C237 C232 Rh8 126.1(8) . . ?
C232 C233 C234 108.0 . . ?
C232 C233 C238 126.1(11) . . ?
C234 C233 C238 125.9(11) . . ?
C232 C233 Rh8 70.4(3) . . ?
C234 C233 Rh8 71.1(3) . . ?
C238 C233 Rh8 126.3(8) . . ?
C235 C234 C233 108.0 . . ?
C235 C234 C239 127.5(10) . . ?
C233 C234 C239 124.3(10) . . ?
C235 C234 Rh8 70.5(3) . . ?
C233 C234 Rh8 70.8(3) . . ?
C239 C234 Rh8 127.6(8) . . ?
C234 C235 C231 108.0 . . ?
C234 C235 C240 121.5(11) . . ?
C231 C235 C240 130.4(11) . . ?
C234 C235 Rh8 71.3(3) . . ?
C231 C235 Rh8 70.5(3) . . ?
C240 C235 Rh8 121.2(8) . . ?
F1 C241 F3 107.2(16) . . ?
F1 C241 F2 106.1(13) . . ?
F3 C241 F2 104.4(12) . . ?
F1 C241 S1 114.9(11) . . ?
F3 C241 S1 113.8(11) . . ?
F2 C241 S1 109.8(12) . . ?

loop_
_geom_bond_atom_site_label_1
_geom_bond_atom_site_label_2
_geom_bond_distance
_geom_bond_site_symmetry_2
_geom_bond_publ_flag
Rh1 N24 2.122(7) . ?
Rh1 C164 2.131(12) . ?
Rh1 C165 2.134(11) . ?
Rh1 C163 2.148(15) . ?
Rh1 C162 2.152(13) . ?
Rh1 C161 2.153(12) . ?
Rh1 N1 2.171(10) . ?
Rh1 N2 2.209(8) . ?
Rh2 N17 2.135(9) . ?
Rh2 C175 2.135(12) . ?
Rh2 N4 2.158(11) . ?
Rh2 C173 2.166(12) . ?
Rh2 C171 2.168(13) . ?
Rh2 C172 2.173(11) . ?
Rh2 N3 2.179(9) . ?
Rh2 C174 2.197(12) . ?
Rh3 N18 2.095(8) . ?
Rh3 C184 2.118(12) . ?
Rh3 C181 2.134(11) . ?
Rh3 C182 2.137(11) . ?
Rh3 C183 2.145(12) . ?
Rh3 N5 2.151(8) . ?
Rh3 C185 2.183(13) . ?
Rh3 N6 2.207(9) . ?
Rh4 C191 1.893(19) . ?
Rh4 N19 2.116(7) . ?
Rh4 C192 2.134(10) . ?
Rh4 N7 2.143(10) . ?
Rh4 C194 2.144(11) . ?
Rh4 C193 2.171(10) . ?
Rh4 N8 2.172(7) . ?
Rh4 C195 2.179(12) . ?
Rh5 C205 2.127(12) . ?
Rh5 N20 2.129(8) . ?
Rh5 C204 2.130(13) . ?
Rh5 C201 2.137(11) . ?
Rh5 N10 2.148(10) . ?
Rh5 C202 2.160(12) . ?
Rh5 N9 2.180(9) . ?
Rh5 C203 2.226(15) . ?
Rh6 N21 2.112(7) . ?
Rh6 C212 2.133(9) . ?
Rh6 C214 2.139(12) . ?
Rh6 C211 2.143(9) . ?
Rh6 C213 2.146(10) . ?
Rh6 N12 2.149(8) . ?
Rh6 C215 2.165(10) . ?
Rh6 N11 2.211(8) . ?
Rh7 N22 2.135(8) . ?
Rh7 C224 2.142(12) . ?
Rh7 C221 2.153(10) . ?
Rh7 N14 2.162(8) . ?
Rh7 C225 2.169(11) . ?
Rh7 N13 2.170(10) . ?
Rh7 C222 2.174(10) . ?
Rh7 C223 2.177(11) . ?
Rh8 N23 2.127(7) . ?
Rh8 C231 2.158(9) . ?
Rh8 C232 2.163(8) . ?
Rh8 N15 2.163(10) . ?
Rh8 C235 2.168(8) . ?
Rh8 C233 2.175(8) . ?
Rh8 C234 2.178(8) . ?
Rh8 N16 2.189(9) . ?
N1 C1 1.340(14) . ?
N1 C14 1.413(17) . ?
N2 C2 1.327(14) . ?
N2 C3 1.370(12) . ?
N3 C2 1.349(13) . ?
N3 C8 1.373(13) . ?
N4 C1 1.339(15) . ?
N4 C9 1.368(15) . ?
N5 C15 1.333(13) . ?
N5 C28 1.395(13) . ?
N6 C16 1.298(14) . ?
N6 C17 1.370(14) . ?
N7 C16 1.342(13) . ?
N7 C22 1.424(15) . ?
N8 C15 1.307(13) . ?
N8 C23 1.401(11) . ?
N9 C30 1.354(12) . ?
N9 C31 1.380(13) . ?
N10 C29 1.341(12) . ?
N10 C42 1.372(15) . ?
N11 C29 1.315(13) . ?
N11 C37 1.365(13) . ?
N12 C30 1.314(12) . ?
N12 C36 1.406(12) . ?
N13 C43 1.329(13) . ?
N13 C56 1.389(14) . ?
N14 C44 1.321(13) . ?
N14 C45 1.415(13) . ?
N15 C44 1.350(13) . ?
N15 C50 1.383(14) . ?
N16 C43 1.348(13) . ?
N16 C51 1.394(14) . ?
N17 C61 1.328(13) . ?
N17 C57 1.359(13) . ?
N18 C78 1.335(12) . ?
N18 C82 1.370(14) . ?
N19 C83 1.355(12) . ?
N19 C87 1.376(13) . ?
N20 C104 1.356(12) . ?
N20 C108 1.356(13) . ?
N21 C113 1.343(12) . ?
N21 C109 1.345(11) . ?
N22 C134 1.329(13) . ?
N22 C130 1.344(13) . ?
N23 C135 1.286(13) . ?
N23 C139 1.350(14) . ?
N24 C160 1.320(12) . ?
N24 C156 1.334(13) . ?
O1 C62 1.381(13) . ?
O1 C63 1.440(14) . ?
O2 C62 1.185(12) . ?
O3 C77 1.335(13) . ?
O3 C76 1.399(14) . ?
O4 C77 1.171(13) . ?
O5 C88 1.317(11) . ?
O5 C89 1.447(11) . ?
O6 C88 1.220(11) . ?
O7 C103 1.348(11) . ?
O7 C102 1.488(12) . ?
O8 C103 1.217(10) . ?
O9 C114 1.333(12) . ?
O9 C115 1.441(12) . ?
O10 C114 1.209(12) . ?
O11 C129 1.389(12) . ?
O11 C128 1.487(13) . ?
O12 C129 1.201(13) . ?
O13 C140 1.277(13) . ?
O13 C141 1.545(15) . ?
O14 C140 1.219(13) . ?
O15 C155 1.343(11) . ?
O15 C154 1.452(11) . ?
O16 C155 1.184(10) . ?
O17 S1 1.392(9) . ?
O18 S1 1.440(11) . ?
O19 S1 1.432(11) . ?
S1 C241 1.807(16) . ?
F1 C241 1.203(17) . ?
F2 C241 1.410(16) . ?
F3 C241 1.393(15) . ?
C1 C2 1.366(14) . ?
C3 C4 1.369(14) . ?
C3 C8 1.464(15) . ?
C4 C5 1.382(14) . ?
C5 C6 1.408(17) . ?
C6 C7 1.385(16) . ?
C7 C8 1.421(14) . ?
C9 C14 1.33(2) . ?
C9 C10 1.43(2) . ?
C10 C11 1.39(3) . ?
C11 C12 1.361(17) . ?
C12 C13 1.38(3) . ?
C13 C14 1.407(19) . ?
C15 C16 1.428(14) . ?
C17 C22 1.365(17) . ?
C17 C18 1.394(17) . ?
C18 C19 1.356(18) . ?
C19 C20 1.47(2) . ?
C20 C21 1.372(19) . ?
C21 C22 1.425(14) . ?
C23 C24 1.366(14) . ?
C23 C28 1.426(15) . ?
C24 C25 1.423(14) . ?
C25 C26 1.397(16) . ?
C26 C27 1.400(16) . ?
C27 C28 1.419(13) . ?
C29 C30 1.414(14) . ?
C31 C36 1.389(15) . ?
C31 C32 1.414(15) . ?
C32 C33 1.316(17) . ?
C33 C34 1.380(19) . ?
C34 C35 1.368(17) . ?
C35 C36 1.402(15) . ?
C37 C38 1.374(16) . ?
C37 C42 1.433(17) . ?
C38 C39 1.371(18) . ?
C39 C40 1.376(15) . ?
C40 C41 1.33(2) . ?
C41 C42 1.449(16) . ?
C43 C44 1.380(14) . ?
C45 C46 1.361(16) . ?
C45 C50 1.431(16) . ?
C46 C47 1.399(17) . ?
C47 C48 1.38(2) . ?
C48 C49 1.363(19) . ?
C49 C50 1.391(15) . ?
C51 C52 1.379(16) . ?
C51 C56 1.413(15) . ?
C52 C53 1.380(19) . ?
C53 C54 1.37(2) . ?
C54 C55 1.382(18) . ?
C55 C56 1.398(15) . ?
C57 C58 1.370(14) . ?
C58 C59 1.359(14) . ?
C59 C60 1.400(14) . ?
C59 C62 1.495(15) . ?
C60 C61 1.345(15) . ?
C63 C64 1.490(18) . ?
C64 C69 1.348(17) . ?
C64 C65 1.375(19) . ?
C65 C66 1.46(2) . ?
C66 C67 1.388(18) . ?
C67 C68 1.412(16) . ?
C67 C70 1.436(16) . ?
C68 C69 1.408(17) . ?
C70 C71 1.425(16) . ?
C70 C75 1.431(19) . ?
C71 C72 1.382(19) . ?
C72 C73 1.406(19) . ?
C73 C74 1.359(18) . ?
C73 C76 1.451(18) . ?
C74 C75 1.313(19) . ?
C77 C80 1.475(15) . ?
C78 C79 1.414(14) . ?
C79 C80 1.370(14) . ?
C80 C81 1.371(15) . ?
C81 C82 1.409(16) . ?
C83 C84 1.379(13) . ?
C84 C85 1.403(13) . ?
C85 C86 1.406(13) . ?
C85 C88 1.450(13) . ?
C86 C87 1.400(14) . ?
C89 C90 1.509(15) . ?
C90 C91 1.318(16) . ?
C90 C95 1.381(18) . ?
C91 C92 1.425(18) . ?
C92 C93 1.430(17) . ?
C93 C94 1.354(17) . ?
C93 C96 1.509(14) . ?
C94 C95 1.357(19) . ?
C96 C97 1.346(15) . ?
C96 C101 1.360(14) . ?
C97 C98 1.412(17) . ?
C98 C99 1.428(16) . ?
C99 C100 1.353(15) . ?
C99 C102 1.463(14) . ?
C100 C101 1.425(15) . ?
C103 C106 1.468(12) . ?
C104 C105 1.367(13) . ?
C105 C106 1.373(12) . ?
C106 C107 1.394(13) . ?
C107 C108 1.346(13) . ?
C109 C110 1.376(12) . ?
C110 C111 1.387(13) . ?
C111 C112 1.384(12) . ?
C111 C114 1.479(13) . ?
C112 C113 1.356(13) . ?
C115 C116 1.519(16) . ?
C116 C117 1.348(16) . ?
C116 C121 1.406(17) . ?
C117 C118 1.392(19) . ?
C118 C119 1.356(18) . ?
C119 C120 1.402(16) . ?
C119 C122 1.486(16) . ?
C120 C121 1.374(18) . ?
C122 C123 1.41(2) . ?
C122 C127 1.415(19) . ?
C123 C124 1.34(2) . ?
C124 C125 1.339(18) . ?
C125 C126 1.37(2) . ?
C125 C128 1.439(17) . ?
C126 C127 1.43(2) . ?
C129 C132 1.494(15) . ?
C130 C131 1.396(14) . ?
C131 C132 1.342(14) . ?
C132 C133 1.384(13) . ?
C133 C134 1.361(14) . ?
C135 C136 1.391(15) . ?
C136 C137 1.405(14) . ?
C137 C138 1.381(14) . ?
C137 C140 1.504(14) . ?
C138 C139 1.379(14) . ?
C141 C142 1.491(18) . ?
C142 C147 1.34(2) . ?
C142 C143 1.44(2) . ?
C143 C144 1.356(18) . ?
C144 C145 1.393(17) . ?
C145 C146 1.390(17) . ?
C145 C148 1.491(15) . ?
C146 C147 1.427(19) . ?
C148 C153 1.357(15) . ?
C148 C149 1.411(16) . ?
C149 C150 1.341(15) . ?
C150 C151 1.398(13) . ?
C151 C152 1.361(15) . ?
C151 C154 1.496(13) . ?
C152 C153 1.395(15) . ?
C155 C158 1.505(12) . ?
C156 C157 1.387(14) . ?
C157 C158 1.404(13) . ?
C158 C159 1.366(13) . ?
C159 C160 1.377(13) . ?
C161 C162 1.390(18) . ?
C161 C165 1.41(2) . ?
C161 C166 1.51(2) . ?
C162 C163 1.401(17) . ?
C162 C167 1.497(19) . ?
C163 C164 1.39(2) . ?
C163 C168 1.46(2) . ?
C164 C165 1.49(2) . ?
C164 C169 1.54(2) . ?
C165 C170 1.41(2) . ?
C171 C172 1.37(2) . ?
C171 C175 1.46(2) . ?
C171 C176 1.57(3) . ?
C172 C173 1.465(19) . ?
C172 C177 1.47(2) . ?
C173 C174 1.434(18) . ?
C173 C178 1.48(2) . ?
C174 C175 1.39(2) . ?
C174 C179 1.49(2) . ?
C175 C180 1.49(2) . ?
C181 C185 1.367(19) . ?
C181 C182 1.421(18) . ?
C181 C186 1.44(2) . ?
C182 C187 1.43(2) . ?
C182 C183 1.462(15) . ?
C183 C188 1.48(2) . ?
C183 C184 1.48(2) . ?
C184 C185 1.388(17) . ?
C184 C189 1.53(2) . ?
C185 C190 1.52(2) . ?
C191 C195 1.319(17) . ?
C191 C192 1.424(13) . ?
C191 C196 1.503(16) . ?
C192 C193 1.405(18) . ?
C192 C197 1.548(16) . ?
C193 C194 1.470(17) . ?
C193 C198 1.50(2) . ?
C194 C199 1.439(19) . ?
C194 C195 1.48(2) . ?
C195 C200 1.510(16) . ?
C201 C202 1.409(19) . ?
C201 C205 1.430(17) . ?
C201 C206 1.50(2) . ?
C202 C203 1.47(2) . ?
C202 C207 1.49(2) . ?
C203 C204 1.36(2) . ?
C203 C208 1.507(17) . ?
C204 C205 1.42(2) . ?
C204 C209 1.536(17) . ?
C205 C210 1.49(2) . ?
C211 C212 1.408(15) . ?
C211 C215 1.410(16) . ?
C211 C216 1.495(16) . ?
C212 C213 1.372(16) . ?
C212 C217 1.507(16) . ?
C213 C218 1.456(17) . ?
C213 C214 1.462(18) . ?
C214 C215 1.446(17) . ?
C214 C219 1.51(2) . ?
C215 C220 1.487(17) . ?
C221 C225 1.433(16) . ?
C221 C222 1.470(15) . ?
C221 C226 1.482(16) . ?
C222 C223 1.390(17) . ?
C222 C227 1.483(17) . ?
C223 C228 1.465(17) . ?
C223 C224 1.479(18) . ?
C224 C225 1.448(16) . ?
C224 C229 1.463(18) . ?
C225 C230 1.491(15) . ?
C231 C235 1.4200 . ?
C231 C232 1.4200 . ?
C231 C236 1.54(2) . ?
C232 C233 1.4200 . ?
C232 C237 1.47(2) . ?
C233 C234 1.4200 . ?
C233 C238 1.507(19) . ?
C234 C235 1.4200 . ?
C234 C239 1.52(2) . ?
C235 C240 1.557(13) . ?

loop_
_geom_torsion_atom_site_label_1
_geom_torsion_atom_site_label_2
_geom_torsion_atom_site_label_3
_geom_torsion_atom_site_label_4
_geom_torsion
_geom_torsion_site_symmetry_1
_geom_torsion_site_symmetry_2
_geom_torsion_site_symmetry_3
_geom_torsion_site_symmetry_4
_geom_torsion_publ_flag
C9 N4 C1 N1 -1.2(14) . . . . ?
Rh2 N4 C1 N1 174.7(7) . . . . ?
C9 N4 C1 C2 178.7(11) . . . . ?
Rh2 N4 C1 C2 -5.4(13) . . . . ?
C14 N1 C1 N4 -0.3(13) . . . . ?
Rh1 N1 C1 N4 -171.7(8) . . . . ?
C14 N1 C1 C2 179.8(11) . . . . ?
Rh1 N1 C1 C2 8.4(12) . . . . ?
C3 N2 C2 N3 1.1(12) . . . . ?
Rh1 N2 C2 N3 175.9(7) . . . . ?
C3 N2 C2 C1 172.3(9) . . . . ?
Rh1 N2 C2 C1 -13.0(12) . . . . ?
C8 N3 C2 N2 -0.6(11) . . . . ?
Rh2 N3 C2 N2 -175.8(7) . . . . ?
C8 N3 C2 C1 -171.8(9) . . . . ?
Rh2 N3 C2 C1 12.9(11) . . . . ?
N4 C1 C2 N2 -176.3(10) . . . . ?
N1 C1 C2 N2 3.6(16) . . . . ?
N4 C1 C2 N3 -5.6(16) . . . . ?
N1 C1 C2 N3 174.3(9) . . . . ?
C2 N2 C3 C4 -172.6(11) . . . . ?
Rh1 N2 C3 C4 16.3(19) . . . . ?
C2 N2 C3 C8 -1.1(10) . . . . ?
Rh1 N2 C3 C8 -172.2(8) . . . . ?
N2 C3 C4 C5 171.8(10) . . . . ?
C8 C3 C4 C5 1.6(14) . . . . ?
C3 C4 C5 C6 0.5(15) . . . . ?
C4 C5 C6 C7 -2.5(16) . . . . ?
C5 C6 C7 C8 2.3(16) . . . . ?
C2 N3 C8 C7 174.3(11) . . . . ?
Rh2 N3 C8 C7 -15(2) . . . . ?
C2 N3 C8 C3 -0.2(10) . . . . ?
Rh2 N3 C8 C3 170.8(10) . . . . ?
C6 C7 C8 N3 -174.5(10) . . . . ?
C6 C7 C8 C3 -0.3(14) . . . . ?
C4 C3 C8 N3 173.6(9) . . . . ?
N2 C3 C8 N3 0.8(10) . . . . ?
C4 C3 C8 C7 -1.7(14) . . . . ?
N2 C3 C8 C7 -174.5(8) . . . . ?
C1 N4 C9 C14 2.4(16) . . . . ?
Rh2 N4 C9 C14 -170.4(14) . . . . ?
C1 N4 C9 C10 179.9(16) . . . . ?
Rh2 N4 C9 C10 7(3) . . . . ?
C14 C9 C10 C11 0(3) . . . . ?
N4 C9 C10 C11 -176.7(17) . . . . ?
C9 C10 C11 C12 -1(3) . . . . ?
C10 C11 C12 C13 -2(4) . . . . ?
C11 C12 C13 C14 5(4) . . . . ?
N4 C9 C14 C13 -178.9(15) . . . . ?
C10 C9 C14 C13 4(3) . . . . ?
N4 C9 C14 N1 -2.7(18) . . . . ?
C10 C9 C14 N1 179.7(13) . . . . ?
C12 C13 C14 C9 -6(3) . . . . ?
C12 C13 C14 N1 178.4(17) . . . . ?
C1 N1 C14 C9 1.8(15) . . . . ?
Rh1 N1 C14 C9 165.2(12) . . . . ?
C1 N1 C14 C13 177.9(16) . . . . ?
Rh1 N1 C14 C13 -19(3) . . . . ?
C23 N8 C15 N5 -0.5(12) . . . . ?
Rh4 N8 C15 N5 -179.0(7) . . . . ?
C23 N8 C15 C16 -168.7(9) . . . . ?
Rh4 N8 C15 C16 12.8(11) . . . . ?
C28 N5 C15 N8 0.1(12) . . . . ?
Rh3 N5 C15 N8 176.9(7) . . . . ?
C28 N5 C15 C16 168.4(9) . . . . ?
Rh3 N5 C15 C16 -14.8(11) . . . . ?
C17 N6 C16 N7 3.4(12) . . . . ?
Rh3 N6 C16 N7 -178.3(7) . . . . ?
C17 N6 C16 C15 -169.1(9) . . . . ?
Rh3 N6 C16 C15 9.2(12) . . . . ?
C22 N7 C16 N6 -4.5(12) . . . . ?
Rh4 N7 C16 N6 175.0(7) . . . . ?
C22 N7 C16 C15 168.3(9) . . . . ?
Rh4 N7 C16 C15 -12.3(11) . . . . ?
N8 C15 C16 N6 171.9(9) . . . . ?
N5 C15 C16 N6 3.9(15) . . . . ?
N8 C15 C16 N7 -0.6(14) . . . . ?
N5 C15 C16 N7 -168.6(9) . . . . ?
C16 N6 C17 C22 -0.5(11) . . . . ?
Rh3 N6 C17 C22 -177.4(10) . . . . ?
C16 N6 C17 C18 179.5(11) . . . . ?
Rh3 N6 C17 C18 3(2) . . . . ?
C22 C17 C18 C19 4.1(18) . . . . ?
N6 C17 C18 C19 -176.0(12) . . . . ?
C17 C18 C19 C20 -4.3(19) . . . . ?
C18 C19 C20 C21 1(2) . . . . ?
C19 C20 C21 C22 2.5(17) . . . . ?
N6 C17 C22 N7 -2.1(12) . . . . ?
C18 C17 C22 N7 177.9(9) . . . . ?
N6 C17 C22 C21 179.7(10) . . . . ?
C18 C17 C22 C21 -0.3(17) . . . . ?
C16 N7 C22 C17 3.6(11) . . . . ?
Rh4 N7 C22 C17 -175.4(10) . . . . ?
C16 N7 C22 C21 -178.2(10) . . . . ?
Rh4 N7 C22 C21 3(2) . . . . ?
C20 C21 C22 C17 -2.9(16) . . . . ?
C20 C21 C22 N7 179.3(10) . . . . ?
C15 N8 C23 C24 176.2(11) . . . . ?
Rh4 N8 C23 C24 -6(2) . . . . ?
C15 N8 C23 C28 0.7(10) . . . . ?
Rh4 N8 C23 C28 178.1(9) . . . . ?
N8 C23 C24 C25 -174.0(10) . . . . ?
C28 C23 C24 C25 1.0(15) . . . . ?
C23 C24 C25 C26 -1.5(15) . . . . ?
C24 C25 C26 C27 0.7(17) . . . . ?
C25 C26 C27 C28 0.4(16) . . . . ?
C15 N5 C28 C27 -176.4(10) . . . . ?
Rh3 N5 C28 C27 10(2) . . . . ?
C15 N5 C28 C23 0.4(11) . . . . ?
Rh3 N5 C28 C23 -173.6(10) . . . . ?
C26 C27 C28 N5 175.5(10) . . . . ?
C26 C27 C28 C23 -0.9(15) . . . . ?
C24 C23 C28 N5 -176.9(9) . . . . ?
N8 C23 C28 N5 -0.7(11) . . . . ?
C24 C23 C28 C27 0.2(15) . . . . ?
N8 C23 C28 C27 176.4(9) . . . . ?
C37 N11 C29 N10 -0.1(11) . . . . ?
Rh6 N11 C29 N10 -175.2(6) . . . . ?
C37 N11 C29 C30 -172.3(8) . . . . ?
Rh6 N11 C29 C30 12.6(9) . . . . ?
C42 N10 C29 N11 0.0(10) . . . . ?
Rh5 N10 C29 N11 177.7(6) . . . . ?
C42 N10 C29 C30 172.0(8) . . . . ?
Rh5 N10 C29 C30 -10.2(10) . . . . ?
C36 N12 C30 N9 0.3(10) . . . . ?
Rh6 N12 C30 N9 176.1(6) . . . . ?
C36 N12 C30 C29 173.8(8) . . . . ?
Rh6 N12 C30 C29 -10.4(10) . . . . ?
C31 N9 C30 N12 0.7(11) . . . . ?
Rh5 N9 C30 N12 -176.0(6) . . . . ?
C31 N9 C30 C29 -173.1(8) . . . . ?
Rh5 N9 C30 C29 10.2(9) . . . . ?
N11 C29 C30 N12 -1.9(13) . . . . ?
N10 C29 C30 N12 -173.6(9) . . . . ?
N11 C29 C30 N9 171.6(8) . . . . ?
N10 C29 C30 N9 -0.1(13) . . . . ?
C30 N9 C31 C36 -1.4(10) . . . . ?
Rh5 N9 C31 C36 172.6(9) . . . . ?
C30 N9 C31 C32 175.2(12) . . . . ?
Rh5 N9 C31 C32 -11(2) . . . . ?
N9 C31 C32 C33 -179.4(12) . . . . ?
C36 C31 C32 C33 -3.1(18) . . . . ?
C31 C32 C33 C34 6(2) . . . . ?
C32 C33 C34 C35 -6(2) . . . . ?
C33 C34 C35 C36 3(2) . . . . ?
N9 C31 C36 C35 176.7(9) . . . . ?
C32 C31 C36 C35 -0.4(16) . . . . ?
N9 C31 C36 N12 1.7(11) . . . . ?
C32 C31 C36 N12 -175.4(9) . . . . ?
C34 C35 C36 C31 0.5(16) . . . . ?
C34 C35 C36 N12 174.4(11) . . . . ?
C30 N12 C36 C31 -1.2(10) . . . . ?
Rh6 N12 C36 C31 -173.0(10) . . . . ?
C30 N12 C36 C35 -175.6(11) . . . . ?
Rh6 N12 C36 C35 13(2) . . . . ?
C29 N11 C37 C38 176.8(11) . . . . ?
Rh6 N11 C37 C38 -12(2) . . . . ?
C29 N11 C37 C42 0.2(10) . . . . ?
Rh6 N11 C37 C42 171.8(8) . . . . ?
N11 C37 C38 C39 -178.2(11) . . . . ?
C42 C37 C38 C39 -2.0(15) . . . . ?
C37 C38 C39 C40 1.8(18) . . . . ?
C38 C39 C40 C41 1(2) . . . . ?
C39 C40 C41 C42 -4(2) . . . . ?
C29 N10 C42 C37 0.2(10) . . . . ?
Rh5 N10 C42 C37 -175.6(10) . . . . ?
C29 N10 C42 C41 -176.2(10) . . . . ?
Rh5 N10 C42 C41 8(2) . . . . ?
N11 C37 C42 N10 -0.2(10) . . . . ?
C38 C37 C42 N10 -177.5(9) . . . . ?
N11 C37 C42 C41 176.7(8) . . . . ?
C38 C37 C42 C41 -0.6(14) . . . . ?
C40 C41 C42 N10 179.8(12) . . . . ?
C40 C41 C42 C37 3.6(16) . . . . ?
C56 N13 C43 N16 3.1(11) . . . . ?
Rh7 N13 C43 N16 -177.7(6) . . . . ?
C56 N13 C43 C44 -169.0(9) . . . . ?
Rh7 N13 C43 C44 10.2(10) . . . . ?
C51 N16 C43 N13 -1.4(10) . . . . ?
Rh8 N16 C43 N13 176.1(6) . . . . ?
C51 N16 C43 C44 170.7(9) . . . . ?
Rh8 N16 C43 C44 -11.7(10) . . . . ?
C45 N14 C44 N15 -2.6(11) . . . . ?
Rh7 N14 C44 N15 171.4(7) . . . . ?
C45 N14 C44 C43 174.5(9) . . . . ?
Rh7 N14 C44 C43 -11.6(11) . . . . ?
C50 N15 C44 N14 1.0(12) . . . . ?
Rh8 N15 C44 N14 -179.4(7) . . . . ?
C50 N15 C44 C43 -176.1(9) . . . . ?
Rh8 N15 C44 C43 3.5(11) . . . . ?
N13 C43 C44 N14 1.0(14) . . . . ?
N16 C43 C44 N14 -170.8(9) . . . . ?
N13 C43 C44 N15 177.9(9) . . . . ?
N16 C43 C44 N15 6.1(14) . . . . ?
C44 N14 C45 C46 -178.8(12) . . . . ?
Rh7 N14 C45 C46 12(2) . . . . ?
C44 N14 C45 C50 3.1(11) . . . . ?
Rh7 N14 C45 C50 -166.0(10) . . . . ?
N14 C45 C46 C47 177.9(12) . . . . ?
C50 C45 C46 C47 -4.2(18) . . . . ?
C45 C46 C47 C48 2(2) . . . . ?
C46 C47 C48 C49 -1(2) . . . . ?
C47 C48 C49 C50 2(2) . . . . ?
C44 N15 C50 C49 173.8(12) . . . . ?
Rh8 N15 C50 C49 -6(2) . . . . ?
C44 N15 C50 C45 1.1(11) . . . . ?
Rh8 N15 C50 C45 -178.2(10) . . . . ?
C48 C49 C50 N15 -175.6(11) . . . . ?
C48 C49 C50 C45 -3.6(17) . . . . ?
C46 C45 C50 N15 179.0(10) . . . . ?
N14 C45 C50 N15 -2.6(12) . . . . ?
C46 C45 C50 C49 5.1(17) . . . . ?
N14 C45 C50 C49 -176.5(10) . . . . ?
C43 N16 C51 C52 -174.8(10) . . . . ?
Rh8 N16 C51 C52 10(2) . . . . ?
C43 N16 C51 C56 -1.0(10) . . . . ?
Rh8 N16 C51 C56 -176.4(9) . . . . ?
N16 C51 C52 C53 175.3(10) . . . . ?
C56 C51 C52 C53 2.3(16) . . . . ?
C51 C52 C53 C54 0.4(18) . . . . ?
C52 C53 C54 C55 -2(2) . . . . ?
C53 C54 C55 C56 1.4(18) . . . . ?
C43 N13 C56 C55 177.0(10) . . . . ?
Rh7 N13 C56 C55 -1(2) . . . . ?
C43 N13 C56 C51 -3.5(10) . . . . ?
Rh7 N13 C56 C51 178.0(9) . . . . ?
C54 C55 C56 N13 -179.3(11) . . . . ?
C54 C55 C56 C51 1.3(15) . . . . ?
C52 C51 C56 N13 177.3(9) . . . . ?
N16 C51 C56 N13 2.9(11) . . . . ?
C52 C51 C56 C55 -3.1(15) . . . . ?
N16 C51 C56 C55 -177.6(9) . . . . ?
C61 N17 C57 C58 1.7(15) . . . . ?
Rh2 N17 C57 C58 -173.8(7) . . . . ?
N17 C57 C58 C59 1.3(15) . . . . ?
C57 C58 C59 C60 -1.3(15) . . . . ?
C57 C58 C59 C62 175.3(9) . . . . ?
C58 C59 C60 C61 -1.6(15) . . . . ?
C62 C59 C60 C61 -178.2(10) . . . . ?
C57 N17 C61 C60 -4.7(16) . . . . ?
Rh2 N17 C61 C60 171.0(9) . . . . ?
C59 C60 C61 N17 4.7(17) . . . . ?
C63 O1 C62 O2 0.8(15) . . . . ?
C63 O1 C62 C59 178.2(9) . . . . ?
C58 C59 C62 O2 6.1(15) . . . . ?
C60 C59 C62 O2 -177.5(10) . . . . ?
C58 C59 C62 O1 -171.3(9) . . . . ?
C60 C59 C62 O1 5.1(13) . . . . ?
C62 O1 C63 C64 -179.9(9) . . . . ?
O1 C63 C64 C69 -8.7(17) . . . . ?
O1 C63 C64 C65 171.5(11) . . . . ?
C69 C64 C65 C66 4(2) . . . . ?
C63 C64 C65 C66 -175.8(13) . . . . ?
C64 C65 C66 C67 -1(2) . . . . ?
C65 C66 C67 C68 -4.4(19) . . . . ?
C65 C66 C67 C70 -177.7(12) . . . . ?
C66 C67 C68 C69 6.9(17) . . . . ?
C70 C67 C68 C69 -179.9(11) . . . . ?
C65 C64 C69 C68 -2.0(19) . . . . ?
C63 C64 C69 C68 178.2(12) . . . . ?
C67 C68 C69 C64 -3.8(19) . . . . ?
C66 C67 C70 C71 32.6(17) . . . . ?
C68 C67 C70 C71 -140.4(12) . . . . ?
C66 C67 C70 C75 -149.2(13) . . . . ?
C68 C67 C70 C75 37.8(17) . . . . ?
C75 C70 C71 C72 -0.9(18) . . . . ?
C67 C70 C71 C72 177.3(12) . . . . ?
C70 C71 C72 C73 -1(2) . . . . ?
C71 C72 C73 C74 4(2) . . . . ?
C71 C72 C73 C76 -176.5(12) . . . . ?
C72 C73 C74 C75 -7(2) . . . . ?
C76 C73 C74 C75 173.5(14) . . . . ?
C73 C74 C75 C70 6(2) . . . . ?
C71 C70 C75 C74 -1.6(19) . . . . ?
C67 C70 C75 C74 -179.8(12) . . . . ?
C77 O3 C76 C73 171.2(10) . . . . ?
C74 C73 C76 O3 130.8(14) . . . . ?
C72 C73 C76 O3 -48.3(16) . . . . ?
C76 O3 C77 O4 6.7(17) . . . . ?
C76 O3 C77 C80 179.9(9) . . . . ?
C82 N18 C78 C79 3.6(15) . . . . ?
Rh3 N18 C78 C79 -174.8(7) . . . . ?
N18 C78 C79 C80 -0.9(15) . . . . ?
C78 C79 C80 C81 -2.4(15) . . . . ?
C78 C79 C80 C77 179.1(9) . . . . ?
O4 C77 C80 C79 14.2(18) . . . . ?
O3 C77 C80 C79 -158.6(9) . . . . ?
O4 C77 C80 C81 -164.3(12) . . . . ?
O3 C77 C80 C81 22.9(14) . . . . ?
C79 C80 C81 C82 2.9(17) . . . . ?
C77 C80 C81 C82 -178.6(11) . . . . ?
C78 N18 C82 C81 -3.0(16) . . . . ?
Rh3 N18 C82 C81 175.5(8) . . . . ?
C80 C81 C82 N18 -0.2(17) . . . . ?
C87 N19 C83 C84 3.5(14) . . . . ?
Rh4 N19 C83 C84 178.6(7) . . . . ?
N19 C83 C84 C85 -3.1(15) . . . . ?
C83 C84 C85 C86 2.0(13) . . . . ?
C83 C84 C85 C88 -179.9(9) . . . . ?
C84 C85 C86 C87 -1.4(14) . . . . ?
C88 C85 C86 C87 -179.6(9) . . . . ?
C83 N19 C87 C86 -3.0(15) . . . . ?
Rh4 N19 C87 C86 -178.0(8) . . . . ?
C85 C86 C87 N19 2.0(15) . . . . ?
C89 O5 C88 O6 -1.3(13) . . . . ?
C89 O5 C88 C85 -179.4(8) . . . . ?
C84 C85 C88 O6 7.2(14) . . . . ?
C86 C85 C88 O6 -174.8(9) . . . . ?
C84 C85 C88 O5 -174.7(8) . . . . ?
C86 C85 C88 O5 3.4(12) . . . . ?
C88 O5 C89 C90 164.8(8) . . . . ?
O5 C89 C90 C91 139.8(11) . . . . ?
O5 C89 C90 C95 -42.7(15) . . . . ?
C95 C90 C91 C92 -3(2) . . . . ?
C89 C90 C91 C92 174.2(12) . . . . ?
C90 C91 C92 C93 1(2) . . . . ?
C91 C92 C93 C94 2.9(19) . . . . ?
C91 C92 C93 C96 -179.6(11) . . . . ?
C92 C93 C94 C95 -4(2) . . . . ?
C96 C93 C94 C95 178.7(14) . . . . ?
C93 C94 C95 C90 1(3) . . . . ?
C91 C90 C95 C94 2(2) . . . . ?
C89 C90 C95 C94 -175.1(14) . . . . ?
C94 C93 C96 C97 -44.3(17) . . . . ?
C92 C93 C96 C97 138.3(12) . . . . ?
C94 C93 C96 C101 141.3(13) . . . . ?
C92 C93 C96 C101 -36.1(15) . . . . ?
C101 C96 C97 C98 -2.5(18) . . . . ?
C93 C96 C97 C98 -176.9(11) . . . . ?
C96 C97 C98 C99 1.3(18) . . . . ?
C97 C98 C99 C100 -0.7(17) . . . . ?
C97 C98 C99 C102 174.9(10) . . . . ?
C98 C99 C100 C101 1.4(16) . . . . ?
C102 C99 C100 C101 -174.1(10) . . . . ?
C97 C96 C101 C100 3.1(16) . . . . ?
C93 C96 C101 C100 177.4(10) . . . . ?
C99 C100 C101 C96 -2.6(16) . . . . ?
C100 C99 C102 O7 -101.5(11) . . . . ?
C98 C99 C102 O7 83.1(12) . . . . ?
C103 O7 C102 C99 163.7(8) . . . . ?
C102 O7 C103 O8 -0.4(13) . . . . ?
C102 O7 C103 C106 178.6(8) . . . . ?
C108 N20 C104 C105 -0.3(13) . . . . ?
Rh5 N20 C104 C105 -180.0(7) . . . . ?
N20 C104 C105 C106 -1.8(14) . . . . ?
C104 C105 C106 C107 2.9(13) . . . . ?
C104 C105 C106 C103 -177.0(8) . . . . ?
O8 C103 C106 C105 -2.2(13) . . . . ?
O7 C103 C106 C105 178.9(7) . . . . ?
O8 C103 C106 C107 178.0(9) . . . . ?
O7 C103 C106 C107 -1.0(12) . . . . ?
C105 C106 C107 C108 -1.9(13) . . . . ?
C103 C106 C107 C108 177.9(8) . . . . ?
C106 C107 C108 N20 -0.1(14) . . . . ?
C104 N20 C108 C107 1.2(14) . . . . ?
Rh5 N20 C108 C107 -179.0(7) . . . . ?
C113 N21 C109 C110 2.4(13) . . . . ?
Rh6 N21 C109 C110 -174.7(6) . . . . ?
N21 C109 C110 C111 -0.3(13) . . . . ?
C109 C110 C111 C112 -1.3(13) . . . . ?
C109 C110 C111 C114 174.3(8) . . . . ?
C110 C111 C112 C113 0.8(14) . . . . ?
C114 C111 C112 C113 -174.8(9) . . . . ?
C109 N21 C113 C112 -3.0(15) . . . . ?
Rh6 N21 C113 C112 174.2(8) . . . . ?
C111 C112 C113 N21 1.4(16) . . . . ?
C115 O9 C114 O10 2.8(15) . . . . ?
C115 O9 C114 C111 -177.6(8) . . . . ?
C112 C111 C114 O10 -167.2(10) . . . . ?
C110 C111 C114 O10 17.4(14) . . . . ?
C112 C111 C114 O9 13.2(13) . . . . ?
C110 C111 C114 O9 -162.2(8) . . . . ?
C114 O9 C115 C116 -178.4(8) . . . . ?
O9 C115 C116 C117 -119.4(12) . . . . ?
O9 C115 C116 C121 64.8(13) . . . . ?
C121 C116 C117 C118 -2(2) . . . . ?
C115 C116 C117 C118 -178.3(13) . . . . ?
C116 C117 C118 C119 -2(2) . . . . ?
C117 C118 C119 C120 4(2) . . . . ?
C117 C118 C119 C122 -175.6(14) . . . . ?
C118 C119 C120 C121 -2(2) . . . . ?
C122 C119 C120 C121 177.5(12) . . . . ?
C119 C120 C121 C116 -2(2) . . . . ?
C117 C116 C121 C120 4(2) . . . . ?
C115 C116 C121 C120 -179.9(12) . . . . ?
C118 C119 C122 C123 58(2) . . . . ?
C120 C119 C122 C123 -122.2(16) . . . . ?
C118 C119 C122 C127 -131.0(18) . . . . ?
C120 C119 C122 C127 49(2) . . . . ?
C127 C122 C123 C124 12(3) . . . . ?
C119 C122 C123 C124 -175.7(17) . . . . ?
C122 C123 C124 C125 4(3) . . . . ?
C123 C124 C125 C126 -22(3) . . . . ?
C123 C124 C125 C128 175.4(19) . . . . ?
C124 C125 C126 C127 23(3) . . . . ?
C128 C125 C126 C127 -175.9(17) . . . . ?
C123 C122 C127 C126 -10(3) . . . . ?
C119 C122 C127 C126 178.1(18) . . . . ?
C125 C126 C127 C122 -8(3) . . . . ?
C124 C125 C128 O11 -141.9(14) . . . . ?
C126 C125 C128 O11 58(2) . . . . ?
C129 O11 C128 C125 179.1(9) . . . . ?
C128 O11 C129 O12 -4.9(15) . . . . ?
C128 O11 C129 C132 175.9(9) . . . . ?
C134 N22 C130 C131 -2.2(15) . . . . ?
Rh7 N22 C130 C131 176.3(7) . . . . ?
N22 C130 C131 C132 -0.6(15) . . . . ?
C130 C131 C132 C133 3.7(15) . . . . ?
C130 C131 C132 C129 -171.3(10) . . . . ?
O12 C129 C132 C131 -170.0(11) . . . . ?
O11 C129 C132 C131 9.2(14) . . . . ?
O12 C129 C132 C133 15.0(16) . . . . ?
O11 C129 C132 C133 -165.8(8) . . . . ?
C131 C132 C133 C134 -4.1(15) . . . . ?
C129 C132 C133 C134 171.2(9) . . . . ?
C130 N22 C134 C133 1.7(15) . . . . ?
Rh7 N22 C134 C133 -176.7(8) . . . . ?
C132 C133 C134 N22 1.5(16) . . . . ?
C139 N23 C135 C136 -1.6(14) . . . . ?
Rh8 N23 C135 C136 179.5(7) . . . . ?
N23 C135 C136 C137 2.0(15) . . . . ?
C135 C136 C137 C138 -2.3(13) . . . . ?
C135 C136 C137 C140 180.0(8) . . . . ?
C136 C137 C138 C139 2.3(13) . . . . ?
C140 C137 C138 C139 -179.8(8) . . . . ?
C135 N23 C139 C138 1.6(14) . . . . ?
Rh8 N23 C139 C138 -179.5(7) . . . . ?
C137 C138 C139 N23 -2.0(14) . . . . ?
C141 O13 C140 O14 -8.2(17) . . . . ?
C141 O13 C140 C137 177.2(10) . . . . ?
C138 C137 C140 O14 2.7(14) . . . . ?
C136 C137 C140 O14 -179.6(10) . . . . ?
C138 C137 C140 O13 177.6(9) . . . . ?
C136 C137 C140 O13 -4.6(13) . . . . ?
C140 O13 C141 C142 160.2(12) . . . . ?
O13 C141 C142 C147 83.5(18) . . . . ?
O13 C141 C142 C143 -97.6(15) . . . . ?
C147 C142 C143 C144 5(2) . . . . ?
C141 C142 C143 C144 -174.3(13) . . . . ?
C142 C143 C144 C145 -3(2) . . . . ?
C143 C144 C145 C146 -2(2) . . . . ?
C143 C144 C145 C148 177.1(12) . . . . ?
C144 C145 C146 C147 5(2) . . . . ?
C148 C145 C146 C147 -173.5(12) . . . . ?
C143 C142 C147 C146 -1(2) . . . . ?
C141 C142 C147 C146 177.8(13) . . . . ?
C145 C146 C147 C142 -4(2) . . . . ?
C146 C145 C148 C153 -35.8(18) . . . . ?
C144 C145 C148 C153 145.3(13) . . . . ?
C146 C145 C148 C149 140.3(13) . . . . ?
C144 C145 C148 C149 -38.6(18) . . . . ?
C153 C148 C149 C150 2.5(19) . . . . ?
C145 C148 C149 C150 -173.9(12) . . . . ?
C148 C149 C150 C151 -1.4(19) . . . . ?
C149 C150 C151 C152 -1.1(17) . . . . ?
C149 C150 C151 C154 173.4(11) . . . . ?
C150 C151 C152 C153 2.5(17) . . . . ?
C154 C151 C152 C153 -171.8(10) . . . . ?
C149 C148 C153 C152 -1.0(17) . . . . ?
C145 C148 C153 C152 175.3(11) . . . . ?
C151 C152 C153 C148 -1.4(19) . . . . ?
C155 O15 C154 C151 160.6(8) . . . . ?
C152 C151 C154 O15 -36.5(14) . . . . ?
C150 C151 C154 O15 149.2(9) . . . . ?
C154 O15 C155 O16 -1.3(13) . . . . ?
C154 O15 C155 C158 -178.6(7) . . . . ?
C160 N24 C156 C157 -1.6(14) . . . . ?
Rh1 N24 C156 C157 178.2(7) . . . . ?
N24 C156 C157 C158 0.7(14) . . . . ?
C156 C157 C158 C159 0.2(13) . . . . ?
C156 C157 C158 C155 179.7(8) . . . . ?
O16 C155 C158 C159 -179.0(9) . . . . ?
O15 C155 C158 C159 -1.7(12) . . . . ?
O16 C155 C158 C157 1.5(13) . . . . ?
O15 C155 C158 C157 178.8(8) . . . . ?
C157 C158 C159 C160 -0.2(13) . . . . ?
C155 C158 C159 C160 -179.7(8) . . . . ?
C156 N24 C160 C159 1.6(14) . . . . ?
Rh1 N24 C160 C159 -178.2(7) . . . . ?
C158 C159 C160 N24 -0.7(15) . . . . ?
C165 C161 C162 C163 -1.2(15) . . . . ?
C166 C161 C162 C163 178.8(13) . . . . ?
Rh1 C161 C162 C163 59.5(9) . . . . ?
C165 C161 C162 C167 178.5(12) . . . . ?
C166 C161 C162 C167 -2(2) . . . . ?
Rh1 C161 C162 C167 -120.8(12) . . . . ?
C165 C161 C162 Rh1 -60.7(9) . . . . ?
C166 C161 C162 Rh1 119.3(15) . . . . ?
C161 C162 C163 C164 2.1(15) . . . . ?
C167 C162 C163 C164 -177.6(12) . . . . ?
Rh1 C162 C163 C164 61.9(10) . . . . ?
C161 C162 C163 C168 173.5(13) . . . . ?
C167 C162 C163 C168 -6(2) . . . . ?
Rh1 C162 C163 C168 -126.8(14) . . . . ?
C161 C162 C163 Rh1 -59.7(9) . . . . ?
C167 C162 C163 Rh1 120.6(11) . . . . ?
C162 C163 C164 C165 -2.1(15) . . . . ?
C168 C163 C164 C165 -173.9(13) . . . . ?
Rh1 C163 C164 C165 60.3(9) . . . . ?
C162 C163 C164 C169 179.2(14) . . . . ?
C168 C163 C164 C169 7(2) . . . . ?
Rh1 C163 C164 C169 -118.4(15) . . . . ?
C162 C163 C164 Rh1 -62.4(9) . . . . ?
C168 C163 C164 Rh1 125.8(14) . . . . ?
C162 C161 C165 C170 -173.1(17) . . . . ?
C166 C161 C165 C170 7(3) . . . . ?
Rh1 C161 C165 C170 126(2) . . . . ?
C162 C161 C165 C164 -0.1(14) . . . . ?
C166 C161 C165 C164 179.9(12) . . . . ?
Rh1 C161 C165 C164 -61.5(8) . . . . ?
C162 C161 C165 Rh1 61.4(9) . . . . ?
C166 C161 C165 Rh1 -118.6(13) . . . . ?
C163 C164 C165 C161 1.4(15) . . . . ?
C169 C164 C165 C161 -179.9(14) . . . . ?
Rh1 C164 C165 C161 62.9(9) . . . . ?
C163 C164 C165 C170 175.0(15) . . . . ?
C169 C164 C165 C170 -6(2) . . . . ?
Rh1 C164 C165 C170 -123.5(16) . . . . ?
C163 C164 C165 Rh1 -61.5(9) . . . . ?
C169 C164 C165 Rh1 117.1(15) . . . . ?
C175 C171 C172 C173 3.3(14) . . . . ?
C176 C171 C172 C173 178.7(13) . . . . ?
Rh2 C171 C172 C173 61.8(8) . . . . ?
C175 C171 C172 C177 -175.7(12) . . . . ?
C176 C171 C172 C177 0(2) . . . . ?
Rh2 C171 C172 C177 -117.2(13) . . . . ?
C175 C171 C172 Rh2 -58.5(9) . . . . ?
C176 C171 C172 Rh2 116.9(15) . . . . ?
C171 C172 C173 C174 -0.4(13) . . . . ?
C177 C172 C173 C174 178.6(12) . . . . ?
Rh2 C172 C173 C174 62.3(8) . . . . ?
C171 C172 C173 C178 175.1(11) . . . . ?
C177 C172 C173 C178 -5.9(19) . . . . ?
Rh2 C172 C173 C178 -122.2(12) . . . . ?
C171 C172 C173 Rh2 -62.7(8) . . . . ?
C177 C172 C173 Rh2 116.3(13) . . . . ?
C172 C173 C174 C175 -2.8(13) . . . . ?
C178 C173 C174 C175 -178.2(11) . . . . ?
Rh2 C173 C174 C175 58.6(8) . . . . ?
C172 C173 C174 C179 175.7(12) . . . . ?
C178 C173 C174 C179 0.3(19) . . . . ?
Rh2 C173 C174 C179 -122.9(13) . . . . ?
C172 C173 C174 Rh2 -61.4(8) . . . . ?
C178 C173 C174 Rh2 123.2(12) . . . . ?
C173 C174 C175 C171 4.7(13) . . . . ?
C179 C174 C175 C171 -173.8(12) . . . . ?
Rh2 C174 C175 C171 63.8(9) . . . . ?
C173 C174 C175 C180 174.6(12) . . . . ?
C179 C174 C175 C180 -4(2) . . . . ?
Rh2 C174 C175 C180 -126.2(14) . . . . ?
C173 C174 C175 Rh2 -59.1(8) . . . . ?
C179 C174 C175 Rh2 122.4(13) . . . . ?
C172 C171 C175 C174 -5.1(14) . . . . ?
C176 C171 C175 C174 179.0(12) . . . . ?
Rh2 C171 C175 C174 -65.3(8) . . . . ?
C172 C171 C175 C180 -174.4(14) . . . . ?
C176 C171 C175 C180 10(2) . . . . ?
Rh2 C171 C175 C180 125.3(15) . . . . ?
C172 C171 C175 Rh2 60.2(9) . . . . ?
C176 C171 C175 Rh2 -115.6(12) . . . . ?
C185 C181 C182 C187 179.8(15) . . . . ?
C186 C181 C182 C187 8(2) . . . . ?
Rh3 C181 C182 C187 -116.7(16) . . . . ?
C185 C181 C182 C183 -2.5(15) . . . . ?
C186 C181 C182 C183 -174.5(13) . . . . ?
Rh3 C181 C182 C183 61.1(9) . . . . ?
C185 C181 C182 Rh3 -63.5(9) . . . . ?
C186 C181 C182 Rh3 124.4(13) . . . . ?
C181 C182 C183 C188 177.4(15) . . . . ?
C187 C182 C183 C188 -5(2) . . . . ?
Rh3 C182 C183 C188 -121.4(16) . . . . ?
C181 C182 C183 C184 -1.1(14) . . . . ?
C187 C182 C183 C184 176.8(14) . . . . ?
Rh3 C182 C183 C184 60.1(8) . . . . ?
C181 C182 C183 Rh3 -61.2(8) . . . . ?
C187 C182 C183 Rh3 116.7(15) . . . . ?
C182 C183 C184 C185 4.2(14) . . . . ?
C188 C183 C184 C185 -174.3(15) . . . . ?
Rh3 C183 C184 C185 65.0(9) . . . . ?
C182 C183 C184 C189 178.9(13) . . . . ?
C188 C183 C184 C189 0(2) . . . . ?
Rh3 C183 C184 C189 -120.3(14) . . . . ?
C182 C183 C184 Rh3 -60.8(9) . . . . ?
C188 C183 C184 Rh3 120.7(17) . . . . ?
C182 C181 C185 C184 5.3(15) . . . . ?
C186 C181 C185 C184 176.9(14) . . . . ?
Rh3 C181 C185 C184 -56.5(10) . . . . ?
C182 C181 C185 C190 178.3(13) . . . . ?
C186 C181 C185 C190 -10(2) . . . . ?
Rh3 C181 C185 C190 116.5(14) . . . . ?
C182 C181 C185 Rh3 61.8(9) . . . . ?
C186 C181 C185 Rh3 -126.6(15) . . . . ?
C183 C184 C185 C181 -5.9(15) . . . . ?
C189 C184 C185 C181 179.3(13) . . . . ?
Rh3 C184 C185 C181 57.0(10) . . . . ?
C183 C184 C185 C190 -179.2(12) . . . . ?
C189 C184 C185 C190 6(2) . . . . ?
Rh3 C184 C185 C190 -116.3(13) . . . . ?
C183 C184 C185 Rh3 -62.9(9) . . . . ?
C189 C184 C185 Rh3 122.2(15) . . . . ?
N19 Rh4 C191 C195 -147.7(7) . . . . ?
C192 Rh4 C191 C195 116.0(10) . . . . ?
N7 Rh4 C191 C195 95.9(12) . . . . ?
C194 Rh4 C191 C195 35.5(7) . . . . ?
C193 Rh4 C191 C195 79.2(8) . . . . ?
N8 Rh4 C191 C195 -55.0(8) . . . . ?
N19 Rh4 C191 C192 96.3(7) . . . . ?
N7 Rh4 C191 C192 -20.1(15) . . . . ?
C194 Rh4 C191 C192 -80.5(7) . . . . ?
C193 Rh4 C191 C192 -36.8(6) . . . . ?
N8 Rh4 C191 C192 -171.0(6) . . . . ?
C195 Rh4 C191 C192 -116.0(10) . . . . ?
N19 Rh4 C191 C196 -22.1(13) . . . . ?
C192 Rh4 C191 C196 -118.4(15) . . . . ?
N7 Rh4 C191 C196 -138.5(12) . . . . ?
C194 Rh4 C191 C196 161.1(14) . . . . ?
C193 Rh4 C191 C196 -155.2(14) . . . . ?
N8 Rh4 C191 C196 70.6(14) . . . . ?
C195 Rh4 C191 C196 125.6(16) . . . . ?
C195 C191 C192 C193 -17.1(17) . . . . ?
C196 C191 C192 C193 -164.8(11) . . . . ?
Rh4 C191 C192 C193 60.4(8) . . . . ?
C195 C191 C192 C197 167.8(13) . . . . ?
C196 C191 C192 C197 20(2) . . . . ?
Rh4 C191 C192 C197 -114.7(13) . . . . ?
C195 C191 C192 Rh4 -77.5(14) . . . . ?
C196 C191 C192 Rh4 134.9(12) . . . . ?
C191 C192 C193 C194 5.1(13) . . . . ?
C197 C192 C193 C194 -179.6(11) . . . . ?
Rh4 C192 C193 C194 57.6(8) . . . . ?
C191 C192 C193 C198 -170.9(13) . . . . ?
C197 C192 C193 C198 4(2) . . . . ?
Rh4 C192 C193 C198 -118.4(13) . . . . ?
C191 C192 C193 Rh4 -52.5(8) . . . . ?
C197 C192 C193 Rh4 122.9(12) . . . . ?
C192 C193 C194 C199 178.4(13) . . . . ?
C198 C193 C194 C199 -5(2) . . . . ?
Rh4 C193 C194 C199 -123.7(15) . . . . ?
C192 C193 C194 C195 6.4(12) . . . . ?
C198 C193 C194 C195 -177.5(11) . . . . ?
Rh4 C193 C194 C195 64.2(7) . . . . ?
C192 C193 C194 Rh4 -57.8(8) . . . . ?
C198 C193 C194 Rh4 118.3(12) . . . . ?
C192 C191 C195 C194 21.3(16) . . . . ?
C196 C191 C195 C194 168.4(11) . . . . ?
Rh4 C191 C195 C194 -53.2(8) . . . . ?
C192 C191 C195 C200 -173.2(13) . . . . ?
C196 C191 C195 C200 -26(2) . . . . ?
Rh4 C191 C195 C200 112.3(14) . . . . ?
C192 C191 C195 Rh4 74.5(12) . . . . ?
C196 C191 C195 Rh4 -138.3(13) . . . . ?
C199 C194 C195 C191 171.2(13) . . . . ?
C193 C194 C195 C191 -16.2(13) . . . . ?
Rh4 C194 C195 C191 47.9(9) . . . . ?
C199 C194 C195 C200 4.3(19) . . . . ?
C193 C194 C195 C200 176.9(10) . . . . ?
Rh4 C194 C195 C200 -119.0(11) . . . . ?
C199 C194 C195 Rh4 123.3(13) . . . . ?
C193 C194 C195 Rh4 -64.1(7) . . . . ?
C205 C201 C202 C203 0.2(14) . . . . ?
C206 C201 C202 C203 -176.8(12) . . . . ?
Rh5 C201 C202 C203 61.6(10) . . . . ?
C205 C201 C202 C207 179.8(12) . . . . ?
C206 C201 C202 C207 2.8(19) . . . . ?
Rh5 C201 C202 C207 -118.8(13) . . . . ?
C205 C201 C202 Rh5 -61.4(7) . . . . ?
C206 C201 C202 Rh5 121.6(11) . . . . ?
C201 C202 C203 C204 0.3(17) . . . . ?
C207 C202 C203 C204 -179.3(13) . . . . ?
Rh5 C202 C203 C204 60.2(11) . . . . ?
C201 C202 C203 C208 -177.3(16) . . . . ?
C207 C202 C203 C208 3(3) . . . . ?
Rh5 C202 C203 C208 -117.4(19) . . . . ?
C201 C202 C203 Rh5 -59.9(9) . . . . ?
C207 C202 C203 Rh5 120.5(13) . . . . ?
C202 C203 C204 C205 -0.7(19) . . . . ?
C208 C203 C204 C205 176.8(17) . . . . ?
Rh5 C203 C204 C205 59.5(12) . . . . ?
C202 C203 C204 C209 -176.0(17) . . . . ?
C208 C203 C204 C209 1(3) . . . . ?
Rh5 C203 C204 C209 -115.8(19) . . . . ?
C202 C203 C204 Rh5 -60.2(10) . . . . ?
C208 C203 C204 Rh5 117(2) . . . . ?
C203 C204 C205 C201 0.9(18) . . . . ?
C209 C204 C205 C201 176.6(15) . . . . ?
Rh5 C204 C205 C201 63.3(8) . . . . ?
C203 C204 C205 C210 174.7(16) . . . . ?
C209 C204 C205 C210 -10(3) . . . . ?
Rh5 C204 C205 C210 -122.9(16) . . . . ?
C203 C204 C205 Rh5 -62.4(13) . . . . ?
C209 C204 C205 Rh5 113.3(16) . . . . ?
C202 C201 C205 C204 -0.6(13) . . . . ?
C206 C201 C205 C204 176.2(12) . . . . ?
Rh5 C201 C205 C204 -63.1(9) . . . . ?
C202 C201 C205 C210 -175.4(12) . . . . ?
C206 C201 C205 C210 1.4(18) . . . . ?
Rh5 C201 C205 C210 122.1(12) . . . . ?
C202 C201 C205 Rh5 62.5(8) . . . . ?
C206 C201 C205 Rh5 -120.6(11) . . . . ?
C215 C211 C212 C213 -1.1(11) . . . . ?
C216 C211 C212 C213 -178.8(10) . . . . ?
Rh6 C211 C212 C213 61.2(7) . . . . ?
C215 C211 C212 C217 174.2(10) . . . . ?
C216 C211 C212 C217 -3.4(16) . . . . ?
Rh6 C211 C212 C217 -123.4(11) . . . . ?
C215 C211 C212 Rh6 -62.3(6) . . . . ?
C216 C211 C212 Rh6 120.0(10) . . . . ?
C211 C212 C213 C218 176.9(11) . . . . ?
C217 C212 C213 C218 1.7(19) . . . . ?
Rh6 C212 C213 C218 -122.3(13) . . . . ?
C211 C212 C213 C214 -0.3(12) . . . . ?
C217 C212 C213 C214 -175.4(11) . . . . ?
Rh6 C212 C213 C214 60.5(7) . . . . ?
C211 C212 C213 Rh6 -60.8(7) . . . . ?
C217 C212 C213 Rh6 124.1(11) . . . . ?
C212 C213 C214 C215 1.6(12) . . . . ?
C218 C213 C214 C215 -175.7(11) . . . . ?
Rh6 C213 C214 C215 62.7(7) . . . . ?
C212 C213 C214 C219 176.6(12) . . . . ?
C218 C213 C214 C219 -1(2) . . . . ?
Rh6 C213 C214 C219 -122.3(13) . . . . ?
C212 C213 C214 Rh6 -61.2(8) . . . . ?
C218 C213 C214 Rh6 121.6(11) . . . . ?
C212 C211 C215 C214 2.1(11) . . . . ?
C216 C211 C215 C214 179.8(9) . . . . ?
Rh6 C211 C215 C214 -59.4(7) . . . . ?
C212 C211 C215 C220 178.1(11) . . . . ?
C216 C211 C215 C220 -4.2(17) . . . . ?
Rh6 C211 C215 C220 116.6(11) . . . . ?
C212 C211 C215 Rh6 61.5(6) . . . . ?
C216 C211 C215 Rh6 -120.8(10) . . . . ?
C213 C214 C215 C211 -2.3(12) . . . . ?
C219 C214 C215 C211 -177.5(11) . . . . ?
Rh6 C214 C215 C211 59.8(7) . . . . ?
C213 C214 C215 C220 -178.5(11) . . . . ?
C219 C214 C215 C220 6.3(18) . . . . ?
Rh6 C214 C215 C220 -116.4(11) . . . . ?
C213 C214 C215 Rh6 -62.0(7) . . . . ?
C219 C214 C215 Rh6 122.8(12) . . . . ?
C225 C221 C222 C223 -2.4(12) . . . . ?
C226 C221 C222 C223 -178.8(11) . . . . ?
Rh7 C221 C222 C223 60.4(8) . . . . ?
C225 C221 C222 C227 177.2(11) . . . . ?
C226 C221 C222 C227 0.8(18) . . . . ?
Rh7 C221 C222 C227 -120.0(11) . . . . ?
C225 C221 C222 Rh7 -62.7(7) . . . . ?
C226 C221 C222 Rh7 120.8(11) . . . . ?
C221 C222 C223 C228 -176.9(12) . . . . ?
C227 C222 C223 C228 3(2) . . . . ?
Rh7 C222 C223 C228 -117.9(13) . . . . ?
C221 C222 C223 C224 0.0(13) . . . . ?
C227 C222 C223 C224 -179.6(11) . . . . ?
Rh7 C222 C223 C224 59.0(8) . . . . ?
C221 C222 C223 Rh7 -59.1(8) . . . . ?
C227 C222 C223 Rh7 121.3(11) . . . . ?
C222 C223 C224 C225 2.4(13) . . . . ?
C228 C223 C224 C225 179.3(12) . . . . ?
Rh7 C223 C224 C225 63.0(8) . . . . ?
C222 C223 C224 C229 175.1(12) . . . . ?
C228 C223 C224 C229 -8(2) . . . . ?
Rh7 C223 C224 C229 -124.2(13) . . . . ?
C222 C223 C224 Rh7 -60.6(8) . . . . ?
C228 C223 C224 Rh7 116.3(13) . . . . ?
C222 C221 C225 C224 3.9(12) . . . . ?
C226 C221 C225 C224 -179.6(10) . . . . ?
Rh7 C221 C225 C224 -58.7(8) . . . . ?
C222 C221 C225 C230 -178.7(11) . . . . ?
C226 C221 C225 C230 -2.3(18) . . . . ?
Rh7 C221 C225 C230 118.7(12) . . . . ?
C222 C221 C225 Rh7 62.5(7) . . . . ?
C226 C221 C225 Rh7 -121.0(11) . . . . ?
C229 C224 C225 C221 -176.6(12) . . . . ?
C223 C224 C225 C221 -3.9(13) . . . . ?
Rh7 C224 C225 C221 59.1(8) . . . . ?
C229 C224 C225 C230 6(2) . . . . ?
C223 C224 C225 C230 178.7(11) . . . . ?
Rh7 C224 C225 C230 -118.3(12) . . . . ?
C229 C224 C225 Rh7 124.4(13) . . . . ?
C223 C224 C225 Rh7 -63.0(8) . . . . ?
C235 C231 C232 C233 0.0 . . . . ?
C236 C231 C232 C233 179.2(13) . . . . ?
Rh8 C231 C232 C233 61.9(3) . . . . ?
C235 C231 C232 C237 177.0(11) . . . . ?
C236 C231 C232 C237 -3.8(16) . . . . ?
Rh8 C231 C232 C237 -121.1(10) . . . . ?
C235 C231 C232 Rh8 -61.9(3) . . . . ?
C236 C231 C232 Rh8 117.3(13) . . . . ?
C231 C232 C233 C234 0.0 . . . . ?
C237 C232 C233 C234 -176.6(12) . . . . ?
Rh8 C232 C233 C234 61.5(3) . . . . ?
C231 C232 C233 C238 177.3(11) . . . . ?
C237 C232 C233 C238 0.8(15) . . . . ?
Rh8 C232 C233 C238 -121.2(10) . . . . ?
C231 C232 C233 Rh8 -61.5(3) . . . . ?
C237 C232 C233 Rh8 122.0(11) . . . . ?
C232 C233 C234 C235 0.0 . . . . ?
C238 C233 C234 C235 -177.3(11) . . . . ?
Rh8 C233 C234 C235 61.1(3) . . . . ?
C232 C233 C234 C239 175.9(11) . . . . ?
C238 C233 C234 C239 -1.5(14) . . . . ?
Rh8 C233 C234 C239 -123.1(10) . . . . ?
C232 C233 C234 Rh8 -61.1(3) . . . . ?
C238 C233 C234 Rh8 121.6(11) . . . . ?
C233 C234 C235 C231 0.0 . . . . ?
C239 C234 C235 C231 -175.7(11) . . . . ?
Rh8 C234 C235 C231 61.3(3) . . . . ?
C233 C234 C235 C240 -177.0(11) . . . . ?
C239 C234 C235 C240 7.3(15) . . . . ?
Rh8 C234 C235 C240 -115.7(10) . . . . ?
C233 C234 C235 Rh8 -61.3(3) . . . . ?
C239 C234 C235 Rh8 123.0(11) . . . . ?
C232 C231 C235 C234 0.0 . . . . ?
C236 C231 C235 C234 -179.4(10) . . . . ?
Rh8 C231 C235 C234 -61.8(3) . . . . ?
C232 C231 C235 C240 176.6(12) . . . . ?
C236 C231 C235 C240 -2.8(14) . . . . ?
Rh8 C231 C235 C240 114.8(11) . . . . ?
C232 C231 C235 Rh8 61.8(3) . . . . ?
C236 C231 C235 Rh8 -117.6(9) . . . . ?
O17 S1 C241 F1 -61.7(13) . . . . ?
O19 S1 C241 F1 -179.9(12) . . . . ?
O18 S1 C241 F1 56.1(13) . . . . ?
O17 S1 C241 F3 174.2(12) . . . . ?
O19 S1 C241 F3 56.1(14) . . . . ?
O18 S1 C241 F3 -68.0(14) . . . . ?
O17 S1 C241 F2 57.7(12) . . . . ?
O19 S1 C241 F2 -60.4(12) . . . . ?
O18 S1 C241 F2 175.5(11) . . . . ?
